data_1569945
loop_
_publ_author_name
'Boggiano, Andrew C.'
'Studvick, Chad M.'
'Steiner, Alexander'
'Bacsa, John'
'Popov, Ivan A.'
'La Pierre, Henry S.'

_publ_section_title
;
 Structural distortion by alkali metal cations modulates the redox and
 electronic properties of Ce<sup>3+</sup> imidophosphorane complexes.
;
_journal_issue 42
_journal_name_full 'Chemical science'
_journal_page_first 11708
_journal_page_last 11717
_journal_paper_doi 10.1039/d3sc04262f
_journal_volume 14
_journal_year 2023
_chemical_formula_moiety '2(C60 H138 Ce Cs N16 O P4), 2(C4 H10 O)'
_chemical_formula_sum 'C128 H296 Ce2 Cs2 N32 O4 P8'
_chemical_formula_weight 3141.77
_space_group_crystal_system triclinic
_space_group_IT_number 1
_space_group_name_Hall 'P 1'
_space_group_name_H-M_alt 'P 1'
_atom_sites_solution_hydrogens geom
_atom_sites_solution_primary dual
_audit_creation_date 2023-04-12
_audit_creation_method
;
Olex2 1.5
(compiled 2023.03.06 svn.rbb2c1857 for OlexSys, GUI svn.r6748)
;
_audit_update_record
;
2023-05-01 deposited with the CCDC.	2023-09-18 downloaded from the CCDC.
;
_cell_angle_alpha 105.027(7)
_cell_angle_beta 96.887(7)
_cell_angle_gamma 109.734(6)
_cell_formula_units_Z 2
_cell_length_a 13.915(3)
_cell_length_b 13.928(2)
_cell_length_c 24.247(5)
_cell_measurement_reflns_used 9323
_cell_measurement_temperature 100(2)
_cell_measurement_theta_max 38.02
_cell_measurement_theta_min 2.65
_cell_volume 4159.3(14)
_computing_cell_refinement 'SAINT V8.40B (Bruker, 2016)'
_computing_data_collection 'APEX2  v2016.5-1 (Bruker, 2014)'
_computing_data_reduction 'SAINT V8.40B (Bruker, 2016)'
_computing_molecular_graphics 'Olex2 1.5 (Dolomanov et al., 2009)'
_computing_publication_material 'Olex2 1.5 (Dolomanov et al., 2009)'
_computing_structure_refinement 'SHELXL 2018/3 (Sheldrick, 2015)'
_computing_structure_solution 'SHELXT (Sheldrick, 2015)'
_diffrn_ambient_temperature 100.00
_diffrn_detector_area_resol_mean 7.495
_diffrn_measured_fraction_theta_full 0.993
_diffrn_measured_fraction_theta_max 0.995
_diffrn_measurement_device_type 'Bruker D8 VENTURE diffractometer'
_diffrn_measurement_method '\f and \w scans with a narrow frame width'
_diffrn_radiation_type MoK\a
_diffrn_radiation_wavelength 0.71073
_diffrn_reflns_av_R_equivalents 0.0558
_diffrn_reflns_av_unetI/netI 0.0741
_diffrn_reflns_Laue_measured_fraction_full 0.993
_diffrn_reflns_Laue_measured_fraction_max 0.995
_diffrn_reflns_limit_h_max 22
_diffrn_reflns_limit_h_min -22
_diffrn_reflns_limit_k_max 22
_diffrn_reflns_limit_k_min -22
_diffrn_reflns_limit_l_max 39
_diffrn_reflns_limit_l_min -39
_diffrn_reflns_number 112618
_diffrn_reflns_point_group_measured_fraction_full 0.912
_diffrn_reflns_point_group_measured_fraction_max 0.837
_diffrn_reflns_theta_full 25.242
_diffrn_reflns_theta_max 35.631
_diffrn_reflns_theta_min 2.000
_exptl_absorpt_coefficient_mu 1.102
_exptl_absorpt_correction_T_max 0.7476
_exptl_absorpt_correction_T_min 0.6427
_exptl_absorpt_correction_type multi-scan
_exptl_absorpt_process_details 'SADABS v.2016/2. (Krause, L. et al, 2015)'
_exptl_crystal_colour colourless
_exptl_crystal_colour_primary colourless
_exptl_crystal_density_diffrn 1.254
_exptl_crystal_description plate
_exptl_crystal_F_000 1666
_exptl_crystal_size_max 0.308
_exptl_crystal_size_mid 0.28
_exptl_crystal_size_min 0.18
_refine_diff_density_max 3.583
_refine_diff_density_min -3.642
_refine_diff_density_rms 0.131
_refine_ls_abs_structure_details
;
 Flack x determined using 23102 quotients [(I+)-(I-)]/[(I+)+(I-)]
 (Parsons, Flack and Wagner, Acta Cryst. B69 (2013) 249-259).
;
_refine_ls_abs_structure_Flack -0.006(5)
_refine_ls_extinction_coef 0.00096(17)
_refine_ls_extinction_expression Fc^*^=kFc[1+0.001xFc^2^\l^3^/sin(2\q)]^-1/4^
_refine_ls_extinction_method 'SHELXL-2018/3 (Sheldrick 2018)'
_refine_ls_goodness_of_fit_ref 1.101
_refine_ls_hydrogen_treatment constr
_refine_ls_matrix_type full
_refine_ls_number_parameters 1659
_refine_ls_number_reflns 64250
_refine_ls_number_restraints 448
_refine_ls_restrained_S_all 1.102
_refine_ls_R_factor_all 0.0588
_refine_ls_R_factor_gt 0.0538
_refine_ls_shift/su_max 0.005
_refine_ls_shift/su_mean 0.000
_refine_ls_structure_factor_coef Fsqd
_refine_ls_weighting_details 'w=1/[\s^2^(Fo^2^)+(0.0349P)^2^+8.9580P] where P=(Fo^2^+2Fc^2^)/3'
_refine_ls_weighting_scheme calc
_refine_ls_wR_factor_gt 0.1284
_refine_ls_wR_factor_ref 0.1363
_reflns_Friedel_coverage 0.682
_reflns_Friedel_fraction_full 0.831
_reflns_Friedel_fraction_max 0.679
_reflns_number_gt 61353
_reflns_number_total 64250
_reflns_threshold_expression 'I > 2\s(I)'
_cod_data_source_file d3sc04262f2.cif
_cod_data_source_block ab-b168_p1
_cod_depositor_comments 'Adding full bibliography for 1569945--1569949.cif.'
_cod_database_code 1569945
_shelx_shelxl_version_number 2018/3
_shelx_space_group_comment
;
The symmetry employed for this shelxl refinement is uniquely defined
by the following loop, which should always be used as a source of
symmetry information in preference to the above space-group names.
They are only intended as comments.
;
_olex2_refinement_description
;
1. Twinned data refinement
 Scales: 0.7720(7)
 0.2280(7)
2. Fixed Uiso
 At 1.2 times of:
  All C(H,H) groups
 At 1.5 times of:
  All C(H,H,H) groups
3. Restrained distances
 Cs2-C5
 -3.92 with sigma of 0.01
 O2-C7 = O2-C5
 1.4204 with sigma of 0.002
 O2-C6
 2.3917 with sigma of 0.004
 O2-C8
 2.3917 with sigma of 0.004
 C5-C7
 2.3753 with sigma of 0.004
 C8-C7 = C6-C5
 1.52 with sigma of 0.002
 C1_18-C2_18
 1.525 with sigma of 0.002
 C2_18-C3_18
 2.375 with sigma of 0.002
 C4_18-C3_18
 1.525 with sigma of 0.002
 C3_19-C4_19 = C2_19-C1_19
 1.525 with sigma of 0.002
 C3_19-C2_19
 2.375 with sigma of 0.002
 O2-C6 \\sim O2-C8
 with sigma of 0.04
 O2-C5 \\sim O2-C7
 with sigma of 0.01
 C5-C6 \\sim C7-C8
 with sigma of 0.02
 O1_19-C3_19 \\sim O1_19-C2_19
 with sigma of 0.002
 N1_26-C13_26 \\sim N1_26-C11_26
 with sigma of 0.0002
4. Uiso/Uaniso restraints and constraints
All non-hydrogen atoms have similar U: within 1A with sigma of 0.04 and sigma
for terminal atoms of 0.08 within 1A
Uanis(C6) \\sim Ueq, Uanis(C5) \\sim Ueq: with sigma of 0.01 and sigma for
terminal atoms of 0.02
Uanis(C6) \\sim Ueq: with sigma of 0.01 and sigma for terminal atoms of 0.02
5. Rigid body (RIGU) restrains
 O2, C5, C6
 with sigma for 1-2 distances of 0.0002 and sigma for 1-3 distances of 0.0002
 O2, C5, C6, C7, C8
 with sigma for 1-2 distances of 0.004 and sigma for 1-3 distances of 0.004
 O2, C7, C8
 with sigma for 1-2 distances of 0.0002 and sigma for 1-3 distances of 0.0002
 O1_18, C1_18, C2_18, C3_18, C4_18
 with sigma for 1-2 distances of 0.0002 and sigma for 1-3 distances of 0.0002
 O1_18, C1_18, C2_18, C3_18, C4_18
 O1_19, C1_19, C2_19, C3_19, C4_19
 O1_27, C1_27, C2_27, C3_27, C4_27
 with sigma for 1-2 distances of 0.0002 and sigma for 1-3 distances of 0.002
 O1_19, C1_19, C2_19, C3_19, C4_19
 with sigma for 1-2 distances of 0.0002 and sigma for 1-3 distances of 0.0002
 O1_19, C1_19
 with sigma for 1-2 distances of 0.0002 and sigma for 1-3 distances of 0.0002
 N1_20, C11_20, C12_20, C13_20, C14_20
 N1_21, C11_21, C12_21, C13_21, C14_21
 N1_22, C11_22, C12_22, C13_22, C14_22
 N1_23, C11_23, C12_23, C13_23, C14_23
 N1_24, C11_24, C12_24, C13_24, C14_24
 N1_25, C11_25, C12_25, C13_25, C14_25
 N1_26, C11_26, C12_26, C13_26, C14_26
 with sigma for 1-2 distances of 0.0002 and sigma for 1-3 distances of 0.0002
 with sigma for 1-2 distances of 0.0002 and sigma for 1-3 distances of 0.0002
 with sigma for 1-2 distances of 0.0002 and sigma for 1-3 distances of 0.0002
6. Same fragment restrains
{N1_21, C11_21, C12_21, C13_21, C14_21}
{N1_22, C11_22, C12_22, C13_22, C14_22}
{N1_23, C11_23, C12_23, C13_23, C14_23}
{N1_24, C11_24, C12_24, C13_24, C14_24}
{N1_25, C11_25, C12_25, C13_25, C14_25}
{N1_26, C11_26, C12_26, C13_26, C14_26}
as
{N1_20, C11_20, C12_20, C13_20, C14_20} sigma for 1-2: 0.02 1-3: 0.04
{O1_19, C1_19, C2_19, C3_19, C4_19}
{O1_27, C1_27, C2_27, C3_27, C4_27}
as
{O1_18, C1_18, C2_18, C3_18, C4_18} sigma for 1-2: 0.02 1-3: 0
7.a Secondary CH2 refined with riding coordinates:
 C5(H5A,H5B), C7(H7A,H7B), C2(H2A,H2B), C3(H3A,H3B), C2(H2A,H2B), C3(H3A,H3B),
 C2(H2A,H2B), C3(H3A,H3B), C11(H11A,H11B), C13(H13A,H13B), C11(H11A,H11B),
 C13(H13A,H13B), C11(H11A,H11B), C13(H13A,H13B), C11(H11A,H11B), C13(H13A,H13B),
  C11(H11A,H11B), C13(H13A,H13B), C11(H11A,H11B), C13(H13A,H13B), C11(H11A,
 H11B), C13(H13A,H13B), C1(H1A,H1B), C2(H2A,H2B), C1(H1A,H1B), C2(H2A,H2B),
 C1(H1A,H1B), C2(H2A,H2B), C1(H1A,H1B), C2(H2A,H2B), C1(H1A,H1B), C2(H2A,H2B),
 C1(H1A,H1B), C2(H2A,H2B), C1(H1A,H1B), C2(H2A,H2B), C11(H11A,H11B), C13(H13A,
 H13B), C1(H1A,H1B), C2(H2A,H2B)
7.b Idealised Me refined as rotating group:
 C6(H6A,H6B,H6C), C8(H8A,H8B,H8C), C1(H1A,H1B,H1C), C4(H4A,H4B,H4C), C1(H1A,
 H1B,H1C), C4(H4A,H4B,H4C), C1(H1A,H1B,H1C), C4(H4A,H4B,H4C), C12(H12A,H12B,
 H12C), C14(H14A,H14B,H14C), C12(H12A,H12B,H12C), C14(H14A,H14B,H14C), C12(H12A,
 H12B,H12C), C14(H14A,H14B,H14C), C12(H12A,H12B,H12C), C14(H14A,H14B,H14C),
 C12(H12A,H12B,H12C), C14(H14A,H14B,H14C), C12(H12A,H12B,H12C), C14(H14A,H14B,
 H14C), C12(H12A,H12B,H12C), C14(H14A,H14B,H14C), C4(H4A,H4B,H4C), C5(H5A,H5B,
 H5C), C6(H6A,H6B,H6C), C8(H8A,H8B,H8C), C9(H9A,H9B,H9C), C10(H10A,H10B,H10C),
 C4(H4A,H4B,H4C), C5(H5A,H5B,H5C), C6(H6A,H6B,H6C), C8(H8A,H8B,H8C), C9(H9A,H9B,
 H9C), C10(H10A,H10B,H10C), C4(H4A,H4B,H4C), C5(H5A,H5B,H5C), C6(H6A,H6B,H6C),
 C8(H8A,H8B,H8C), C9(H9A,H9B,H9C), C10(H10A,H10B,H10C), C4(H4A,H4B,H4C), C5(H5A,
 H5B,H5C), C6(H6A,H6B,H6C), C8(H8A,H8B,H8C), C9(H9A,H9B,H9C), C10(H10A,H10B,
 H10C), C4(H4A,H4B,H4C), C5(H5A,H5B,H5C), C6(H6A,H6B,H6C), C8(H8A,H8B,H8C),
 C9(H9A,H9B,H9C), C10(H10A,H10B,H10C), C4(H4A,H4B,H4C), C5(H5A,H5B,H5C), C6(H6A,
 H6B,H6C), C8(H8A,H8B,H8C), C9(H9A,H9B,H9C), C10(H10A,H10B,H10C), C4(H4A,H4B,
 H4C), C5(H5A,H5B,H5C), C6(H6A,H6B,H6C), C8(H8A,H8B,H8C), C9(H9A,H9B,H9C),
 C10(H10A,H10B,H10C), C12(H12A,H12B,H12C), C14(H14A,H14B,H14C), C4(H4A,H4B,H4C),
  C5(H5A,H5B,H5C), C6(H6A,H6B,H6C), C8(H8A,H8B,H8C), C9(H9A,H9B,H9C), C10(H10A,
 H10B,H10C)
;
_olex2_submission_special_instructions 'No special instructions were received'

loop_
_space_group_symop_operation_xyz
'x, y, z'

loop_
_atom_site_label
_atom_site_type_symbol
_atom_site_fract_x
_atom_site_fract_y
_atom_site_fract_z
_atom_site_U_iso_or_equiv
_atom_site_adp_type
_atom_site_occupancy
_atom_site_site_symmetry_order
_atom_site_calc_flag
_atom_site_refinement_flags_posn
_atom_site_refinement_flags_adp
_atom_site_refinement_flags_occupancy
_atom_site_disorder_assembly
_atom_site_disorder_group
Ce1 Ce 0.25221(13) 0.44535(14) 0.26713(8) 0.00962(8) Uani 1 1 d . . . . .
Cs1 Cs -0.00703(13) 0.19082(14) 0.25972(8) 0.03139(14) Uani 1 1 d . . . . .
P1 P 0.43892(18) 0.67567(19) 0.40142(11) 0.0169(3) Uani 1 1 d . . . . .
P2 P 0.33561(19) 0.4906(2) 0.12660(11) 0.0181(3) Uani 1 1 d . . . . .
P3 P -0.02855(18) 0.4444(2) 0.26404(11) 0.0148(3) Uani 1 1 d . . . . .
P4 P 0.25034(18) 0.16782(19) 0.27052(11) 0.0140(3) Uani 1 1 d . . . . .
N2 N 0.3009(5) 0.4802(6) 0.1836(3) 0.0215(11) Uani 1 1 d . . . . .
N3 N 0.0740(4) 0.4264(5) 0.2624(3) 0.0175(10) Uani 1 1 d . . . . .
N4 N 0.2302(5) 0.2702(5) 0.2730(3) 0.0185(10) Uani 1 1 d . . . . .
N9 N 0.3748(5) 0.5786(5) 0.3463(3) 0.0202(11) Uani 1 1 d . . . . .
Ce2 Ce -0.25350(13) 0.42237(14) -0.24074(8) 0.00928(7) Uani 1 1 d . . . . .
Cs2 Cs -0.51242(13) 0.16046(14) -0.24625(8) 0.02953(12) Uani 1 1 d D . . . .
P5 P -0.06233(18) 0.64368(18) -0.10221(10) 0.0125(3) Uani 1 1 d . . . . .
P6 P -0.16644(18) 0.4759(2) -0.37940(11) 0.0151(3) Uani 1 1 d . . . . .
P7 P -0.53922(17) 0.40439(19) -0.25017(10) 0.0125(3) Uani 1 1 d . . . . .
P8 P -0.25573(19) 0.15165(19) -0.22753(11) 0.0150(3) Uani 1 1 d . . . . .
N5 N -0.1407(5) 0.5622(5) -0.1592(3) 0.0186(10) Uani 1 1 d . . . . .
N6 N -0.2013(5) 0.4434(5) -0.3269(2) 0.0177(10) Uani 1 1 d . . . . .
N7 N -0.4314(4) 0.3958(5) -0.2438(2) 0.0150(9) Uani 1 1 d . . . . .
N8 N -0.2737(5) 0.2502(5) -0.2354(3) 0.0188(10) Uani 1 1 d . . . . .
O2 O -0.6907(9) -0.0279(11) -0.2262(7) 0.138(4) Uani 1 1 d D . . A 1
C5 C -0.6512(12) -0.0981(11) -0.2066(8) 0.150(6) Uani 1 1 d D U . A 1
H5A H -0.582661 -0.098746 -0.223410 0.180 Uiso 1 1 calc R U . A 1
H5B H -0.710133 -0.179330 -0.222441 0.180 Uiso 1 1 calc R U . A 1
C6 C -0.6226(14) -0.058(2) -0.1400(8) 0.137(5) Uani 1 1 d D U . A 1
H6A H -0.579955 -0.101405 -0.124260 0.205 Uiso 1 1 calc R U . A 1
H6B H -0.693519 -0.071096 -0.123627 0.205 Uiso 1 1 calc R U . A 1
H6C H -0.574079 0.027296 -0.124587 0.205 Uiso 1 1 calc R U . A 1
C7 C -0.8004(10) -0.0581(16) -0.2314(8) 0.114(5) Uani 1 1 d D . . A 1
H7A H -0.815450 -0.016297 -0.191122 0.137 Uiso 1 1 calc R U . A 1
H7B H -0.837606 -0.143860 -0.239286 0.137 Uiso 1 1 calc R U . A 1
C8 C -0.8448(11) -0.0288(14) -0.2821(8) 0.120(6) Uani 1 1 d D . . A 1
H8A H -0.824183 0.057407 -0.269073 0.180 Uiso 1 1 calc R U . A 1
H8B H -0.929355 -0.069833 -0.294140 0.180 Uiso 1 1 calc R U . A 1
H8C H -0.812521 -0.053190 -0.319368 0.180 Uiso 1 1 calc R U . A 1
O1_18 O -0.4466(9) 0.0140(7) 0.0089(5) 0.072(2) Uani 1 1 d D . . . .
C1_18 C -0.3360(12) -0.0854(12) -0.0023(8) 0.080(4) Uani 1 1 d D . . . .
H1A_18 H -0.337637 -0.086637 -0.047300 0.120 Uiso 1 1 calc R U . . .
H1B_18 H -0.327835 -0.157567 0.002582 0.120 Uiso 1 1 calc R U . . .
H1C_18 H -0.270147 -0.015222 0.026673 0.120 Uiso 1 1 calc R U . . .
C2_18 C -0.4376(13) -0.0808(12) 0.0132(9) 0.092(4) Uani 1 1 d D . . . .
H2A_18 H -0.503810 -0.149794 -0.016435 0.111 Uiso 1 1 calc R U . . .
H2B_18 H -0.437887 -0.083385 0.057431 0.111 Uiso 1 1 calc R U . . .
C3_18 C -0.5374(13) 0.0284(12) 0.0281(9) 0.092(4) Uani 1 1 d D . . . .
H3A_18 H -0.532298 0.031114 0.073396 0.110 Uiso 1 1 calc R U . . .
H3B_18 H -0.608605 -0.038217 0.001552 0.110 Uiso 1 1 calc R U . . .
C4_18 C -0.5394(17) 0.1338(12) 0.0216(11) 0.100(6) Uani 1 1 d D . . . .
H4A_18 H -0.461845 0.196692 0.039785 0.151 Uiso 1 1 calc R U . . .
H4B_18 H -0.594534 0.155765 0.044830 0.151 Uiso 1 1 calc R U . . .
H4C_18 H -0.563124 0.123758 -0.024419 0.151 Uiso 1 1 calc R U . . .
O1_19 O -0.2006(7) 0.0016(7) 0.2698(5) 0.072(2) Uani 1 1 d D . . . .
C1_19 C -0.2441(13) -0.1050(12) 0.1681(7) 0.089(4) Uani 1 1 d D . . . .
H1A_19 H -0.308222 -0.162542 0.131920 0.133 Uiso 1 1 calc R U . . .
H1B_19 H -0.194434 -0.144133 0.181522 0.133 Uiso 1 1 calc R U . . .
H1C_19 H -0.198490 -0.039032 0.154321 0.133 Uiso 1 1 calc R U . . .
C2_19 C -0.2878(11) -0.0616(15) 0.2195(4) 0.096(5) Uani 1 1 d D . . . .
H2A_19 H -0.327657 -0.011867 0.208768 0.115 Uiso 1 1 calc R U . . .
H2B_19 H -0.343407 -0.127569 0.229113 0.115 Uiso 1 1 calc R U . . .
C3_19 C -0.2392(11) 0.0333(14) 0.3217(4) 0.087(4) Uani 1 1 d D . . . .
H3A_19 H -0.301088 -0.035425 0.325365 0.105 Uiso 1 1 calc R U . . .
H3B_19 H -0.270246 0.094145 0.319320 0.105 Uiso 1 1 calc R U . . .
C4_19 C -0.1468(13) 0.078(2) 0.3744(8) 0.116(7) Uani 1 1 d D . . . .
H4A_19 H -0.122991 0.013930 0.379469 0.173 Uiso 1 1 calc R U . . .
H4B_19 H -0.169844 0.112249 0.413551 0.173 Uiso 1 1 calc R U . . .
H4C_19 H -0.081878 0.140170 0.367490 0.173 Uiso 1 1 calc R U . . .
O1_27 O -0.8841(8) -0.0062(7) -0.4574(5) 0.072(3) Uani 1 1 d D . . . .
C1_27 C -0.9884(13) 0.0918(12) -0.4772(8) 0.075(4) Uani 1 1 d D . . . .
H1A_27 H -0.933476 0.133168 -0.499600 0.113 Uiso 1 1 calc R U . . .
H1B_27 H -0.967294 0.138488 -0.431152 0.113 Uiso 1 1 calc R U . . .
H1C_27 H -1.066827 0.082360 -0.496302 0.113 Uiso 1 1 calc R U . . .
C2_27 C -0.9848(13) -0.0189(14) -0.4838(10) 0.096(5) Uani 1 1 d D . . . .
H2A_27 H -1.037087 -0.058260 -0.464917 0.115 Uiso 1 1 calc R U . . .
H2B_27 H -1.002378 -0.061223 -0.525896 0.115 Uiso 1 1 calc R U . . .
C3_27 C -0.8725(13) -0.1072(12) -0.4657(9) 0.099(5) Uani 1 1 d D . . . .
H3A_27 H -0.882273 -0.146946 -0.511949 0.118 Uiso 1 1 calc R U . . .
H3B_27 H -0.931793 -0.159078 -0.449720 0.118 Uiso 1 1 calc R U . . .
C4_27 C -0.7628(14) -0.0861(13) -0.4320(9) 0.100(5) Uani 1 1 d D . . . .
H4A_27 H -0.705335 -0.056496 -0.456307 0.150 Uiso 1 1 calc R U . . .
H4B_27 H -0.760997 -0.160263 -0.426543 0.150 Uiso 1 1 calc R U . . .
H4C_27 H -0.744616 -0.026533 -0.389294 0.150 Uiso 1 1 calc R U . . .
N1_20 N -0.0406(5) 0.7726(5) -0.0978(2) 0.0180(8) Uani 1 1 d D . . . .
C11_20 C -0.0765(6) 0.8006(6) -0.1478(3) 0.0230(10) Uani 1 1 d D . . . .
H11A_20 H -0.128680 0.727635 -0.182210 0.028 Uiso 1 1 calc R U . . .
H11B_20 H -0.009611 0.838136 -0.164466 0.028 Uiso 1 1 calc R U . . .
C12_20 C -0.1334(8) 0.8767(8) -0.1330(4) 0.0367(17) Uani 1 1 d D . . . .
H12A_20 H -0.168389 0.884987 -0.172950 0.055 Uiso 1 1 calc R U . . .
H12B_20 H -0.078067 0.954806 -0.104318 0.055 Uiso 1 1 calc R U . . .
H12C_20 H -0.194152 0.844405 -0.111102 0.055 Uiso 1 1 calc R U . . .
C13_20 C 0.0250(6) 0.8610(6) -0.0450(3) 0.0225(10) Uani 1 1 d D . . . .
H13A_20 H 0.044154 0.827324 -0.011690 0.027 Uiso 1 1 calc R U . . .
H13B_20 H -0.019976 0.907787 -0.028838 0.027 Uiso 1 1 calc R U . . .
C14_20 C 0.1265(6) 0.9362(6) -0.0535(3) 0.0307(15) Uani 1 1 d D . . . .
H14A_20 H 0.109292 0.963556 -0.089995 0.046 Uiso 1 1 calc R U . . .
H14B_20 H 0.178165 0.893587 -0.062462 0.046 Uiso 1 1 calc R U . . .
H14C_20 H 0.164436 1.004854 -0.013997 0.046 Uiso 1 1 calc R U . . .
N1_21 N -0.0406(4) 0.4943(5) -0.3802(2) 0.0195(8) Uani 1 1 d D . . . .
C11_21 C 0.0286(6) 0.4950(6) -0.3305(3) 0.0236(11) Uani 1 1 d D . . . .
H11A_21 H -0.017970 0.463575 -0.301693 0.028 Uiso 1 1 calc R U . . .
H11B_21 H 0.080235 0.577515 -0.306195 0.028 Uiso 1 1 calc R U . . .
C12_21 C 0.0952(7) 0.4289(8) -0.3474(4) 0.0358(17) Uani 1 1 d D . . . .
H12A_21 H 0.044306 0.346388 -0.372177 0.054 Uiso 1 1 calc R U . . .
H12B_21 H 0.142685 0.430608 -0.308021 0.054 Uiso 1 1 calc R U . . .
H12C_21 H 0.145788 0.462843 -0.373878 0.054 Uiso 1 1 calc R U . . .
C13_21 C 0.0055(5) 0.5177(6) -0.4288(3) 0.0230(10) Uani 1 1 d D . . . .
H13A_21 H -0.055646 0.512739 -0.462886 0.028 Uiso 1 1 calc R U . . .
H13B_21 H 0.034531 0.456155 -0.447013 0.028 Uiso 1 1 calc R U . . .
C14_21 C 0.0950(6) 0.6278(7) -0.4123(3) 0.0310(14) Uani 1 1 d D . . . .
H14A_21 H 0.123764 0.637924 -0.450876 0.046 Uiso 1 1 calc R U . . .
H14B_21 H 0.157934 0.633094 -0.379280 0.046 Uiso 1 1 calc R U . . .
H14C_21 H 0.066620 0.690433 -0.395188 0.046 Uiso 1 1 calc R U . . .
N1_22 N -0.5325(5) 0.5321(5) -0.2348(3) 0.0207(8) Uani 1 1 d D . . . .
C11_22 C -0.4333(6) 0.6241(6) -0.2098(4) 0.0306(12) Uani 1 1 d D . . . .
H11A_22 H -0.413914 0.663864 -0.242229 0.037 Uiso 1 1 calc R U . . .
H11B_22 H -0.372088 0.595981 -0.199103 0.037 Uiso 1 1 calc R U . . .
C12_22 C -0.4366(8) 0.7057(8) -0.1544(4) 0.045(2) Uani 1 1 d D . . . .
H12A_22 H -0.481518 0.750172 -0.166564 0.067 Uiso 1 1 calc R U . . .
H12B_22 H -0.357457 0.761127 -0.131522 0.067 Uiso 1 1 calc R U . . .
H12C_22 H -0.473105 0.663450 -0.125927 0.067 Uiso 1 1 calc R U . . .
C13_22 C -0.6253(6) 0.5568(6) -0.2472(3) 0.0248(11) Uani 1 1 d D . . . .
H13A_22 H -0.638468 0.597724 -0.206102 0.030 Uiso 1 1 calc R U . . .
H13B_22 H -0.692672 0.481848 -0.267529 0.030 Uiso 1 1 calc R U . . .
C14_22 C -0.6184(8) 0.6260(8) -0.2868(4) 0.0355(16) Uani 1 1 d D . . . .
H14A_22 H -0.604504 0.586447 -0.328060 0.053 Uiso 1 1 calc R U . . .
H14B_22 H -0.554468 0.703492 -0.265760 0.053 Uiso 1 1 calc R U . . .
H14C_22 H -0.691301 0.637645 -0.294964 0.053 Uiso 1 1 calc R U . . .
N1_23 N -0.0310(5) 0.5506(5) 0.2439(3) 0.0230(9) Uani 1 1 d D . . . .
C11_23 C 0.0529(6) 0.6097(6) 0.2194(3) 0.0265(11) Uani 1 1 d D . . . .
H11A_23 H 0.106234 0.568369 0.213592 0.032 Uiso 1 1 calc R U . . .
H11B_23 H 0.096737 0.689259 0.250769 0.032 Uiso 1 1 calc R U . . .
C12_23 C 0.0139(8) 0.6213(10) 0.1611(4) 0.043(2) Uani 1 1 d D . . . .
H12A_23 H -0.027478 0.542144 0.128856 0.064 Uiso 1 1 calc R U . . .
H12B_23 H 0.079991 0.666324 0.146344 0.064 Uiso 1 1 calc R U . . .
H12C_23 H -0.038715 0.663538 0.166489 0.064 Uiso 1 1 calc R U . . .
C13_23 C -0.1158(6) 0.5894(6) 0.2499(4) 0.0263(11) Uani 1 1 d D . . . .
H13A_23 H -0.167907 0.542967 0.271656 0.032 Uiso 1 1 calc R U . . .
H13B_23 H -0.160304 0.573289 0.206435 0.032 Uiso 1 1 calc R U . . .
C14_23 C -0.0830(8) 0.7075(7) 0.2833(5) 0.0381(19) Uani 1 1 d D . . . .
H14A_23 H -0.088406 0.750965 0.252735 0.057 Uiso 1 1 calc R U . . .
H14B_23 H -0.002877 0.739142 0.308414 0.057 Uiso 1 1 calc R U . . .
H14C_23 H -0.134162 0.717097 0.312846 0.057 Uiso 1 1 calc R U . . .
N1_24 N 0.3392(6) 0.6042(6) 0.1127(3) 0.0274(10) Uani 1 1 d D . . . .
C11_24 C 0.2974(7) 0.6747(7) 0.1481(4) 0.0337(13) Uani 1 1 d D . . . .
H11A_24 H 0.285614 0.652237 0.187096 0.040 Uiso 1 1 calc R U . . .
H11B_24 H 0.221547 0.662228 0.123511 0.040 Uiso 1 1 calc R U . . .
C12_24 C 0.3673(8) 0.7939(7) 0.1667(5) 0.0412(17) Uani 1 1 d D . . . .
H12A_24 H 0.364737 0.821902 0.129051 0.062 Uiso 1 1 calc R U . . .
H12B_24 H 0.447135 0.805369 0.184241 0.062 Uiso 1 1 calc R U . . .
H12C_24 H 0.339538 0.839131 0.200014 0.062 Uiso 1 1 calc R U . . .
C13_24 C 0.3504(6) 0.6166(7) 0.0552(4) 0.0309(12) Uani 1 1 d D . . . .
H13A_24 H 0.302644 0.659327 0.044294 0.037 Uiso 1 1 calc R U . . .
H13B_24 H 0.318872 0.537162 0.022776 0.037 Uiso 1 1 calc R U . . .
C14_24 C 0.4619(7) 0.6757(10) 0.0499(5) 0.046(2) Uani 1 1 d D . . . .
H14A_24 H 0.460067 0.680327 0.005896 0.069 Uiso 1 1 calc R U . . .
H14B_24 H 0.510305 0.632347 0.058843 0.069 Uiso 1 1 calc R U . . .
H14C_24 H 0.494208 0.756280 0.081184 0.069 Uiso 1 1 calc R U . . .
N1_25 N -0.1391(5) 0.1484(5) -0.2400(3) 0.0223(9) Uani 1 1 d D . . . .
C11_25 C -0.0990(6) 0.0721(6) -0.2243(4) 0.0255(11) Uani 1 1 d D . . . .
H11A_25 H -0.096898 0.015844 -0.264034 0.031 Uiso 1 1 calc R U . . .
H11B_25 H -0.152535 0.026488 -0.202866 0.031 Uiso 1 1 calc R U . . .
C12_25 C 0.0103(7) 0.1261(9) -0.1839(4) 0.0398(19) Uani 1 1 d D . . . .
H12A_25 H 0.062627 0.178715 -0.202870 0.060 Uiso 1 1 calc R U . . .
H12B_25 H 0.039212 0.065067 -0.178803 0.060 Uiso 1 1 calc R U . . .
H12C_25 H 0.006585 0.172745 -0.141493 0.060 Uiso 1 1 calc R U . . .
C13_25 C -0.0735(7) 0.2208(6) -0.2668(3) 0.0281(11) Uani 1 1 d D . . . .
H13A_25 H -0.002287 0.275454 -0.234320 0.034 Uiso 1 1 calc R U . . .
H13B_25 H -0.114509 0.268565 -0.278834 0.034 Uiso 1 1 calc R U . . .
C14_25 C -0.0434(9) 0.1643(9) -0.3212(4) 0.0401(18) Uani 1 1 d D . . . .
H14A_25 H -0.112509 0.120617 -0.356808 0.060 Uiso 1 1 calc R U . . .
H14B_25 H -0.010979 0.108503 -0.311239 0.060 Uiso 1 1 calc R U . . .
H14C_25 H 0.014400 0.223748 -0.333989 0.060 Uiso 1 1 calc R U . . .
N1_26 N 0.5700(3) 0.7152(3) 0.40872(14) 0.0326(12) Uani 1 1 d D . . . .
C11_26 C 0.6144(5) 0.6693(6) 0.3618(3) 0.0374(14) Uani 1 1 d D . . . .
H11A_26 H 0.643041 0.727217 0.339198 0.045 Uiso 1 1 calc R U . . .
H11B_26 H 0.552838 0.598301 0.330349 0.045 Uiso 1 1 calc R U . . .
C12_26 C 0.7025(7) 0.6390(9) 0.3832(5) 0.0441(19) Uani 1 1 d D . . . .
H12A_26 H 0.730533 0.604541 0.346184 0.066 Uiso 1 1 calc R U . . .
H12B_26 H 0.674543 0.580473 0.405477 0.066 Uiso 1 1 calc R U . . .
H12C_26 H 0.765964 0.710108 0.413264 0.066 Uiso 1 1 calc R U . . .
C13_26 C 0.6408(6) 0.8017(6) 0.4613(3) 0.0426(17) Uani 1 1 d D . . . .
H13A_26 H 0.689117 0.769716 0.483236 0.051 Uiso 1 1 calc R U . . .
H13B_26 H 0.593743 0.824462 0.490683 0.051 Uiso 1 1 calc R U . . .
C14_26 C 0.7114(9) 0.9010(8) 0.4519(5) 0.055(3) Uani 1 1 d D . . . .
H14A_26 H 0.754007 0.879228 0.419447 0.083 Uiso 1 1 calc R U . . .
H14B_26 H 0.766376 0.954138 0.492853 0.083 Uiso 1 1 calc R U . . .
H14C_26 H 0.664964 0.941648 0.436656 0.083 Uiso 1 1 calc R U . . .
N1_2 N 0.2150(5) 0.0984(4) 0.3196(3) 0.0177(9) Uani 1 1 d . . . . .
N2_2 N 0.1780(5) 0.0549(5) 0.2129(3) 0.0208(10) Uani 1 1 d . . . . .
C1_2 C 0.1212(6) 0.0014(6) 0.2929(3) 0.0234(12) Uani 1 1 d . . . . .
H1A_2 H 0.051544 0.019299 0.294863 0.028 Uiso 1 1 calc R U . . .
H1B_2 H 0.119146 -0.057315 0.315039 0.028 Uiso 1 1 calc R U . . .
C2_2 C 0.1278(6) -0.0408(6) 0.2297(3) 0.0245(13) Uani 1 1 d . . . . .
H2A_2 H 0.174037 -0.090032 0.226038 0.029 Uiso 1 1 calc R U . . .
H2B_2 H 0.050191 -0.088780 0.201750 0.029 Uiso 1 1 calc R U . . .
C3_2 C 0.2322(6) 0.1530(6) 0.3832(3) 0.0235(13) Uani 1 1 d . . . . .
C4_2 C 0.2186(8) 0.0712(7) 0.4162(4) 0.0323(16) Uani 1 1 d . . . . .
H4A_2 H 0.137124 0.016803 0.404806 0.049 Uiso 1 1 calc R U . . .
H4B_2 H 0.242317 0.113141 0.462953 0.049 Uiso 1 1 calc R U . . .
H4C_2 H 0.266814 0.025791 0.404111 0.049 Uiso 1 1 calc R U . . .
C5_2 C 0.1537(7) 0.2087(7) 0.3958(4) 0.0284(15) Uani 1 1 d . . . . .
H5A_2 H 0.171546 0.276245 0.379144 0.043 Uiso 1 1 calc R U . . .
H5B_2 H 0.160208 0.237090 0.442645 0.043 Uiso 1 1 calc R U . . .
H5C_2 H 0.074520 0.151494 0.374340 0.043 Uiso 1 1 calc R U . . .
C6_2 C 0.3440(6) 0.2370(6) 0.4060(3) 0.0268(14) Uani 1 1 d . . . . .
H6A_2 H 0.398701 0.198864 0.395600 0.040 Uiso 1 1 calc R U . . .
H6B_2 H 0.359115 0.272700 0.453108 0.040 Uiso 1 1 calc R U . . .
H6C_2 H 0.353774 0.299077 0.385509 0.040 Uiso 1 1 calc R U . . .
C7_2 C 0.1720(6) 0.0419(7) 0.1500(3) 0.0262(14) Uani 1 1 d . . . . .
C8_2 C 0.1856(8) -0.0618(8) 0.1185(4) 0.038(2) Uani 1 1 d . . . . .
H8A_2 H 0.263641 -0.055875 0.135770 0.057 Uiso 1 1 calc R U . . .
H8B_2 H 0.175006 -0.072862 0.071928 0.057 Uiso 1 1 calc R U . . .
H8C_2 H 0.127943 -0.129833 0.125437 0.057 Uiso 1 1 calc R U . . .
C9_2 C 0.0629(6) 0.0348(7) 0.1232(4) 0.0291(15) Uani 1 1 d . . . . .
H9A_2 H 0.003149 -0.028913 0.132289 0.044 Uiso 1 1 calc R U . . .
H9B_2 H 0.053053 0.017667 0.076250 0.044 Uiso 1 1 calc R U . . .
H9C_2 H 0.055520 0.110743 0.142329 0.044 Uiso 1 1 calc R U . . .
C10_2 C 0.2556(7) 0.1365(8) 0.1407(3) 0.0323(17) Uani 1 1 d . . . . .
H10A_2 H 0.251908 0.211186 0.165958 0.048 Uiso 1 1 calc R U . . .
H10B_2 H 0.241953 0.129319 0.094561 0.048 Uiso 1 1 calc R U . . .
H10C_2 H 0.332352 0.136307 0.154806 0.048 Uiso 1 1 calc R U . . .
N1_3 N 0.4252(5) 0.6745(5) 0.4711(3) 0.0193(10) Uani 1 1 d . . . . .
N2_3 N 0.4152(5) 0.7904(5) 0.4126(3) 0.0237(12) Uani 1 1 d . . . . .
C1_3 C 0.3501(6) 0.7222(6) 0.4871(3) 0.0240(13) Uani 1 1 d . . . . .
H1A_3 H 0.357764 0.746472 0.534174 0.029 Uiso 1 1 calc R U . . .
H1B_3 H 0.270611 0.665831 0.465937 0.029 Uiso 1 1 calc R U . . .
C2_3 C 0.3779(8) 0.8198(7) 0.4657(4) 0.0319(18) Uani 1 1 d . . . . .
H2A_3 H 0.309577 0.838722 0.456292 0.038 Uiso 1 1 calc R U . . .
H2B_3 H 0.438432 0.889400 0.498686 0.038 Uiso 1 1 calc R U . . .
C3_3 C 0.4198(6) 0.5817(6) 0.4909(3) 0.0236(13) Uani 1 1 d . . . . .
C4_3 C 0.4561(9) 0.6215(7) 0.5576(3) 0.037(2) Uani 1 1 d . . . . .
H4A_3 H 0.532634 0.686506 0.570727 0.055 Uiso 1 1 calc R U . . .
H4B_3 H 0.460916 0.555960 0.572475 0.055 Uiso 1 1 calc R U . . .
H4C_3 H 0.400651 0.650175 0.576881 0.055 Uiso 1 1 calc R U . . .
C5_3 C 0.4949(6) 0.5320(6) 0.4648(4) 0.0284(15) Uani 1 1 d . . . . .
H5A_3 H 0.472351 0.506236 0.417323 0.043 Uiso 1 1 calc R U . . .
H5B_3 H 0.490531 0.463379 0.478970 0.043 Uiso 1 1 calc R U . . .
H5C_3 H 0.574438 0.591688 0.479639 0.043 Uiso 1 1 calc R U . . .
C6_3 C 0.3093(7) 0.4950(6) 0.4718(4) 0.0306(16) Uani 1 1 d . . . . .
H6A_3 H 0.256469 0.527461 0.491625 0.046 Uiso 1 1 calc R U . . .
H6B_3 H 0.309244 0.427097 0.485726 0.046 Uiso 1 1 calc R U . . .
H6C_3 H 0.283777 0.468858 0.424500 0.046 Uiso 1 1 calc R U . . .
C7_3 C 0.4094(6) 0.8473(6) 0.3694(4) 0.0289(15) Uani 1 1 d . . . . .
C8_3 C 0.2943(7) 0.8112(7) 0.3373(4) 0.0331(18) Uani 1 1 d . . . . .
H8A_3 H 0.261481 0.724735 0.316089 0.050 Uiso 1 1 calc R U . . .
H8B_3 H 0.290959 0.850889 0.304579 0.050 Uiso 1 1 calc R U . . .
H8C_3 H 0.249567 0.832478 0.368602 0.050 Uiso 1 1 calc R U . . .
C9_3 C 0.4568(9) 0.9693(7) 0.4011(5) 0.044(3) Uani 1 1 d . . . . .
H9A_3 H 0.418058 0.988323 0.436193 0.066 Uiso 1 1 calc R U . . .
H9B_3 H 0.445998 1.010843 0.370303 0.066 Uiso 1 1 calc R U . . .
H9C_3 H 0.539755 0.994651 0.419267 0.066 Uiso 1 1 calc R U . . .
C10_3 C 0.4719(8) 0.8220(8) 0.3239(5) 0.040(2) Uani 1 1 d . . . . .
H10A_3 H 0.553915 0.851172 0.345376 0.060 Uiso 1 1 calc R U . . .
H10B_3 H 0.463578 0.861272 0.291480 0.060 Uiso 1 1 calc R U . . .
H10C_3 H 0.442579 0.735798 0.302543 0.060 Uiso 1 1 calc R U . . .
N1_4 N 0.2722(5) 0.3905(6) 0.0612(3) 0.0254(12) Uani 1 1 d . . . . .
N2_4 N 0.4541(5) 0.4863(6) 0.1160(3) 0.0230(12) Uani 1 1 d . . . . .
C1_4 C 0.3342(8) 0.3330(10) 0.0398(5) 0.051(3) Uani 1 1 d . . . . .
H1A_4 H 0.338539 0.333566 -0.000617 0.061 Uiso 1 1 calc R U . . .
H1B_4 H 0.300992 0.257146 0.038469 0.061 Uiso 1 1 calc R U . . .
C2_4 C 0.4387(8) 0.3816(10) 0.0773(6) 0.062(4) Uani 1 1 d . . . . .
H2A_4 H 0.448348 0.330751 0.102756 0.074 Uiso 1 1 calc R U . . .
H2B_4 H 0.496424 0.389621 0.050718 0.074 Uiso 1 1 calc R U . . .
C3_4 C 0.1580(6) 0.3433(7) 0.0376(3) 0.0263(14) Uani 1 1 d . . . . .
C4_4 C 0.1359(8) 0.3102(12) -0.0290(4) 0.053(3) Uani 1 1 d . . . . .
H4A_4 H 0.159083 0.381579 -0.042378 0.079 Uiso 1 1 calc R U . . .
H4B_4 H 0.052864 0.263376 -0.047018 0.079 Uiso 1 1 calc R U . . .
H4C_4 H 0.179947 0.262212 -0.044966 0.079 Uiso 1 1 calc R U . . .
C5_4 C 0.1098(6) 0.4273(7) 0.0607(4) 0.0273(14) Uani 1 1 d . . . . .
H5A_4 H 0.127290 0.452918 0.108189 0.041 Uiso 1 1 calc R U . . .
H5B_4 H 0.025647 0.391235 0.043832 0.041 Uiso 1 1 calc R U . . .
H5C_4 H 0.142995 0.496210 0.046221 0.041 Uiso 1 1 calc R U . . .
C6_4 C 0.1059(7) 0.2450(8) 0.0566(5) 0.0344(19) Uani 1 1 d . . . . .
H6A_4 H 0.129456 0.180565 0.035568 0.052 Uiso 1 1 calc R U . . .
H6B_4 H 0.021480 0.218458 0.043790 0.052 Uiso 1 1 calc R U . . .
H6C_4 H 0.130020 0.266463 0.103736 0.052 Uiso 1 1 calc R U . . .
C7_4 C 0.5513(6) 0.5423(7) 0.1618(3) 0.0256(13) Uani 1 1 d . . . . .
C8_4 C 0.5591(6) 0.4773(8) 0.2031(4) 0.0344(18) Uani 1 1 d . . . . .
H8A_4 H 0.573305 0.407269 0.180164 0.052 Uiso 1 1 calc R U . . .
H8B_4 H 0.486476 0.451619 0.217297 0.052 Uiso 1 1 calc R U . . .
H8C_4 H 0.623230 0.526944 0.240880 0.052 Uiso 1 1 calc R U . . .
C9_4 C 0.6451(7) 0.5627(9) 0.1324(4) 0.038(2) Uani 1 1 d . . . . .
H9A_4 H 0.717028 0.610829 0.165598 0.056 Uiso 1 1 calc R U . . .
H9B_4 H 0.636101 0.605161 0.101765 0.056 Uiso 1 1 calc R U . . .
H9C_4 H 0.648088 0.486412 0.109164 0.056 Uiso 1 1 calc R U . . .
C10_4 C 0.5545(6) 0.6516(7) 0.1982(4) 0.0308(15) Uani 1 1 d . . . . .
H10A_4 H 0.485268 0.639761 0.216126 0.046 Uiso 1 1 calc R U . . .
H10B_4 H 0.556536 0.701731 0.170558 0.046 Uiso 1 1 calc R U . . .
H10C_4 H 0.623902 0.690500 0.233732 0.046 Uiso 1 1 calc R U . . .
N1_5 N -0.2624(5) 0.1207(5) -0.1636(3) 0.0182(9) Uani 1 1 d . . . . .
N2_5 N -0.3542(5) 0.0280(4) -0.2676(3) 0.0190(10) Uani 1 1 d . . . . .
C1_5 C -0.3443(6) 0.0175(6) -0.1708(4) 0.0262(14) Uani 1 1 d . . . . .
H1A_5 H -0.414353 0.028051 -0.160335 0.031 Uiso 1 1 calc R U . . .
H1B_5 H -0.318367 -0.021846 -0.142417 0.031 Uiso 1 1 calc R U . . .
C2_5 C -0.3656(6) -0.0485(6) -0.2349(4) 0.0261(14) Uani 1 1 d . . . . .
H2A_5 H -0.309914 -0.086721 -0.241495 0.031 Uiso 1 1 calc R U . . .
H2B_5 H -0.444082 -0.110269 -0.249144 0.031 Uiso 1 1 calc R U . . .
C3_5 C -0.2326(7) 0.2037(6) -0.1054(3) 0.0253(13) Uani 1 1 d . . . . .
C4_5 C -0.1994(12) 0.1560(9) -0.0600(4) 0.060(4) Uani 1 1 d . . . . .
H4A_5 H -0.266891 0.090701 -0.057782 0.090 Uiso 1 1 calc R U . . .
H4B_5 H -0.167407 0.217799 -0.017485 0.090 Uiso 1 1 calc R U . . .
H4C_5 H -0.140363 0.125722 -0.072571 0.090 Uiso 1 1 calc R U . . .
C5_5 C -0.3240(9) 0.2349(9) -0.0918(6) 0.055(3) Uani 1 1 d . . . . .
H5A_5 H -0.350340 0.264091 -0.125667 0.083 Uiso 1 1 calc R U . . .
H5B_5 H -0.298960 0.297710 -0.049771 0.083 Uiso 1 1 calc R U . . .
H5C_5 H -0.387748 0.165228 -0.090448 0.083 Uiso 1 1 calc R U . . .
C6_5 C -0.1398(6) 0.3051(6) -0.1021(3) 0.0243(13) Uani 1 1 d . . . . .
H6A_5 H -0.074448 0.283694 -0.112173 0.036 Uiso 1 1 calc R U . . .
H6B_5 H -0.116621 0.362466 -0.058326 0.036 Uiso 1 1 calc R U . . .
H6C_5 H -0.162702 0.340792 -0.133503 0.036 Uiso 1 1 calc R U . . .
C7_5 C -0.3775(6) -0.0185(6) -0.3326(3) 0.0258(14) Uani 1 1 d . . . . .
C8_5 C -0.3114(8) -0.0851(7) -0.3528(4) 0.0347(19) Uani 1 1 d . . . . .
H8A_5 H -0.228919 -0.035659 -0.334751 0.052 Uiso 1 1 calc R U . . .
H8B_5 H -0.326461 -0.111935 -0.400268 0.052 Uiso 1 1 calc R U . . .
H8C_5 H -0.332637 -0.154439 -0.337621 0.052 Uiso 1 1 calc R U . . .
C9_5 C -0.4931(8) -0.0922(8) -0.3543(4) 0.042(2) Uani 1 1 d . . . . .
H9A_5 H -0.506721 -0.153291 -0.339314 0.063 Uiso 1 1 calc R U . . .
H9B_5 H -0.511099 -0.118673 -0.397263 0.063 Uiso 1 1 calc R U . . .
H9C_5 H -0.535941 -0.051920 -0.340233 0.063 Uiso 1 1 calc R U . . .
C10_5 C -0.3566(8) 0.0700(7) -0.3616(4) 0.0316(17) Uani 1 1 d . . . . .
H10A_5 H -0.397620 0.121400 -0.345601 0.047 Uiso 1 1 calc R U . . .
H10B_5 H -0.384311 0.033452 -0.408760 0.047 Uiso 1 1 calc R U . . .
H10C_5 H -0.273223 0.117683 -0.351065 0.047 Uiso 1 1 calc R U . . .
N1_6 N 0.0613(4) 0.6440(5) -0.0846(2) 0.0173(9) Uani 1 1 d . . . . .
N2_6 N -0.0842(5) 0.6365(5) -0.0357(3) 0.0194(11) Uani 1 1 d . . . . .
C1_6 C 0.0638(5) 0.5902(6) -0.0404(3) 0.0224(12) Uani 1 1 d . . . . .
H1A_6 H 0.143647 0.613738 -0.016897 0.027 Uiso 1 1 calc R U . . .
H1B_6 H 0.029927 0.503611 -0.060751 0.027 Uiso 1 1 calc R U . . .
C2_6 C -0.0007(6) 0.6262(6) 0.0010(3) 0.0237(13) Uani 1 1 d . . . . .
H2A_6 H -0.032337 0.566959 0.022328 0.028 Uiso 1 1 calc R U . . .
H2B_6 H 0.047053 0.702545 0.034290 0.028 Uiso 1 1 calc R U . . .
C3_6 C 0.1212(5) 0.6236(6) -0.1298(3) 0.0205(12) Uani 1 1 d . . . . .
C4_6 C 0.2387(6) 0.6688(8) -0.0993(4) 0.0312(17) Uani 1 1 d . . . . .
H4A_6 H 0.263101 0.752691 -0.073506 0.047 Uiso 1 1 calc R U . . .
H4B_6 H 0.284480 0.662157 -0.132206 0.047 Uiso 1 1 calc R U . . .
H4C_6 H 0.250810 0.623392 -0.070955 0.047 Uiso 1 1 calc R U . . .
C5_6 C 0.1102(6) 0.6848(7) -0.1728(3) 0.0252(13) Uani 1 1 d . . . . .
H5A_6 H 0.028636 0.655398 -0.195186 0.038 Uiso 1 1 calc R U . . .
H5B_6 H 0.156664 0.672126 -0.204746 0.038 Uiso 1 1 calc R U . . .
H5C_6 H 0.137530 0.769945 -0.149039 0.038 Uiso 1 1 calc R U . . .
C6_6 C 0.0856(7) 0.5035(7) -0.1637(4) 0.0302(17) Uani 1 1 d . . . . .
H6A_6 H 0.092702 0.460147 -0.133310 0.045 Uiso 1 1 calc R U . . .
H6B_6 H 0.134347 0.492792 -0.194581 0.045 Uiso 1 1 calc R U . . .
H6C_6 H 0.004613 0.472724 -0.187343 0.045 Uiso 1 1 calc R U . . .
C7_6 C -0.1783(5) 0.6355(5) -0.0125(3) 0.0187(11) Uani 1 1 d . . . . .
C8_6 C -0.2422(7) 0.5217(7) -0.0133(4) 0.0308(16) Uani 1 1 d . . . . .
H8A_6 H -0.252728 0.464908 -0.055873 0.046 Uiso 1 1 calc R U . . .
H8B_6 H -0.318143 0.517214 -0.005062 0.046 Uiso 1 1 calc R U . . .
H8C_6 H -0.201112 0.502265 0.020294 0.046 Uiso 1 1 calc R U . . .
C9_6 C -0.1471(7) 0.7135(8) 0.0502(3) 0.0352(19) Uani 1 1 d . . . . .
H9A_6 H -0.098337 0.690526 0.078214 0.053 Uiso 1 1 calc R U . . .
H9B_6 H -0.216962 0.710725 0.066321 0.053 Uiso 1 1 calc R U . . .
H9C_6 H -0.103818 0.794566 0.050420 0.053 Uiso 1 1 calc R U . . .
C10_6 C -0.2479(6) 0.6702(7) -0.0511(3) 0.0273(14) Uani 1 1 d . . . . .
H10A_6 H -0.204626 0.751765 -0.049953 0.041 Uiso 1 1 calc R U . . .
H10B_6 H -0.317541 0.666614 -0.034510 0.041 Uiso 1 1 calc R U . . .
H10C_6 H -0.270454 0.616489 -0.095782 0.041 Uiso 1 1 calc R U . . .
N1_7 N -0.6311(4) 0.3377(5) -0.3140(3) 0.0178(10) Uani 1 1 d . . . . .
N2_7 N -0.6241(4) 0.3387(5) -0.2120(2) 0.0174(9) Uani 1 1 d . . . . .
C1_7 C -0.7253(5) 0.2558(6) -0.3088(3) 0.0241(13) Uani 1 1 d . . . . .
H1A_7 H -0.719217 0.177905 -0.320085 0.029 Uiso 1 1 calc R U . . .
H1B_7 H -0.794130 0.249873 -0.337796 0.029 Uiso 1 1 calc R U . . .
C2_7 C -0.7323(5) 0.2920(6) -0.2453(3) 0.0224(13) Uani 1 1 d . . . . .
H2A_7 H -0.767616 0.351290 -0.238094 0.027 Uiso 1 1 calc R U . . .
H2B_7 H -0.778331 0.224321 -0.232970 0.027 Uiso 1 1 calc R U . . .
C3_7 C -0.6075(6) 0.3217(7) -0.3734(3) 0.0243(13) Uani 1 1 d . . . . .
C4_7 C -0.5953(12) 0.2127(9) -0.3964(6) 0.058(4) Uani 1 1 d . . . . .
H4A_7 H -0.529475 0.212582 -0.367634 0.088 Uiso 1 1 calc R U . . .
H4B_7 H -0.581703 0.201561 -0.440238 0.088 Uiso 1 1 calc R U . . .
H4C_7 H -0.666210 0.147701 -0.397357 0.088 Uiso 1 1 calc R U . . .
C5_7 C -0.5068(6) 0.4123(7) -0.3727(3) 0.0242(14) Uani 1 1 d . . . . .
H5A_7 H -0.510963 0.489473 -0.352652 0.036 Uiso 1 1 calc R U . . .
H5B_7 H -0.498225 0.404795 -0.417298 0.036 Uiso 1 1 calc R U . . .
H5C_7 H -0.440054 0.406655 -0.347840 0.036 Uiso 1 1 calc R U . . .
C6_7 C -0.6982(7) 0.3249(11) -0.4151(4) 0.048(3) Uani 1 1 d . . . . .
H6A_7 H -0.769156 0.256041 -0.420682 0.071 Uiso 1 1 calc R U . . .
H6B_7 H -0.678901 0.322499 -0.457261 0.071 Uiso 1 1 calc R U . . .
H6C_7 H -0.710427 0.398336 -0.396683 0.071 Uiso 1 1 calc R U . . .
C7_7 C -0.6085(6) 0.3710(7) -0.1471(3) 0.0240(13) Uani 1 1 d . . . . .
C8_7 C -0.6607(8) 0.4494(8) -0.1240(4) 0.0345(18) Uani 1 1 d . . . . .
H8A_7 H -0.630184 0.519697 -0.137763 0.052 Uiso 1 1 calc R U . . .
H8B_7 H -0.644077 0.473700 -0.076556 0.052 Uiso 1 1 calc R U . . .
H8C_7 H -0.744670 0.410160 -0.141397 0.052 Uiso 1 1 calc R U . . .
C9_7 C -0.6597(8) 0.2685(9) -0.1303(4) 0.0369(19) Uani 1 1 d . . . . .
H9A_7 H -0.744151 0.243171 -0.141053 0.055 Uiso 1 1 calc R U . . .
H9B_7 H -0.632613 0.285802 -0.083673 0.055 Uiso 1 1 calc R U . . .
H9C_7 H -0.638029 0.204824 -0.154418 0.055 Uiso 1 1 calc R U . . .
C10_7 C -0.4922(6) 0.4228(8) -0.1181(3) 0.0288(15) Uani 1 1 d . . . . .
H10A_7 H -0.455689 0.366205 -0.132671 0.043 Uiso 1 1 calc R U . . .
H10B_7 H -0.482010 0.444870 -0.070917 0.043 Uiso 1 1 calc R U . . .
H10C_7 H -0.456070 0.494152 -0.130101 0.043 Uiso 1 1 calc R U . . .
N1_15 N -0.1790(5) 0.5861(5) -0.3930(2) 0.0183(10) Uani 1 1 d . . . . .
N2_15 N -0.2314(5) 0.3975(6) -0.4495(3) 0.0230(12) Uani 1 1 d . . . . .
C1_15 C -0.2659(10) 0.5553(9) -0.4413(5) 0.051(3) Uani 1 1 d . . . . .
H1A_15 H -0.246449 0.609999 -0.466558 0.061 Uiso 1 1 calc R U . . .
H1B_15 H -0.333737 0.559781 -0.424798 0.061 Uiso 1 1 calc R U . . .
C2_15 C -0.2900(7) 0.4461(8) -0.4785(4) 0.0346(18) Uani 1 1 d . . . . .
H2A_15 H -0.373267 0.399140 -0.487031 0.041 Uiso 1 1 calc R U . . .
H2B_15 H -0.269433 0.447319 -0.520055 0.041 Uiso 1 1 calc R U . . .
C3_15 C -0.1561(6) 0.6875(6) -0.3462(3) 0.0227(13) Uani 1 1 d . . . . .
C4_15 C -0.1304(8) 0.7792(7) -0.3725(4) 0.0334(17) Uani 1 1 d . . . . .
H4A_15 H -0.072670 0.774713 -0.398319 0.050 Uiso 1 1 calc R U . . .
H4B_15 H -0.099183 0.855718 -0.337568 0.050 Uiso 1 1 calc R U . . .
H4C_15 H -0.200983 0.772271 -0.400353 0.050 Uiso 1 1 calc R U . . .
C5_15 C -0.0594(6) 0.7105(6) -0.2996(3) 0.0258(13) Uani 1 1 d . . . . .
H5A_15 H -0.076274 0.647997 -0.279129 0.039 Uiso 1 1 calc R U . . .
H5B_15 H -0.039472 0.787772 -0.266696 0.039 Uiso 1 1 calc R U . . .
H5C_15 H 0.005883 0.711878 -0.320089 0.039 Uiso 1 1 calc R U . . .
C6_15 C -0.2500(8) 0.6818(8) -0.3156(4) 0.0336(18) Uani 1 1 d . . . . .
H6A_15 H -0.316369 0.676367 -0.346316 0.050 Uiso 1 1 calc R U . . .
H6B_15 H -0.226821 0.753599 -0.278016 0.050 Uiso 1 1 calc R U . . .
H6C_15 H -0.271620 0.611477 -0.301234 0.050 Uiso 1 1 calc R U . . .
C7_15 C -0.2646(6) 0.2810(7) -0.4714(3) 0.0277(14) Uani 1 1 d . . . . .
C8_15 C -0.3714(7) 0.2250(8) -0.4589(4) 0.0357(18) Uani 1 1 d . . . . .
H8A_15 H -0.366726 0.252755 -0.412259 0.054 Uiso 1 1 calc R U . . .
H8B_15 H -0.392347 0.138663 -0.473588 0.054 Uiso 1 1 calc R U . . .
H8C_15 H -0.430375 0.243949 -0.482128 0.054 Uiso 1 1 calc R U . . .
C9_15 C -0.2708(9) 0.2444(9) -0.5378(4) 0.048(3) Uani 1 1 d . . . . .
H9A_15 H -0.330691 0.263039 -0.560391 0.072 Uiso 1 1 calc R U . . .
H9B_15 H -0.290393 0.158332 -0.553360 0.072 Uiso 1 1 calc R U . . .
H9C_15 H -0.195772 0.285933 -0.546260 0.072 Uiso 1 1 calc R U . . .
C10_15 C -0.1853(7) 0.2451(7) -0.4420(4) 0.0337(17) Uani 1 1 d . . . . .
H10A_15 H -0.110845 0.277536 -0.453544 0.051 Uiso 1 1 calc R U . . .
H10B_15 H -0.214019 0.157990 -0.456862 0.051 Uiso 1 1 calc R U . . .
H10C_15 H -0.174840 0.274414 -0.394871 0.051 Uiso 1 1 calc R U . . .
N1_14 N 0.3772(4) 0.1863(5) 0.2746(3) 0.0180(9) Uani 1 1 d . . . . .
C11_14 C 0.4131(6) 0.0987(6) 0.2725(4) 0.0285(15) Uani 1 1 d . . . . .
H11A_14 H 0.344984 0.025201 0.263466 0.034 Uiso 1 1 calc R U . . .
H11B_14 H 0.459369 0.114963 0.315519 0.034 Uiso 1 1 calc R U . . .
C12_14 C 0.4768(8) 0.0793(8) 0.2284(5) 0.042(2) Uani 1 1 d . . . . .
H12A_14 H 0.428682 0.053167 0.184624 0.062 Uiso 1 1 calc R U . . .
H12B_14 H 0.504492 0.017531 0.233606 0.062 Uiso 1 1 calc R U . . .
H12C_14 H 0.543184 0.153121 0.235192 0.062 Uiso 1 1 calc R U . . .
C13_14 C 0.4560(6) 0.2884(7) 0.2772(5) 0.039(2) Uani 1 1 d . . . . .
H13A_14 H 0.419672 0.346413 0.279210 0.046 Uiso 1 1 calc R U . . .
H13B_14 H 0.484029 0.277525 0.237092 0.046 Uiso 1 1 calc R U . . .
C14_14 C 0.5495(7) 0.3341(9) 0.3292(5) 0.054(3) Uani 1 1 d . . . . .
H14A_14 H 0.604181 0.410045 0.328115 0.081 Uiso 1 1 calc R U . . .
H14B_14 H 0.588107 0.277925 0.326858 0.081 Uiso 1 1 calc R U . . .
H14C_14 H 0.522681 0.346978 0.369599 0.081 Uiso 1 1 calc R U . . .
N1_1 N -0.1427(4) 0.3330(5) 0.2276(3) 0.0220(11) Uani 1 1 d . . . B 1
N2_1 N -0.0747(5) 0.4627(6) 0.3274(3) 0.0233(11) Uani 1 1 d . . . B 1
C1_1 C -0.2238(6) 0.3250(7) 0.2614(4) 0.0294(16) Uani 1 1 d . . . B 1
H1A_1 H -0.276803 0.241903 0.250821 0.035 Uiso 1 1 calc R U . B 1
H1B_1 H -0.268613 0.371521 0.252275 0.035 Uiso 1 1 calc R U . B 1
C2_1 C -0.1662(6) 0.3691(8) 0.3243(4) 0.0315(16) Uani 1 1 d . . . B 1
H2A_1 H -0.214677 0.392514 0.352477 0.038 Uiso 1 1 calc R U . B 1
H2B_1 H -0.142689 0.310077 0.337196 0.038 Uiso 1 1 calc R U . B 1
C3_1 C -0.1792(6) 0.2894(6) 0.1625(3) 0.0259(14) Uani 1 1 d . . . B 1
C4_1 C -0.2547(8) 0.1713(8) 0.1461(5) 0.043(2) Uani 1 1 d . . . B 1
H4A_1 H -0.221177 0.130717 0.170494 0.064 Uiso 1 1 calc R U . B 1
H4B_1 H -0.267133 0.131929 0.099529 0.064 Uiso 1 1 calc R U . B 1
H4C_1 H -0.328915 0.168111 0.156665 0.064 Uiso 1 1 calc R U . B 1
C5_1 C -0.0850(7) 0.2920(8) 0.1340(3) 0.0334(18) Uani 1 1 d . . . B 1
H5A_1 H -0.026033 0.373280 0.149312 0.050 Uiso 1 1 calc R U . B 1
H5B_1 H -0.111189 0.266294 0.086781 0.050 Uiso 1 1 calc R U . B 1
H5C_1 H -0.051693 0.238383 0.146122 0.050 Uiso 1 1 calc R U . B 1
C6_1 C -0.2368(7) 0.3496(7) 0.1377(4) 0.0332(18) Uani 1 1 d . . . B 1
H6A_1 H -0.297002 0.356005 0.161194 0.050 Uiso 1 1 calc R U . B 1
H6B_1 H -0.272607 0.306332 0.091645 0.050 Uiso 1 1 calc R U . B 1
H6C_1 H -0.181785 0.429538 0.142554 0.050 Uiso 1 1 calc R U . B 1
C7_1 C -0.0038(6) 0.5265(7) 0.3861(3) 0.0276(14) Uani 1 1 d . . . B 1
C8_1 C -0.0675(7) 0.5702(10) 0.4264(4) 0.043(2) Uani 1 1 d . . . B 1
H8A_1 H -0.105220 0.612542 0.405765 0.064 Uiso 1 1 calc R U . B 1
H8B_1 H -0.015439 0.625057 0.467934 0.064 Uiso 1 1 calc R U . B 1
H8C_1 H -0.126525 0.503872 0.433964 0.064 Uiso 1 1 calc R U . B 1
C9_1 C 0.0404(7) 0.4561(8) 0.4118(4) 0.0354(18) Uani 1 1 d . . . B 1
H9A_1 H -0.023616 0.388244 0.414619 0.053 Uiso 1 1 calc R U . B 1
H9B_1 H 0.089747 0.503403 0.455124 0.053 Uiso 1 1 calc R U . B 1
H9C_1 H 0.086359 0.427180 0.383604 0.053 Uiso 1 1 calc R U . B 1
C10_1 C 0.0867(7) 0.6208(7) 0.3819(4) 0.0319(17) Uani 1 1 d . . . B 1
H10A_1 H 0.136597 0.590977 0.357325 0.048 Uiso 1 1 calc R U . B 1
H10B_1 H 0.131906 0.672396 0.425530 0.048 Uiso 1 1 calc R U . B 1
H10C_1 H 0.056316 0.666329 0.359702 0.048 Uiso 1 1 calc R U . B 1

loop_
_atom_site_aniso_label
_atom_site_aniso_U_11
_atom_site_aniso_U_22
_atom_site_aniso_U_33
_atom_site_aniso_U_23
_atom_site_aniso_U_13
_atom_site_aniso_U_12
Ce1 0.00690(15) 0.00993(18) 0.01147(16) 0.00524(14) -0.00026(12) 0.00203(13)
Cs1 0.01244(19) 0.0244(3) 0.0558(3) 0.0215(2) 0.0011(2) 0.00104(17)
P1 0.0141(7) 0.0146(7) 0.0177(7) 0.0042(6) -0.0040(5) 0.0036(5)
P2 0.0149(7) 0.0286(9) 0.0171(7) 0.0135(7) 0.0055(5) 0.0109(6)
P3 0.0086(6) 0.0215(8) 0.0158(6) 0.0078(6) 0.0029(5) 0.0062(5)
P4 0.0126(6) 0.0092(7) 0.0187(6) 0.0053(5) 0.0006(5) 0.0028(5)
N2 0.020(3) 0.034(3) 0.016(2) 0.014(2) 0.0057(18) 0.012(2)
N3 0.009(2) 0.023(3) 0.022(2) 0.011(2) 0.0006(16) 0.0065(17)
N4 0.016(2) 0.011(2) 0.030(3) 0.010(2) 0.0020(19) 0.0054(17)
N9 0.013(2) 0.020(3) 0.022(2) 0.004(2) -0.0042(18) 0.0035(18)
Ce2 0.00893(15) 0.00879(18) 0.01056(16) 0.00400(13) 0.00147(12) 0.00353(13)
Cs2 0.0186(2) 0.0184(2) 0.0560(3) 0.0176(2) 0.0133(2) 0.00661(17)
P5 0.0138(6) 0.0118(6) 0.0107(6) 0.0022(5) -0.0011(4) 0.0058(5)
P6 0.0150(7) 0.0210(8) 0.0124(6) 0.0074(5) 0.0033(5) 0.0089(6)
P7 0.0091(6) 0.0167(7) 0.0133(6) 0.0067(5) 0.0041(5) 0.0052(5)
P8 0.0143(7) 0.0114(7) 0.0194(7) 0.0067(5) 0.0002(5) 0.0048(5)
N5 0.016(2) 0.016(2) 0.019(2) 0.0038(19) -0.0014(18) 0.0046(18)
N6 0.022(2) 0.025(3) 0.012(2) 0.0098(19) 0.0100(17) 0.012(2)
N7 0.012(2) 0.019(2) 0.016(2) 0.0082(18) 0.0030(16) 0.0076(17)
N8 0.025(3) 0.011(2) 0.024(3) 0.0080(19) 0.004(2) 0.0098(19)
O2 0.102(6) 0.134(9) 0.209(9) 0.120(8) 0.073(6) 0.023(6)
C5 0.164(12) 0.131(9) 0.165(7) 0.078(6) 0.038(7) 0.047(8)
C6 0.044(8) 0.188(14) 0.165(7) 0.079(7) 0.040(7) 0.005(8)
C7 0.099(6) 0.088(12) 0.160(11) 0.065(9) 0.061(6) 0.011(6)
C8 0.099(7) 0.092(12) 0.164(11) 0.067(10) 0.053(7) 0.005(8)
O1_18 0.099(6) 0.042(4) 0.062(5) 0.002(3) 0.012(4) 0.026(4)
C1_18 0.129(8) 0.041(6) 0.079(10) 0.015(6) 0.036(6) 0.042(5)
C2_18 0.136(7) 0.059(5) 0.099(11) 0.026(6) 0.046(7) 0.051(5)
C3_18 0.114(7) 0.057(6) 0.107(11) 0.019(6) 0.036(7) 0.039(5)
C4_18 0.097(11) 0.061(6) 0.152(17) 0.035(8) 0.041(9) 0.036(7)
O1_19 0.047(4) 0.037(4) 0.125(5) 0.025(4) 0.031(3) 0.005(3)
C1_19 0.072(7) 0.048(6) 0.128(6) 0.023(5) 0.043(5) -0.001(6)
C2_19 0.050(4) 0.085(10) 0.125(5) 0.017(5) 0.031(4) 0.003(4)
C3_19 0.045(5) 0.081(10) 0.124(5) 0.021(5) 0.028(4) 0.015(5)
C4_19 0.058(6) 0.142(18) 0.128(6) 0.006(6) 0.021(5) 0.043(9)
O1_27 0.066(5) 0.046(4) 0.097(7) 0.010(4) 0.051(5) 0.012(3)
C1_27 0.059(8) 0.074(6) 0.074(9) 0.011(6) 0.023(7) 0.011(5)
C2_27 0.070(5) 0.078(7) 0.131(12) 0.026(7) 0.045(6) 0.017(4)
C3_27 0.090(7) 0.054(5) 0.164(14) 0.032(6) 0.085(8) 0.025(4)
C4_27 0.093(7) 0.048(8) 0.170(14) 0.029(8) 0.082(8) 0.029(5)
N1_20 0.0233(19) 0.0140(16) 0.0163(14) 0.0054(11) 0.0014(12) 0.0074(12)
C11_20 0.030(3) 0.020(2) 0.0210(15) 0.0103(15) 0.0013(14) 0.011(2)
C12_20 0.050(4) 0.038(4) 0.040(3) 0.022(3) 0.013(3) 0.031(4)
C13_20 0.024(2) 0.0190(18) 0.0188(15) 0.0022(13) 0.0015(12) 0.0059(15)
C14_20 0.029(2) 0.025(2) 0.025(3) 0.000(2) 0.0050(19) 0.0004(17)
N1_21 0.0134(16) 0.029(2) 0.0165(14) 0.0076(15) 0.0032(11) 0.0082(15)
C11_21 0.018(2) 0.034(3) 0.0202(16) 0.0101(18) 0.0015(13) 0.011(2)
C12_21 0.026(3) 0.048(4) 0.039(3) 0.012(3) 0.004(3) 0.023(3)
C13_21 0.021(2) 0.030(2) 0.0200(16) 0.0098(16) 0.0080(14) 0.0103(17)
C14_21 0.029(3) 0.033(2) 0.027(3) 0.009(2) 0.013(2) 0.0057(19)
N1_22 0.0178(16) 0.0192(18) 0.026(2) 0.0068(14) 0.0021(13) 0.0095(12)
C11_22 0.0212(17) 0.020(2) 0.043(3) 0.0030(18) -0.0017(16) 0.0078(14)
C12_22 0.036(4) 0.033(3) 0.048(3) -0.008(3) -0.006(3) 0.013(3)
C13_22 0.0208(17) 0.025(3) 0.034(3) 0.012(2) 0.0041(16) 0.0135(17)
C14_22 0.037(4) 0.042(4) 0.044(3) 0.025(3) 0.010(3) 0.025(3)
N1_23 0.0165(17) 0.026(2) 0.030(2) 0.0125(18) 0.0038(15) 0.0108(15)
C11_23 0.0187(18) 0.034(3) 0.037(2) 0.021(2) 0.0070(16) 0.0148(18)
C12_23 0.035(4) 0.075(6) 0.045(3) 0.040(3) 0.015(2) 0.035(4)
C13_23 0.0194(19) 0.029(2) 0.035(3) 0.012(2) 0.0057(17) 0.0138(17)
C14_23 0.035(4) 0.031(2) 0.050(4) 0.009(2) 0.006(3) 0.019(2)
N1_24 0.026(2) 0.034(2) 0.032(2) 0.0221(18) 0.0059(17) 0.015(2)
C11_24 0.040(3) 0.038(2) 0.037(3) 0.024(2) 0.012(2) 0.022(2)
C12_24 0.045(4) 0.038(2) 0.051(4) 0.022(2) 0.012(3) 0.022(2)
C13_24 0.025(2) 0.044(3) 0.033(2) 0.025(2) 0.0068(18) 0.015(2)
C14_24 0.027(2) 0.074(6) 0.048(4) 0.044(5) 0.009(2) 0.015(3)
N1_25 0.0161(18) 0.023(2) 0.033(2) 0.0139(18) 0.0073(15) 0.0102(15)
C11_25 0.021(2) 0.030(2) 0.033(3) 0.0151(19) 0.0053(17) 0.0152(18)
C12_25 0.024(2) 0.053(4) 0.044(4) 0.014(3) -0.001(2) 0.020(2)
C13_25 0.029(3) 0.025(2) 0.037(2) 0.0146(19) 0.016(2) 0.0121(19)
C14_25 0.052(5) 0.044(4) 0.042(3) 0.021(3) 0.027(3) 0.030(4)
N1_26 0.0162(19) 0.030(2) 0.042(2) 0.0071(19) -0.0045(16) 0.0048(15)
C11_26 0.017(2) 0.038(4) 0.048(3) 0.007(2) -0.0004(19) 0.007(2)
C12_26 0.024(3) 0.046(5) 0.055(4) 0.007(4) -0.001(3) 0.014(3)
C13_26 0.022(3) 0.037(3) 0.050(3) 0.001(2) -0.008(2) 0.003(2)
C14_26 0.036(4) 0.040(3) 0.060(5) 0.004(3) -0.008(4) -0.006(3)
N1_2 0.019(2) 0.012(2) 0.022(2) 0.0075(18) 0.0050(18) 0.0030(17)
N2_2 0.025(3) 0.012(2) 0.015(2) -0.0001(17) -0.0029(18) 0.0009(18)
C1_2 0.020(3) 0.018(3) 0.030(3) 0.012(2) 0.004(2) 0.002(2)
C2_2 0.025(3) 0.015(3) 0.026(3) 0.004(2) -0.001(2) 0.001(2)
C3_2 0.030(3) 0.020(3) 0.024(3) 0.009(2) 0.009(2) 0.013(3)
C4_2 0.040(4) 0.032(4) 0.032(4) 0.019(3) 0.010(3) 0.015(3)
C5_2 0.029(4) 0.029(4) 0.028(3) 0.007(3) 0.010(3) 0.013(3)
C6_2 0.025(3) 0.029(4) 0.023(3) 0.004(3) -0.001(2) 0.012(3)
C7_2 0.026(3) 0.028(3) 0.020(3) 0.002(3) 0.000(2) 0.011(3)
C8_2 0.047(5) 0.041(5) 0.024(3) 0.002(3) -0.001(3) 0.025(4)
C9_2 0.023(3) 0.032(4) 0.030(3) 0.008(3) -0.002(3) 0.012(3)
C10_2 0.027(4) 0.049(5) 0.019(3) 0.015(3) 0.003(2) 0.012(3)
N1_3 0.025(3) 0.016(2) 0.016(2) 0.0050(19) -0.0023(18) 0.008(2)
N2_3 0.026(3) 0.015(2) 0.026(3) 0.008(2) -0.005(2) 0.006(2)
C1_3 0.028(3) 0.024(3) 0.019(3) 0.003(2) -0.002(2) 0.014(3)
C2_3 0.043(5) 0.023(3) 0.026(3) 0.001(3) -0.009(3) 0.019(3)
C3_3 0.028(3) 0.020(3) 0.020(3) 0.005(2) -0.005(2) 0.009(2)
C4_3 0.061(6) 0.030(4) 0.018(3) 0.007(3) -0.005(3) 0.022(4)
C5_3 0.026(3) 0.028(3) 0.036(4) 0.016(3) -0.001(3) 0.014(3)
C6_3 0.028(4) 0.020(3) 0.041(4) 0.010(3) 0.005(3) 0.006(3)
C7_3 0.027(3) 0.021(3) 0.034(4) 0.015(3) -0.005(3) 0.004(2)
C8_3 0.032(4) 0.028(4) 0.032(4) 0.014(3) -0.009(3) 0.005(3)
C9_3 0.044(5) 0.022(4) 0.056(6) 0.020(4) -0.011(4) 0.002(3)
C10_3 0.039(5) 0.037(5) 0.048(5) 0.029(4) 0.006(4) 0.010(4)
N1_4 0.017(3) 0.035(4) 0.025(3) 0.011(3) 0.004(2) 0.011(2)
N2_4 0.015(2) 0.039(3) 0.021(2) 0.014(2) 0.0090(18) 0.013(2)
C1_4 0.025(4) 0.067(7) 0.044(5) -0.016(5) 0.002(3) 0.023(4)
C2_4 0.027(4) 0.058(7) 0.081(8) -0.019(6) -0.003(5) 0.027(5)
C3_4 0.022(3) 0.037(4) 0.019(3) 0.009(3) 0.001(2) 0.011(3)
C4_4 0.033(5) 0.103(10) 0.020(3) 0.012(4) 0.002(3) 0.029(5)
C5_4 0.017(3) 0.035(4) 0.034(3) 0.018(3) 0.003(2) 0.011(2)
C6_4 0.025(4) 0.032(4) 0.044(5) 0.009(4) 0.009(3) 0.011(3)
C7_4 0.016(3) 0.038(4) 0.032(3) 0.023(3) 0.006(2) 0.012(2)
C8_4 0.019(3) 0.050(5) 0.045(5) 0.031(4) 0.008(3) 0.016(3)
C9_4 0.018(3) 0.064(6) 0.044(5) 0.034(5) 0.014(3) 0.018(4)
C10_4 0.022(3) 0.037(4) 0.038(4) 0.019(3) 0.005(3) 0.011(3)
N1_5 0.020(2) 0.013(2) 0.019(2) 0.0077(18) 0.0015(18) 0.0026(18)
N2_5 0.015(2) 0.011(2) 0.024(2) 0.0027(18) -0.0041(17) 0.0020(16)
C1_5 0.027(3) 0.015(3) 0.035(4) 0.014(3) 0.008(3) 0.002(2)
C2_5 0.022(3) 0.014(3) 0.035(4) 0.008(3) 0.001(3) 0.000(2)
C3_5 0.028(3) 0.022(3) 0.022(3) 0.008(2) 0.007(2) 0.004(3)
C4_5 0.095(10) 0.035(5) 0.024(4) 0.016(4) -0.012(5) -0.002(5)
C5_5 0.036(5) 0.036(6) 0.076(8) -0.002(5) 0.028(5) 0.002(4)
C6_5 0.025(3) 0.020(3) 0.020(3) 0.006(2) 0.004(2) 0.001(2)
C7_5 0.023(3) 0.021(3) 0.028(3) 0.005(3) -0.006(2) 0.008(2)
C8_5 0.044(5) 0.026(4) 0.032(4) 0.002(3) -0.001(3) 0.019(3)
C9_5 0.035(5) 0.033(5) 0.038(5) 0.001(4) -0.011(4) 0.003(3)
C10_5 0.043(5) 0.025(4) 0.027(3) 0.007(3) -0.001(3) 0.017(3)
N1_6 0.014(2) 0.020(2) 0.018(2) 0.0062(18) 0.0005(16) 0.0075(18)
N2_6 0.024(3) 0.027(3) 0.012(2) 0.009(2) 0.0027(18) 0.014(2)
C1_6 0.016(2) 0.023(3) 0.028(3) 0.012(2) -0.002(2) 0.006(2)
C2_6 0.027(3) 0.027(3) 0.016(2) 0.012(2) -0.004(2) 0.008(3)
C3_6 0.015(2) 0.023(3) 0.019(3) -0.001(2) 0.0012(19) 0.008(2)
C4_6 0.017(3) 0.040(5) 0.032(4) 0.005(3) 0.003(3) 0.012(3)
C5_6 0.025(3) 0.030(4) 0.021(3) 0.007(3) 0.006(2) 0.012(3)
C6_6 0.029(4) 0.026(4) 0.033(4) -0.002(3) 0.001(3) 0.017(3)
C7_6 0.021(3) 0.020(3) 0.015(2) 0.004(2) 0.0040(18) 0.009(2)
C8_6 0.028(4) 0.026(4) 0.035(4) 0.013(3) 0.001(3) 0.006(3)
C9_6 0.034(4) 0.038(5) 0.021(3) -0.004(3) 0.005(3) 0.010(3)
C10_6 0.024(3) 0.035(4) 0.030(3) 0.014(3) 0.008(2) 0.017(3)
N1_7 0.011(2) 0.023(3) 0.017(2) 0.0065(19) 0.0010(16) 0.0029(17)
N2_7 0.014(2) 0.025(3) 0.017(2) 0.0109(19) 0.0080(16) 0.0077(18)
C1_7 0.015(3) 0.026(3) 0.021(3) 0.005(2) 0.002(2) -0.001(2)
C2_7 0.013(3) 0.028(4) 0.023(3) 0.011(3) 0.007(2) 0.002(2)
C3_7 0.017(3) 0.034(4) 0.019(3) 0.006(3) 0.004(2) 0.008(3)
C4_7 0.083(9) 0.025(4) 0.069(7) 0.004(5) 0.057(7) 0.019(5)
C5_7 0.029(3) 0.031(4) 0.015(2) 0.013(3) 0.012(2) 0.008(3)
C6_7 0.024(4) 0.095(9) 0.021(3) 0.021(4) 0.004(3) 0.019(5)
C7_7 0.022(3) 0.037(4) 0.019(3) 0.010(3) 0.008(2) 0.017(3)
C8_7 0.039(5) 0.049(5) 0.027(3) 0.012(3) 0.015(3) 0.029(4)
C9_7 0.036(4) 0.052(6) 0.033(4) 0.027(4) 0.014(3) 0.017(4)
C10_7 0.022(3) 0.047(5) 0.018(3) 0.009(3) 0.004(2) 0.017(3)
N1_15 0.022(2) 0.025(3) 0.014(2) 0.0109(19) 0.0029(17) 0.014(2)
N2_15 0.018(2) 0.026(3) 0.020(2) 0.004(2) -0.0012(19) 0.007(2)
C1_15 0.061(7) 0.040(5) 0.044(5) 0.007(4) -0.024(5) 0.028(5)
C2_15 0.029(4) 0.042(5) 0.028(4) 0.013(3) -0.007(3) 0.011(3)
C3_15 0.030(3) 0.026(3) 0.023(3) 0.012(3) 0.012(2) 0.018(3)
C4_15 0.046(5) 0.029(4) 0.036(4) 0.020(3) 0.015(3) 0.019(3)
C5_15 0.031(4) 0.023(3) 0.020(3) 0.003(2) 0.006(2) 0.010(3)
C6_15 0.038(4) 0.043(5) 0.039(4) 0.020(4) 0.023(3) 0.029(4)
C7_15 0.021(3) 0.029(4) 0.023(3) 0.000(3) 0.003(2) 0.005(3)
C8_15 0.025(4) 0.036(5) 0.037(4) 0.011(4) 0.004(3) 0.003(3)
C9_15 0.052(6) 0.042(5) 0.027(4) -0.003(4) 0.014(4) 0.000(4)
C10_15 0.029(4) 0.022(3) 0.043(4) 0.001(3) 0.004(3) 0.010(3)
N1_14 0.011(2) 0.017(2) 0.030(3) 0.012(2) 0.0047(17) 0.0065(17)
C11_14 0.021(3) 0.021(3) 0.051(5) 0.017(3) 0.010(3) 0.013(3)
C12_14 0.031(4) 0.032(4) 0.064(6) 0.011(4) 0.014(4) 0.016(3)
C13_14 0.013(3) 0.027(4) 0.084(7) 0.033(4) 0.009(3) 0.007(2)
C14_14 0.022(4) 0.043(6) 0.067(7) -0.015(5) 0.015(4) 0.000(3)
N1_1 0.0087(19) 0.026(3) 0.027(3) 0.006(2) 0.0020(17) 0.0036(18)
N2_1 0.014(2) 0.034(3) 0.019(2) 0.009(2) 0.0040(17) 0.005(2)
C1_1 0.010(3) 0.038(4) 0.034(4) 0.008(3) 0.008(2) 0.004(2)
C2_1 0.017(3) 0.048(5) 0.027(3) 0.014(3) 0.008(2) 0.007(3)
C3_1 0.017(3) 0.030(4) 0.023(3) -0.002(3) -0.002(2) 0.010(2)
C4_1 0.029(4) 0.035(5) 0.045(5) -0.002(4) -0.004(4) 0.004(3)
C5_1 0.031(4) 0.048(5) 0.020(3) 0.001(3) 0.001(3) 0.023(4)
C6_1 0.029(4) 0.040(4) 0.026(3) 0.003(3) -0.004(3) 0.018(3)
C7_1 0.024(3) 0.046(5) 0.020(3) 0.013(3) 0.008(2) 0.021(3)
C8_1 0.028(4) 0.075(7) 0.027(4) 0.005(4) 0.008(3) 0.030(4)
C9_1 0.026(4) 0.053(5) 0.030(4) 0.015(4) 0.000(3) 0.019(3)
C10_1 0.025(3) 0.035(4) 0.025(3) 0.002(3) -0.002(3) 0.007(3)

loop_
_atom_type_symbol
_atom_type_description
_atom_type_scat_dispersion_real
_atom_type_scat_dispersion_imag
_atom_type_scat_source
C C 0.0033 0.0016 'International Tables Vol C Tables 4.2.6.8 and 6.1.1.4'
H H 0.0000 0.0000 'International Tables Vol C Tables 4.2.6.8 and 6.1.1.4'
Ce Ce -0.2486 2.6331 'International Tables Vol C Tables 4.2.6.8 and 6.1.1.4'
Cs Cs -0.3680 2.1192 'International Tables Vol C Tables 4.2.6.8 and 6.1.1.4'
N N 0.0061 0.0033 'International Tables Vol C Tables 4.2.6.8 and 6.1.1.4'
O O 0.0106 0.0060 'International Tables Vol C Tables 4.2.6.8 and 6.1.1.4'
P P 0.1023 0.0942 'International Tables Vol C Tables 4.2.6.8 and 6.1.1.4'

loop_
_exptl_crystal_face_index_h
_exptl_crystal_face_index_k
_exptl_crystal_face_index_l
_exptl_crystal_face_perp_dist
1.00 0.00 -2.00 0.1320
-1.00 0.00 2.00 0.1040
0.00 1.00 -2.00 0.1270
0.00 -1.00 2.00 0.1160
-1.00 1.00 -1.00 0.1300
-1.00 2.00 -2.00 0.1400
0.00 0.00 -1.00 0.0870
0.00 0.00 1.00 0.0930
1.00 -2.00 3.00 0.1330
-2.00 2.00 1.00 0.1260
2.00 -1.00 -3.00 0.1520
2.00 2.00 -9.00 0.0890
-2.00 -2.00 9.00 0.0820
-1.00 0.00 -1.00 0.1310
0.00 -5.00 1.00 0.1280
-1.00 4.00 -2.00 0.1320
-2.00 -2.00 -1.00 0.1200
2.00 -1.00 2.00 0.1420
2.00 2.00 1.00 0.1510
-4.00 -2.00 3.00 0.0940
-3.00 1.00 0.00 0.1080
4.00 1.00 -2.00 0.1720
3.00 -1.00 0.00 0.1500
2.00 5.00 -5.00 0.1370
0.00 -1.00 5.00 0.0870
0.00 1.00 -5.00 0.0920
-2.00 3.00 2.00 0.1160
-1.00 1.00 5.00 0.0700
1.00 -1.00 -5.00 0.1010
1.00 0.00 2.00 0.1310

loop_
_geom_angle_atom_site_label_1
_geom_angle_atom_site_label_2
_geom_angle_atom_site_label_3
_geom_angle
_geom_angle_site_symmetry_1
_geom_angle_site_symmetry_3
_geom_angle_publ_flag
N2 Ce1 N3 109.2(2) . . ?
N2 Ce1 N4 116.1(2) . . ?
N3 Ce1 N4 97.10(19) . . ?
N9 Ce1 N2 106.8(2) . . ?
N9 Ce1 N3 116.6(2) . . ?
N9 Ce1 N4 111.2(2) . . ?
N3 Cs1 O1_19 144.2(2) . . ?
N3 Cs1 N1_1 51.12(14) . . ?
N4 Cs1 N3 71.76(13) . . ?
N4 Cs1 O1_19 142.4(2) . . ?
N4 Cs1 N1_1 121.82(14) . . ?
O1_19 Cs1 N1_1 95.8(2) . . ?
N9 P1 N1_26 113.7(3) . . ?
N9 P1 N1_3 122.3(3) . . ?
N9 P1 N2_3 119.1(3) . . ?
N1_26 P1 N1_3 102.2(3) . . ?
N1_26 P1 N2_3 105.3(3) . . ?
N2_3 P1 N1_3 90.6(3) . . ?
N2 P2 N1_24 114.2(4) . . ?
N2 P2 N1_4 120.5(4) . . ?
N2 P2 N2_4 120.6(3) . . ?
N1_24 P2 N1_4 104.4(4) . . ?
N1_24 P2 N2_4 102.7(3) . . ?
N1_4 P2 N2_4 90.7(3) . . ?
N3 P3 N1_23 113.9(3) . . ?
N3 P3 N1_1 115.9(3) . . ?
N3 P3 N2_1 121.5(3) . . ?
N1_23 P3 N1_1 109.8(3) . . ?
N1_23 P3 N2_1 102.3(3) . . ?
N2_1 P3 N1_1 90.6(3) . . ?
N4 P4 N1_2 121.9(3) . . ?
N4 P4 N2_2 117.6(3) . . ?
N4 P4 N1_14 112.8(3) . . ?
N2_2 P4 N1_2 90.8(3) . . ?
N1_14 P4 N1_2 103.5(3) . . ?
N1_14 P4 N2_2 107.3(3) . . ?
P2 N2 Ce1 173.1(4) . . ?
Ce1 N3 Cs1 95.36(18) . . ?
P3 N3 Ce1 166.0(4) . . ?
P3 N3 Cs1 98.2(3) . . ?
Ce1 N4 Cs1 95.58(18) . . ?
P4 N4 Ce1 161.1(4) . . ?
P4 N4 Cs1 101.9(3) . . ?
P1 N9 Ce1 168.4(4) . . ?
N5 Ce2 N6 110.8(2) . . ?
N5 Ce2 N7 112.6(2) . . ?
N5 Ce2 N8 113.7(2) . . ?
N6 Ce2 N7 113.60(19) . . ?
N6 Ce2 N8 110.6(2) . . ?
N8 Ce2 N7 94.77(19) . . ?
N7 Cs2 N8 68.85(13) . . ?
N7 Cs2 O2 146.8(3) . . ?
N7 Cs2 N2_5 118.13(15) . . ?
N8 Cs2 O2 141.0(3) . . ?
N8 Cs2 N2_5 50.98(14) . . ?
O2 Cs2 N2_5 94.8(3) . . ?
N5 P5 N1_20 112.6(3) . . ?
N5 P5 N1_6 120.4(3) . . ?
N5 P5 N2_6 120.7(3) . . ?
N1_20 P5 N1_6 104.1(3) . . ?
N1_20 P5 N2_6 104.3(3) . . ?
N2_6 P5 N1_6 91.7(3) . . ?
N6 P6 N1_21 113.5(3) . . ?
N6 P6 N1_15 120.8(3) . . ?
N6 P6 N2_15 121.0(4) . . ?
N1_21 P6 N1_15 104.1(3) . . ?
N1_21 P6 N2_15 103.0(3) . . ?
N2_15 P6 N1_15 90.8(3) . . ?
N7 P7 N1_22 113.7(3) . . ?
N7 P7 N1_7 120.8(3) . . ?
N7 P7 N2_7 116.1(3) . . ?
N1_22 P7 N1_7 103.6(3) . . ?
N1_22 P7 N2_7 108.8(3) . . ?
N1_7 P7 N2_7 91.1(3) . . ?
N8 P8 N1_25 113.4(3) . . ?
N8 P8 N1_5 121.9(3) . . ?
N8 P8 N2_5 115.6(3) . . ?
N1_25 P8 N1_5 103.6(3) . . ?
N1_25 P8 N2_5 108.5(3) . . ?
N1_5 P8 N2_5 91.2(3) . . ?
P5 N5 Ce2 172.4(4) . . ?
P6 N6 Ce2 170.7(4) . . ?
Ce2 N7 Cs2 98.20(17) . . ?
P7 N7 Ce2 165.6(3) . . ?
P7 N7 Cs2 95.7(2) . . ?
Ce2 N8 Cs2 97.99(19) . . ?
P8 N8 Ce2 165.1(4) . . ?
P8 N8 Cs2 96.6(3) . . ?
C5 O2 Cs2 111.8(6) . . ?
C7 O2 Cs2 134.9(6) . . ?
C7 O2 C5 113.3(4) . . ?
Cs2 C5 H5A 67.3 . . ?
Cs2 C5 H5B 145.8 . . ?
O2 C5 Cs2 48.4(4) . . ?
O2 C5 H5A 110.0 . . ?
O2 C5 H5B 110.0 . . ?
O2 C5 C6 108.3(4) . . ?
H5A C5 H5B 108.4 . . ?
C6 C5 Cs2 102.9(9) . . ?
C6 C5 H5A 110.0 . . ?
C6 C5 H5B 110.0 . . ?
C5 C6 H6A 109.5 . . ?
C5 C6 H6B 109.5 . . ?
C5 C6 H6C 109.5 . . ?
H6A C6 H6B 109.5 . . ?
H6A C6 H6C 109.5 . . ?
H6B C6 H6C 109.5 . . ?
O2 C7 H7A 109.9 . . ?
O2 C7 H7B 109.9 . . ?
O2 C7 C8 108.8(4) . . ?
H7A C7 H7B 108.3 . . ?
C8 C7 H7A 109.9 . . ?
C8 C7 H7B 109.9 . . ?
C7 C8 H8A 109.5 . . ?
C7 C8 H8B 109.5 . . ?
C7 C8 H8C 109.5 . . ?
H8A C8 H8B 109.5 . . ?
H8A C8 H8C 109.5 . . ?
H8B C8 H8C 109.5 . . ?
C2_18 O1_18 C3_18 112.7(10) . . ?
H1A_18 C1_18 H1B_18 109.5 . . ?
H1A_18 C1_18 H1C_18 109.5 . . ?
H1B_18 C1_18 H1C_18 109.5 . . ?
C2_18 C1_18 H1A_18 109.5 . . ?
C2_18 C1_18 H1B_18 109.5 . . ?
C2_18 C1_18 H1C_18 109.5 . . ?
O1_18 C2_18 C1_18 109.7(12) . . ?
O1_18 C2_18 H2A_18 109.7 . . ?
O1_18 C2_18 H2B_18 109.7 . . ?
C1_18 C2_18 H2A_18 109.7 . . ?
C1_18 C2_18 H2B_18 109.7 . . ?
H2A_18 C2_18 H2B_18 108.2 . . ?
O1_18 C3_18 H3A_18 110.1 . . ?
O1_18 C3_18 H3B_18 110.1 . . ?
O1_18 C3_18 C4_18 108.2(14) . . ?
H3A_18 C3_18 H3B_18 108.4 . . ?
C4_18 C3_18 H3A_18 110.1 . . ?
C4_18 C3_18 H3B_18 110.1 . . ?
C3_18 C4_18 H4A_18 109.5 . . ?
C3_18 C4_18 H4B_18 109.5 . . ?
C3_18 C4_18 H4C_18 109.5 . . ?
H4A_18 C4_18 H4B_18 109.5 . . ?
H4A_18 C4_18 H4C_18 109.5 . . ?
H4B_18 C4_18 H4C_18 109.5 . . ?
C2_19 O1_19 Cs1 119.8(9) . . ?
C2_19 O1_19 C3_19 110.0(8) . . ?
C3_19 O1_19 Cs1 112.7(8) . . ?
H1A_19 C1_19 H1B_19 109.5 . . ?
H1A_19 C1_19 H1C_19 109.5 . . ?
H1B_19 C1_19 H1C_19 109.5 . . ?
C2_19 C1_19 H1A_19 109.5 . . ?
C2_19 C1_19 H1B_19 109.5 . . ?
C2_19 C1_19 H1C_19 109.5 . . ?
O1_19 C2_19 C1_19 107.9(13) . . ?
O1_19 C2_19 H2A_19 110.1 . . ?
O1_19 C2_19 H2B_19 110.1 . . ?
C1_19 C2_19 H2A_19 110.1 . . ?
C1_19 C2_19 H2B_19 110.1 . . ?
H2A_19 C2_19 H2B_19 108.4 . . ?
O1_19 C3_19 H3A_19 110.3 . . ?
O1_19 C3_19 H3B_19 110.3 . . ?
O1_19 C3_19 C4_19 107.2(13) . . ?
H3A_19 C3_19 H3B_19 108.5 . . ?
C4_19 C3_19 H3A_19 110.3 . . ?
C4_19 C3_19 H3B_19 110.3 . . ?
C3_19 C4_19 H4A_19 109.5 . . ?
C3_19 C4_19 H4B_19 109.5 . . ?
C3_19 C4_19 H4C_19 109.5 . . ?
H4A_19 C4_19 H4B_19 109.5 . . ?
H4A_19 C4_19 H4C_19 109.5 . . ?
H4B_19 C4_19 H4C_19 109.5 . . ?
C2_27 O1_27 C3_27 112.5(12) . . ?
H1A_27 C1_27 H1B_27 109.5 . . ?
H1A_27 C1_27 H1C_27 109.5 . . ?
H1B_27 C1_27 H1C_27 109.5 . . ?
C2_27 C1_27 H1A_27 109.5 . . ?
C2_27 C1_27 H1B_27 109.5 . . ?
C2_27 C1_27 H1C_27 109.5 . . ?
O1_27 C2_27 C1_27 109.3(13) . . ?
O1_27 C2_27 H2A_27 109.8 . . ?
O1_27 C2_27 H2B_27 109.8 . . ?
C1_27 C2_27 H2A_27 109.8 . . ?
C1_27 C2_27 H2B_27 109.8 . . ?
H2A_27 C2_27 H2B_27 108.3 . . ?
O1_27 C3_27 H3A_27 109.9 . . ?
O1_27 C3_27 H3B_27 109.9 . . ?
O1_27 C3_27 C4_27 108.8(13) . . ?
H3A_27 C3_27 H3B_27 108.3 . . ?
C4_27 C3_27 H3A_27 109.9 . . ?
C4_27 C3_27 H3B_27 109.9 . . ?
C3_27 C4_27 H4A_27 109.5 . . ?
C3_27 C4_27 H4B_27 109.5 . . ?
C3_27 C4_27 H4C_27 109.5 . . ?
H4A_27 C4_27 H4B_27 109.5 . . ?
H4A_27 C4_27 H4C_27 109.5 . . ?
H4B_27 C4_27 H4C_27 109.5 . . ?
C11_20 N1_20 P5 121.7(4) . . ?
C11_20 N1_20 C13_20 117.4(5) . . ?
C13_20 N1_20 P5 120.6(4) . . ?
N1_20 C11_20 H11A_20 109.0 . . ?
N1_20 C11_20 H11B_20 109.0 . . ?
N1_20 C11_20 C12_20 112.9(6) . . ?
H11A_20 C11_20 H11B_20 107.8 . . ?
C12_20 C11_20 H11A_20 109.0 . . ?
C12_20 C11_20 H11B_20 109.0 . . ?
C11_20 C12_20 H12A_20 109.5 . . ?
C11_20 C12_20 H12B_20 109.5 . . ?
C11_20 C12_20 H12C_20 109.5 . . ?
H12A_20 C12_20 H12B_20 109.5 . . ?
H12A_20 C12_20 H12C_20 109.5 . . ?
H12B_20 C12_20 H12C_20 109.5 . . ?
N1_20 C13_20 H13A_20 108.6 . . ?
N1_20 C13_20 H13B_20 108.6 . . ?
N1_20 C13_20 C14_20 114.8(6) . . ?
H13A_20 C13_20 H13B_20 107.6 . . ?
C14_20 C13_20 H13A_20 108.6 . . ?
C14_20 C13_20 H13B_20 108.6 . . ?
C13_20 C14_20 H14A_20 109.5 . . ?
C13_20 C14_20 H14B_20 109.5 . . ?
C13_20 C14_20 H14C_20 109.5 . . ?
H14A_20 C14_20 H14B_20 109.5 . . ?
H14A_20 C14_20 H14C_20 109.5 . . ?
H14B_20 C14_20 H14C_20 109.5 . . ?
C11_21 N1_21 P6 120.8(5) . . ?
C11_21 N1_21 C13_21 117.1(5) . . ?
C13_21 N1_21 P6 122.0(4) . . ?
N1_21 C11_21 H11A_21 108.8 . . ?
N1_21 C11_21 H11B_21 108.8 . . ?
N1_21 C11_21 C12_21 113.6(6) . . ?
H11A_21 C11_21 H11B_21 107.7 . . ?
C12_21 C11_21 H11A_21 108.8 . . ?
C12_21 C11_21 H11B_21 108.8 . . ?
C11_21 C12_21 H12A_21 109.5 . . ?
C11_21 C12_21 H12B_21 109.5 . . ?
C11_21 C12_21 H12C_21 109.5 . . ?
H12A_21 C12_21 H12B_21 109.5 . . ?
H12A_21 C12_21 H12C_21 109.5 . . ?
H12B_21 C12_21 H12C_21 109.5 . . ?
N1_21 C13_21 H13A_21 108.6 . . ?
N1_21 C13_21 H13B_21 108.6 . . ?
N1_21 C13_21 C14_21 114.8(6) . . ?
H13A_21 C13_21 H13B_21 107.5 . . ?
C14_21 C13_21 H13A_21 108.6 . . ?
C14_21 C13_21 H13B_21 108.6 . . ?
C13_21 C14_21 H14A_21 109.5 . . ?
C13_21 C14_21 H14B_21 109.5 . . ?
C13_21 C14_21 H14C_21 109.5 . . ?
H14A_21 C14_21 H14B_21 109.5 . . ?
H14A_21 C14_21 H14C_21 109.5 . . ?
H14B_21 C14_21 H14C_21 109.5 . . ?
C11_22 N1_22 P7 121.8(4) . . ?
C11_22 N1_22 C13_22 116.1(6) . . ?
C13_22 N1_22 P7 122.1(5) . . ?
N1_22 C11_22 H11A_22 109.1 . . ?
N1_22 C11_22 H11B_22 109.1 . . ?
N1_22 C11_22 C12_22 112.5(7) . . ?
H11A_22 C11_22 H11B_22 107.8 . . ?
C12_22 C11_22 H11A_22 109.1 . . ?
C12_22 C11_22 H11B_22 109.1 . . ?
C11_22 C12_22 H12A_22 109.5 . . ?
C11_22 C12_22 H12B_22 109.5 . . ?
C11_22 C12_22 H12C_22 109.5 . . ?
H12A_22 C12_22 H12B_22 109.5 . . ?
H12A_22 C12_22 H12C_22 109.5 . . ?
H12B_22 C12_22 H12C_22 109.5 . . ?
N1_22 C13_22 H13A_22 108.6 . . ?
N1_22 C13_22 H13B_22 108.6 . . ?
N1_22 C13_22 C14_22 114.6(7) . . ?
H13A_22 C13_22 H13B_22 107.6 . . ?
C14_22 C13_22 H13A_22 108.6 . . ?
C14_22 C13_22 H13B_22 108.6 . . ?
C13_22 C14_22 H14A_22 109.5 . . ?
C13_22 C14_22 H14B_22 109.5 . . ?
C13_22 C14_22 H14C_22 109.5 . . ?
H14A_22 C14_22 H14B_22 109.5 . . ?
H14A_22 C14_22 H14C_22 109.5 . . ?
H14B_22 C14_22 H14C_22 109.5 . . ?
C11_23 N1_23 P3 121.4(4) . . ?
C13_23 N1_23 P3 122.1(5) . . ?
C13_23 N1_23 C11_23 116.5(6) . . ?
N1_23 C11_23 H11A_23 108.8 . . ?
N1_23 C11_23 H11B_23 108.8 . . ?
N1_23 C11_23 C12_23 114.0(6) . . ?
H11A_23 C11_23 H11B_23 107.6 . . ?
C12_23 C11_23 H11A_23 108.8 . . ?
C12_23 C11_23 H11B_23 108.8 . . ?
C11_23 C12_23 H12A_23 109.5 . . ?
C11_23 C12_23 H12B_23 109.5 . . ?
C11_23 C12_23 H12C_23 109.5 . . ?
H12A_23 C12_23 H12B_23 109.5 . . ?
H12A_23 C12_23 H12C_23 109.5 . . ?
H12B_23 C12_23 H12C_23 109.5 . . ?
N1_23 C13_23 H13A_23 108.3 . . ?
N1_23 C13_23 H13B_23 108.3 . . ?
N1_23 C13_23 C14_23 116.1(7) . . ?
H13A_23 C13_23 H13B_23 107.4 . . ?
C14_23 C13_23 H13A_23 108.3 . . ?
C14_23 C13_23 H13B_23 108.3 . . ?
C13_23 C14_23 H14A_23 109.5 . . ?
C13_23 C14_23 H14B_23 109.5 . . ?
C13_23 C14_23 H14C_23 109.5 . . ?
H14A_23 C14_23 H14B_23 109.5 . . ?
H14A_23 C14_23 H14C_23 109.5 . . ?
H14B_23 C14_23 H14C_23 109.5 . . ?
C11_24 N1_24 P2 120.2(5) . . ?
C11_24 N1_24 C13_24 115.9(6) . . ?
C13_24 N1_24 P2 120.8(6) . . ?
N1_24 C11_24 H11A_24 108.7 . . ?
N1_24 C11_24 H11B_24 108.7 . . ?
N1_24 C11_24 C12_24 114.1(8) . . ?
H11A_24 C11_24 H11B_24 107.6 . . ?
C12_24 C11_24 H11A_24 108.7 . . ?
C12_24 C11_24 H11B_24 108.7 . . ?
C11_24 C12_24 H12A_24 109.5 . . ?
C11_24 C12_24 H12B_24 109.5 . . ?
C11_24 C12_24 H12C_24 109.5 . . ?
H12A_24 C12_24 H12B_24 109.5 . . ?
H12A_24 C12_24 H12C_24 109.5 . . ?
H12B_24 C12_24 H12C_24 109.5 . . ?
N1_24 C13_24 H13A_24 108.2 . . ?
N1_24 C13_24 H13B_24 108.2 . . ?
N1_24 C13_24 C14_24 116.3(7) . . ?
H13A_24 C13_24 H13B_24 107.4 . . ?
C14_24 C13_24 H13A_24 108.2 . . ?
C14_24 C13_24 H13B_24 108.2 . . ?
C13_24 C14_24 H14A_24 109.5 . . ?
C13_24 C14_24 H14B_24 109.5 . . ?
C13_24 C14_24 H14C_24 109.5 . . ?
H14A_24 C14_24 H14B_24 109.5 . . ?
H14A_24 C14_24 H14C_24 109.5 . . ?
H14B_24 C14_24 H14C_24 109.5 . . ?
C11_25 N1_25 P8 121.4(5) . . ?
C13_25 N1_25 P8 122.3(5) . . ?
C13_25 N1_25 C11_25 116.3(6) . . ?
N1_25 C11_25 H11A_25 108.9 . . ?
N1_25 C11_25 H11B_25 108.9 . . ?
N1_25 C11_25 C12_25 113.4(7) . . ?
H11A_25 C11_25 H11B_25 107.7 . . ?
C12_25 C11_25 H11A_25 108.9 . . ?
C12_25 C11_25 H11B_25 108.9 . . ?
C11_25 C12_25 H12A_25 109.5 . . ?
C11_25 C12_25 H12B_25 109.5 . . ?
C11_25 C12_25 H12C_25 109.5 . . ?
H12A_25 C12_25 H12B_25 109.5 . . ?
H12A_25 C12_25 H12C_25 109.5 . . ?
H12B_25 C12_25 H12C_25 109.5 . . ?
N1_25 C13_25 H13A_25 108.6 . . ?
N1_25 C13_25 H13B_25 108.6 . . ?
N1_25 C13_25 C14_25 114.7(7) . . ?
H13A_25 C13_25 H13B_25 107.6 . . ?
C14_25 C13_25 H13A_25 108.6 . . ?
C14_25 C13_25 H13B_25 108.6 . . ?
C13_25 C14_25 H14A_25 109.5 . . ?
C13_25 C14_25 H14B_25 109.5 . . ?
C13_25 C14_25 H14C_25 109.5 . . ?
H14A_25 C14_25 H14B_25 109.5 . . ?
H14A_25 C14_25 H14C_25 109.5 . . ?
H14B_25 C14_25 H14C_25 109.5 . . ?
C11_26 N1_26 P1 121.1(4) . . ?
C11_26 N1_26 C13_26 119.1(6) . . ?
C13_26 N1_26 P1 119.6(5) . . ?
N1_26 C11_26 H11A_26 108.9 . . ?
N1_26 C11_26 H11B_26 108.9 . . ?
N1_26 C11_26 C12_26 113.5(7) . . ?
H11A_26 C11_26 H11B_26 107.7 . . ?
C12_26 C11_26 H11A_26 108.9 . . ?
C12_26 C11_26 H11B_26 108.9 . . ?
C11_26 C12_26 H12A_26 109.5 . . ?
C11_26 C12_26 H12B_26 109.5 . . ?
C11_26 C12_26 H12C_26 109.5 . . ?
H12A_26 C12_26 H12B_26 109.5 . . ?
H12A_26 C12_26 H12C_26 109.5 . . ?
H12B_26 C12_26 H12C_26 109.5 . . ?
N1_26 C13_26 H13A_26 108.2 . . ?
N1_26 C13_26 H13B_26 108.2 . . ?
N1_26 C13_26 C14_26 116.5(7) . . ?
H13A_26 C13_26 H13B_26 107.3 . . ?
C14_26 C13_26 H13A_26 108.2 . . ?
C14_26 C13_26 H13B_26 108.2 . . ?
C13_26 C14_26 H14A_26 109.5 . . ?
C13_26 C14_26 H14B_26 109.5 . . ?
C13_26 C14_26 H14C_26 109.5 . . ?
H14A_26 C14_26 H14B_26 109.5 . . ?
H14A_26 C14_26 H14C_26 109.5 . . ?
H14B_26 C14_26 H14C_26 109.5 . . ?
C1_2 N1_2 P4 111.7(4) . . ?
C1_2 N1_2 C3_2 116.8(6) . . ?
C3_2 N1_2 P4 122.9(4) . . ?
P4 N2_2 Cs1 73.4(2) . . ?
C2_2 N2_2 Cs1 95.8(4) . . ?
C2_2 N2_2 P4 114.2(4) . . ?
C2_2 N2_2 C7_2 118.5(5) . . ?
C7_2 N2_2 Cs1 106.8(4) . . ?
C7_2 N2_2 P4 126.9(5) . . ?
Cs1 C1_2 H1A_2 37.4 . . ?
Cs1 C1_2 H1B_2 145.6 . . ?
N1_2 C1_2 Cs1 85.1(4) . . ?
N1_2 C1_2 H1A_2 110.7 . . ?
N1_2 C1_2 H1B_2 110.7 . . ?
N1_2 C1_2 C2_2 105.3(6) . . ?
H1A_2 C1_2 H1B_2 108.8 . . ?
C2_2 C1_2 Cs1 93.0(4) . . ?
C2_2 C1_2 H1A_2 110.7 . . ?
C2_2 C1_2 H1B_2 110.7 . . ?
N2_2 C2_2 C1_2 105.7(5) . . ?
N2_2 C2_2 H2A_2 110.6 . . ?
N2_2 C2_2 H2B_2 110.6 . . ?
C1_2 C2_2 H2A_2 110.6 . . ?
C1_2 C2_2 H2B_2 110.6 . . ?
H2A_2 C2_2 H2B_2 108.7 . . ?
N1_2 C3_2 C4_2 110.0(6) . . ?
N1_2 C3_2 C5_2 111.3(6) . . ?
N1_2 C3_2 C6_2 109.2(6) . . ?
C4_2 C3_2 C5_2 108.7(7) . . ?
C6_2 C3_2 C4_2 108.2(6) . . ?
C6_2 C3_2 C5_2 109.4(6) . . ?
C3_2 C4_2 H4A_2 109.5 . . ?
C3_2 C4_2 H4B_2 109.5 . . ?
C3_2 C4_2 H4C_2 109.5 . . ?
H4A_2 C4_2 H4B_2 109.5 . . ?
H4A_2 C4_2 H4C_2 109.5 . . ?
H4B_2 C4_2 H4C_2 109.5 . . ?
Cs1 C5_2 H5A_2 59.0 . . ?
Cs1 C5_2 H5B_2 139.0 . . ?
Cs1 C5_2 H5C_2 52.8 . . ?
C3_2 C5_2 Cs1 111.4(5) . . ?
C3_2 C5_2 H5A_2 109.5 . . ?
C3_2 C5_2 H5B_2 109.5 . . ?
C3_2 C5_2 H5C_2 109.5 . . ?
H5A_2 C5_2 H5B_2 109.5 . . ?
H5A_2 C5_2 H5C_2 109.5 . . ?
H5B_2 C5_2 H5C_2 109.5 . . ?
C3_2 C6_2 H6A_2 109.5 . . ?
C3_2 C6_2 H6B_2 109.5 . . ?
C3_2 C6_2 H6C_2 109.5 . . ?
H6A_2 C6_2 H6B_2 109.5 . . ?
H6A_2 C6_2 H6C_2 109.5 . . ?
H6B_2 C6_2 H6C_2 109.5 . . ?
N2_2 C7_2 C8_2 110.7(7) . . ?
N2_2 C7_2 C9_2 107.6(7) . . ?
N2_2 C7_2 C10_2 111.9(6) . . ?
C8_2 C7_2 C9_2 109.1(6) . . ?
C10_2 C7_2 C8_2 108.4(8) . . ?
C10_2 C7_2 C9_2 109.2(7) . . ?
C7_2 C8_2 H8A_2 109.5 . . ?
C7_2 C8_2 H8B_2 109.5 . . ?
C7_2 C8_2 H8C_2 109.5 . . ?
H8A_2 C8_2 H8B_2 109.5 . . ?
H8A_2 C8_2 H8C_2 109.5 . . ?
H8B_2 C8_2 H8C_2 109.5 . . ?
Cs1 C9_2 H9A_2 77.4 . . ?
Cs1 C9_2 H9B_2 143.2 . . ?
Cs1 C9_2 H9C_2 38.8 . . ?
C7_2 C9_2 Cs1 101.3(4) . . ?
C7_2 C9_2 H9A_2 109.5 . . ?
C7_2 C9_2 H9B_2 109.5 . . ?
C7_2 C9_2 H9C_2 109.5 . . ?
H9A_2 C9_2 H9B_2 109.5 . . ?
H9A_2 C9_2 H9C_2 109.5 . . ?
H9B_2 C9_2 H9C_2 109.5 . . ?
C7_2 C10_2 H10A_2 109.5 . . ?
C7_2 C10_2 H10B_2 109.5 . . ?
C7_2 C10_2 H10C_2 109.5 . . ?
H10A_2 C10_2 H10B_2 109.5 . . ?
H10A_2 C10_2 H10C_2 109.5 . . ?
H10B_2 C10_2 H10C_2 109.5 . . ?
C1_3 N1_3 P1 108.9(4) . . ?
C1_3 N1_3 C3_3 115.4(6) . . ?
C3_3 N1_3 P1 122.3(5) . . ?
C2_3 N2_3 P1 113.9(5) . . ?
C2_3 N2_3 C7_3 118.8(6) . . ?
C7_3 N2_3 P1 126.2(6) . . ?
N1_3 C1_3 H1A_3 110.8 . . ?
N1_3 C1_3 H1B_3 110.8 . . ?
N1_3 C1_3 C2_3 104.6(7) . . ?
H1A_3 C1_3 H1B_3 108.9 . . ?
C2_3 C1_3 H1A_3 110.8 . . ?
C2_3 C1_3 H1B_3 110.8 . . ?
N2_3 C2_3 C1_3 106.2(6) . . ?
N2_3 C2_3 H2A_3 110.5 . . ?
N2_3 C2_3 H2B_3 110.5 . . ?
C1_3 C2_3 H2A_3 110.5 . . ?
C1_3 C2_3 H2B_3 110.5 . . ?
H2A_3 C2_3 H2B_3 108.7 . . ?
N1_3 C3_3 C4_3 108.6(6) . . ?
N1_3 C3_3 C5_3 109.3(7) . . ?
N1_3 C3_3 C6_3 111.7(5) . . ?
C4_3 C3_3 C5_3 108.3(6) . . ?
C6_3 C3_3 C4_3 110.2(8) . . ?
C6_3 C3_3 C5_3 108.6(6) . . ?
C3_3 C4_3 H4A_3 109.5 . . ?
C3_3 C4_3 H4B_3 109.5 . . ?
C3_3 C4_3 H4C_3 109.5 . . ?
H4A_3 C4_3 H4B_3 109.5 . . ?
H4A_3 C4_3 H4C_3 109.5 . . ?
H4B_3 C4_3 H4C_3 109.5 . . ?
C3_3 C5_3 H5A_3 109.5 . . ?
C3_3 C5_3 H5B_3 109.5 . . ?
C3_3 C5_3 H5C_3 109.5 . . ?
H5A_3 C5_3 H5B_3 109.5 . . ?
H5A_3 C5_3 H5C_3 109.5 . . ?
H5B_3 C5_3 H5C_3 109.5 . . ?
C3_3 C6_3 H6A_3 109.5 . . ?
C3_3 C6_3 H6B_3 109.5 . . ?
C3_3 C6_3 H6C_3 109.5 . . ?
H6A_3 C6_3 H6B_3 109.5 . . ?
H6A_3 C6_3 H6C_3 109.5 . . ?
H6B_3 C6_3 H6C_3 109.5 . . ?
N2_3 C7_3 C8_3 110.0(7) . . ?
N2_3 C7_3 C9_3 109.3(7) . . ?
N2_3 C7_3 C10_3 110.6(7) . . ?
C9_3 C7_3 C8_3 110.4(7) . . ?
C10_3 C7_3 C8_3 108.4(7) . . ?
C10_3 C7_3 C9_3 108.1(8) . . ?
C7_3 C8_3 H8A_3 109.5 . . ?
C7_3 C8_3 H8B_3 109.5 . . ?
C7_3 C8_3 H8C_3 109.5 . . ?
H8A_3 C8_3 H8B_3 109.5 . . ?
H8A_3 C8_3 H8C_3 109.5 . . ?
H8B_3 C8_3 H8C_3 109.5 . . ?
C7_3 C9_3 H9A_3 109.5 . . ?
C7_3 C9_3 H9B_3 109.5 . . ?
C7_3 C9_3 H9C_3 109.5 . . ?
H9A_3 C9_3 H9B_3 109.5 . . ?
H9A_3 C9_3 H9C_3 109.5 . . ?
H9B_3 C9_3 H9C_3 109.5 . . ?
C7_3 C10_3 H10A_3 109.5 . . ?
C7_3 C10_3 H10B_3 109.5 . . ?
C7_3 C10_3 H10C_3 109.5 . . ?
H10A_3 C10_3 H10B_3 109.5 . . ?
H10A_3 C10_3 H10C_3 109.5 . . ?
H10B_3 C10_3 H10C_3 109.5 . . ?
C1_4 N1_4 P2 112.8(5) . . ?
C1_4 N1_4 C3_4 119.6(7) . . ?
C3_4 N1_4 P2 125.0(5) . . ?
C2_4 N2_4 P2 110.0(6) . . ?
C2_4 N2_4 C7_4 116.9(7) . . ?
C7_4 N2_4 P2 123.3(5) . . ?
N1_4 C1_4 H1A_4 109.6 . . ?
N1_4 C1_4 H1B_4 109.6 . . ?
N1_4 C1_4 C2_4 110.2(8) . . ?
H1A_4 C1_4 H1B_4 108.1 . . ?
C2_4 C1_4 H1A_4 109.6 . . ?
C2_4 C1_4 H1B_4 109.6 . . ?
N2_4 C2_4 C1_4 109.4(8) . . ?
N2_4 C2_4 H2A_4 109.8 . . ?
N2_4 C2_4 H2B_4 109.8 . . ?
C1_4 C2_4 H2A_4 109.8 . . ?
C1_4 C2_4 H2B_4 109.8 . . ?
H2A_4 C2_4 H2B_4 108.3 . . ?
N1_4 C3_4 C4_4 109.0(7) . . ?
N1_4 C3_4 C5_4 110.0(6) . . ?
N1_4 C3_4 C6_4 110.9(6) . . ?
C4_4 C3_4 C5_4 109.1(7) . . ?
C4_4 C3_4 C6_4 109.7(8) . . ?
C6_4 C3_4 C5_4 108.1(7) . . ?
C3_4 C4_4 H4A_4 109.5 . . ?
C3_4 C4_4 H4B_4 109.5 . . ?
C3_4 C4_4 H4C_4 109.5 . . ?
H4A_4 C4_4 H4B_4 109.5 . . ?
H4A_4 C4_4 H4C_4 109.5 . . ?
H4B_4 C4_4 H4C_4 109.5 . . ?
C3_4 C5_4 H5A_4 109.5 . . ?
C3_4 C5_4 H5B_4 109.5 . . ?
C3_4 C5_4 H5C_4 109.5 . . ?
H5A_4 C5_4 H5B_4 109.5 . . ?
H5A_4 C5_4 H5C_4 109.5 . . ?
H5B_4 C5_4 H5C_4 109.5 . . ?
C3_4 C6_4 H6A_4 109.5 . . ?
C3_4 C6_4 H6B_4 109.5 . . ?
C3_4 C6_4 H6C_4 109.5 . . ?
H6A_4 C6_4 H6B_4 109.5 . . ?
H6A_4 C6_4 H6C_4 109.5 . . ?
H6B_4 C6_4 H6C_4 109.5 . . ?
N2_4 C7_4 C8_4 111.4(7) . . ?
N2_4 C7_4 C9_4 108.7(7) . . ?
N2_4 C7_4 C10_4 109.7(6) . . ?
C8_4 C7_4 C9_4 110.5(6) . . ?
C8_4 C7_4 C10_4 108.4(7) . . ?
C10_4 C7_4 C9_4 108.1(7) . . ?
C7_4 C8_4 H8A_4 109.5 . . ?
C7_4 C8_4 H8B_4 109.5 . . ?
C7_4 C8_4 H8C_4 109.5 . . ?
H8A_4 C8_4 H8B_4 109.5 . . ?
H8A_4 C8_4 H8C_4 109.5 . . ?
H8B_4 C8_4 H8C_4 109.5 . . ?
C7_4 C9_4 H9A_4 109.5 . . ?
C7_4 C9_4 H9B_4 109.5 . . ?
C7_4 C9_4 H9C_4 109.5 . . ?
H9A_4 C9_4 H9B_4 109.5 . . ?
H9A_4 C9_4 H9C_4 109.5 . . ?
H9B_4 C9_4 H9C_4 109.5 . . ?
C7_4 C10_4 H10A_4 109.5 . . ?
C7_4 C10_4 H10B_4 109.5 . . ?
C7_4 C10_4 H10C_4 109.5 . . ?
H10A_4 C10_4 H10B_4 109.5 . . ?
H10A_4 C10_4 H10C_4 109.5 . . ?
H10B_4 C10_4 H10C_4 109.5 . . ?
C1_5 N1_5 P8 113.9(5) . . ?
C1_5 N1_5 C3_5 116.4(6) . . ?
C3_5 N1_5 P8 122.8(5) . . ?
P8 N2_5 Cs2 84.4(2) . . ?
C2_5 N2_5 Cs2 113.2(5) . . ?
C2_5 N2_5 P8 110.7(4) . . ?
C2_5 N2_5 C7_5 116.1(6) . . ?
C7_5 N2_5 Cs2 103.2(4) . . ?
C7_5 N2_5 P8 123.9(5) . . ?
N1_5 C1_5 H1A_5 110.6 . . ?
N1_5 C1_5 H1B_5 110.6 . . ?
N1_5 C1_5 C2_5 105.6(6) . . ?
H1A_5 C1_5 H1B_5 108.8 . . ?
C2_5 C1_5 H1A_5 110.6 . . ?
C2_5 C1_5 H1B_5 110.6 . . ?
N2_5 C2_5 C1_5 105.7(6) . . ?
N2_5 C2_5 H2A_5 110.6 . . ?
N2_5 C2_5 H2B_5 110.6 . . ?
C1_5 C2_5 H2A_5 110.6 . . ?
C1_5 C2_5 H2B_5 110.6 . . ?
H2A_5 C2_5 H2B_5 108.7 . . ?
N1_5 C3_5 C4_5 107.3(7) . . ?
N1_5 C3_5 C5_5 111.2(7) . . ?
N1_5 C3_5 C6_5 111.1(6) . . ?
C4_5 C3_5 C6_5 108.6(8) . . ?
C5_5 C3_5 C4_5 109.8(10) . . ?
C5_5 C3_5 C6_5 108.8(8) . . ?
C3_5 C4_5 H4A_5 109.5 . . ?
C3_5 C4_5 H4B_5 109.5 . . ?
C3_5 C4_5 H4C_5 109.5 . . ?
H4A_5 C4_5 H4B_5 109.5 . . ?
H4A_5 C4_5 H4C_5 109.5 . . ?
H4B_5 C4_5 H4C_5 109.5 . . ?
C3_5 C5_5 H5A_5 109.5 . . ?
C3_5 C5_5 H5B_5 109.5 . . ?
C3_5 C5_5 H5C_5 109.5 . . ?
H5A_5 C5_5 H5B_5 109.5 . . ?
H5A_5 C5_5 H5C_5 109.5 . . ?
H5B_5 C5_5 H5C_5 109.5 . . ?
C3_5 C6_5 H6A_5 109.5 . . ?
C3_5 C6_5 H6B_5 109.5 . . ?
C3_5 C6_5 H6C_5 109.5 . . ?
H6A_5 C6_5 H6B_5 109.5 . . ?
H6A_5 C6_5 H6C_5 109.5 . . ?
H6B_5 C6_5 H6C_5 109.5 . . ?
N2_5 C7_5 C8_5 112.1(5) . . ?
N2_5 C7_5 C9_5 108.5(8) . . ?
N2_5 C7_5 C10_5 111.3(6) . . ?
C9_5 C7_5 C8_5 108.5(7) . . ?
C9_5 C7_5 C10_5 108.1(7) . . ?
C10_5 C7_5 C8_5 108.2(8) . . ?
C7_5 C8_5 H8A_5 109.5 . . ?
C7_5 C8_5 H8B_5 109.5 . . ?
C7_5 C8_5 H8C_5 109.5 . . ?
H8A_5 C8_5 H8B_5 109.5 . . ?
H8A_5 C8_5 H8C_5 109.5 . . ?
H8B_5 C8_5 H8C_5 109.5 . . ?
Cs2 C9_5 H9A_5 113.5 . . ?
Cs2 C9_5 H9B_5 129.7 . . ?
Cs2 C9_5 H9C_5 31.0 . . ?
C7_5 C9_5 Cs2 79.6(5) . . ?
C7_5 C9_5 H9A_5 109.5 . . ?
C7_5 C9_5 H9B_5 109.5 . . ?
C7_5 C9_5 H9C_5 109.5 . . ?
H9A_5 C9_5 H9B_5 109.5 . . ?
H9A_5 C9_5 H9C_5 109.5 . . ?
H9B_5 C9_5 H9C_5 109.5 . . ?
C7_5 C10_5 H10A_5 109.5 . . ?
C7_5 C10_5 H10B_5 109.5 . . ?
C7_5 C10_5 H10C_5 109.5 . . ?
H10A_5 C10_5 H10B_5 109.5 . . ?
H10A_5 C10_5 H10C_5 109.5 . . ?
H10B_5 C10_5 H10C_5 109.5 . . ?
C1_6 N1_6 P5 108.7(5) . . ?
C1_6 N1_6 C3_6 116.2(5) . . ?
C3_6 N1_6 P5 121.9(4) . . ?
C2_6 N2_6 P5 114.3(5) . . ?
C2_6 N2_6 C7_6 117.6(6) . . ?
C7_6 N2_6 P5 128.1(4) . . ?
N1_6 C1_6 H1A_6 110.6 . . ?
N1_6 C1_6 H1B_6 110.6 . . ?
N1_6 C1_6 C2_6 105.7(5) . . ?
H1A_6 C1_6 H1B_6 108.7 . . ?
C2_6 C1_6 H1A_6 110.6 . . ?
C2_6 C1_6 H1B_6 110.6 . . ?
N2_6 C2_6 C1_6 105.4(5) . . ?
N2_6 C2_6 H2A_6 110.7 . . ?
N2_6 C2_6 H2B_6 110.7 . . ?
C1_6 C2_6 H2A_6 110.7 . . ?
C1_6 C2_6 H2B_6 110.7 . . ?
H2A_6 C2_6 H2B_6 108.8 . . ?
N1_6 C3_6 C4_6 108.6(5) . . ?
N1_6 C3_6 C5_6 109.8(5) . . ?
N1_6 C3_6 C6_6 112.5(6) . . ?
C5_6 C3_6 C4_6 107.1(7) . . ?
C6_6 C3_6 C4_6 109.3(6) . . ?
C6_6 C3_6 C5_6 109.4(6) . . ?
C3_6 C4_6 H4A_6 109.5 . . ?
C3_6 C4_6 H4B_6 109.5 . . ?
C3_6 C4_6 H4C_6 109.5 . . ?
H4A_6 C4_6 H4B_6 109.5 . . ?
H4A_6 C4_6 H4C_6 109.5 . . ?
H4B_6 C4_6 H4C_6 109.5 . . ?
C3_6 C5_6 H5A_6 109.5 . . ?
C3_6 C5_6 H5B_6 109.5 . . ?
C3_6 C5_6 H5C_6 109.5 . . ?
H5A_6 C5_6 H5B_6 109.5 . . ?
H5A_6 C5_6 H5C_6 109.5 . . ?
H5B_6 C5_6 H5C_6 109.5 . . ?
C3_6 C6_6 H6A_6 109.5 . . ?
C3_6 C6_6 H6B_6 109.5 . . ?
C3_6 C6_6 H6C_6 109.5 . . ?
H6A_6 C6_6 H6B_6 109.5 . . ?
H6A_6 C6_6 H6C_6 109.5 . . ?
H6B_6 C6_6 H6C_6 109.5 . . ?
N2_6 C7_6 C8_6 109.5(6) . . ?
N2_6 C7_6 C9_6 110.8(6) . . ?
N2_6 C7_6 C10_6 110.2(6) . . ?
C8_6 C7_6 C9_6 109.7(7) . . ?
C8_6 C7_6 C10_6 108.4(6) . . ?
C9_6 C7_6 C10_6 108.1(6) . . ?
C7_6 C8_6 H8A_6 109.5 . . ?
C7_6 C8_6 H8B_6 109.5 . . ?
C7_6 C8_6 H8C_6 109.5 . . ?
H8A_6 C8_6 H8B_6 109.5 . . ?
H8A_6 C8_6 H8C_6 109.5 . . ?
H8B_6 C8_6 H8C_6 109.5 . . ?
C7_6 C9_6 H9A_6 109.5 . . ?
C7_6 C9_6 H9B_6 109.5 . . ?
C7_6 C9_6 H9C_6 109.5 . . ?
H9A_6 C9_6 H9B_6 109.5 . . ?
H9A_6 C9_6 H9C_6 109.5 . . ?
H9B_6 C9_6 H9C_6 109.5 . . ?
C7_6 C10_6 H10A_6 109.5 . . ?
C7_6 C10_6 H10B_6 109.5 . . ?
C7_6 C10_6 H10C_6 109.5 . . ?
H10A_6 C10_6 H10B_6 109.5 . . ?
H10A_6 C10_6 H10C_6 109.5 . . ?
H10B_6 C10_6 H10C_6 109.5 . . ?
C1_7 N1_7 P7 113.5(5) . . ?
C1_7 N1_7 C3_7 116.7(5) . . ?
C3_7 N1_7 P7 124.3(4) . . ?
P7 N2_7 Cs2 82.80(19) . . ?
C2_7 N2_7 Cs2 109.7(4) . . ?
C2_7 N2_7 P7 111.2(4) . . ?
C2_7 N2_7 C7_7 115.9(5) . . ?
C7_7 N2_7 Cs2 105.3(4) . . ?
C7_7 N2_7 P7 125.2(5) . . ?
N1_7 C1_7 H1A_7 110.5 . . ?
N1_7 C1_7 H1B_7 110.5 . . ?
N1_7 C1_7 C2_7 106.1(5) . . ?
H1A_7 C1_7 H1B_7 108.7 . . ?
C2_7 C1_7 H1A_7 110.5 . . ?
C2_7 C1_7 H1B_7 110.5 . . ?
N2_7 C2_7 C1_7 104.5(5) . . ?
N2_7 C2_7 H2A_7 110.8 . . ?
N2_7 C2_7 H2B_7 110.8 . . ?
C1_7 C2_7 H2A_7 110.8 . . ?
C1_7 C2_7 H2B_7 110.8 . . ?
H2A_7 C2_7 H2B_7 108.9 . . ?
N1_7 C3_7 C4_7 111.0(7) . . ?
N1_7 C3_7 C5_7 111.5(6) . . ?
N1_7 C3_7 C6_7 108.1(6) . . ?
C5_7 C3_7 C4_7 108.6(7) . . ?
C5_7 C3_7 C6_7 107.5(8) . . ?
C6_7 C3_7 C4_7 110.1(9) . . ?
C3_7 C4_7 H4A_7 109.5 . . ?
C3_7 C4_7 H4B_7 109.5 . . ?
C3_7 C4_7 H4C_7 109.5 . . ?
H4A_7 C4_7 H4B_7 109.5 . . ?
H4A_7 C4_7 H4C_7 109.5 . . ?
H4B_7 C4_7 H4C_7 109.5 . . ?
C3_7 C5_7 H5A_7 109.5 . . ?
C3_7 C5_7 H5B_7 109.5 . . ?
C3_7 C5_7 H5C_7 109.5 . . ?
H5A_7 C5_7 H5B_7 109.5 . . ?
H5A_7 C5_7 H5C_7 109.5 . . ?
H5B_7 C5_7 H5C_7 109.5 . . ?
C3_7 C6_7 H6A_7 109.5 . . ?
C3_7 C6_7 H6B_7 109.5 . . ?
C3_7 C6_7 H6C_7 109.5 . . ?
H6A_7 C6_7 H6B_7 109.5 . . ?
H6A_7 C6_7 H6C_7 109.5 . . ?
H6B_7 C6_7 H6C_7 109.5 . . ?
N2_7 C7_7 C8_7 112.1(6) . . ?
N2_7 C7_7 C9_7 108.1(6) . . ?
N2_7 C7_7 C10_7 110.2(6) . . ?
C8_7 C7_7 C9_7 107.9(7) . . ?
C10_7 C7_7 C8_7 109.2(7) . . ?
C10_7 C7_7 C9_7 109.3(7) . . ?
C7_7 C8_7 H8A_7 109.5 . . ?
C7_7 C8_7 H8B_7 109.5 . . ?
C7_7 C8_7 H8C_7 109.5 . . ?
H8A_7 C8_7 H8B_7 109.5 . . ?
H8A_7 C8_7 H8C_7 109.5 . . ?
H8B_7 C8_7 H8C_7 109.5 . . ?
C7_7 C9_7 H9A_7 109.5 . . ?
C7_7 C9_7 H9B_7 109.5 . . ?
C7_7 C9_7 H9C_7 109.5 . . ?
H9A_7 C9_7 H9B_7 109.5 . . ?
H9A_7 C9_7 H9C_7 109.5 . . ?
H9B_7 C9_7 H9C_7 109.5 . . ?
C7_7 C10_7 H10A_7 109.5 . . ?
C7_7 C10_7 H10B_7 109.5 . . ?
C7_7 C10_7 H10C_7 109.5 . . ?
H10A_7 C10_7 H10B_7 109.5 . . ?
H10A_7 C10_7 H10C_7 109.5 . . ?
H10B_7 C10_7 H10C_7 109.5 . . ?
C1_15 N1_15 P6 111.4(6) . . ?
C1_15 N1_15 C3_15 116.2(6) . . ?
C3_15 N1_15 P6 122.7(4) . . ?
C2_15 N2_15 P6 112.8(6) . . ?
C2_15 N2_15 C7_15 117.7(6) . . ?
C7_15 N2_15 P6 124.8(5) . . ?
N1_15 C1_15 H1A_15 109.7 . . ?
N1_15 C1_15 H1B_15 109.7 . . ?
N1_15 C1_15 C2_15 109.8(7) . . ?
H1A_15 C1_15 H1B_15 108.2 . . ?
C2_15 C1_15 H1A_15 109.7 . . ?
C2_15 C1_15 H1B_15 109.7 . . ?
N2_15 C2_15 C1_15 109.3(6) . . ?
N2_15 C2_15 H2A_15 109.8 . . ?
N2_15 C2_15 H2B_15 109.8 . . ?
C1_15 C2_15 H2A_15 109.8 . . ?
C1_15 C2_15 H2B_15 109.8 . . ?
H2A_15 C2_15 H2B_15 108.3 . . ?
N1_15 C3_15 C4_15 108.7(6) . . ?
N1_15 C3_15 C5_15 109.6(5) . . ?
N1_15 C3_15 C6_15 111.6(7) . . ?
C4_15 C3_15 C5_15 107.8(7) . . ?
C4_15 C3_15 C6_15 111.0(6) . . ?
C5_15 C3_15 C6_15 108.1(6) . . ?
C3_15 C4_15 H4A_15 109.5 . . ?
C3_15 C4_15 H4B_15 109.5 . . ?
C3_15 C4_15 H4C_15 109.5 . . ?
H4A_15 C4_15 H4B_15 109.5 . . ?
H4A_15 C4_15 H4C_15 109.5 . . ?
H4B_15 C4_15 H4C_15 109.5 . . ?
C3_15 C5_15 H5A_15 109.5 . . ?
C3_15 C5_15 H5B_15 109.5 . . ?
C3_15 C5_15 H5C_15 109.5 . . ?
H5A_15 C5_15 H5B_15 109.5 . . ?
H5A_15 C5_15 H5C_15 109.5 . . ?
H5B_15 C5_15 H5C_15 109.5 . . ?
C3_15 C6_15 H6A_15 109.5 . . ?
C3_15 C6_15 H6B_15 109.5 . . ?
C3_15 C6_15 H6C_15 109.5 . . ?
H6A_15 C6_15 H6B_15 109.5 . . ?
H6A_15 C6_15 H6C_15 109.5 . . ?
H6B_15 C6_15 H6C_15 109.5 . . ?
N2_15 C7_15 C8_15 110.9(7) . . ?
N2_15 C7_15 C9_15 109.8(8) . . ?
N2_15 C7_15 C10_15 110.7(6) . . ?
C8_15 C7_15 C9_15 110.0(7) . . ?
C8_15 C7_15 C10_15 107.9(8) . . ?
C10_15 C7_15 C9_15 107.4(8) . . ?
C7_15 C8_15 H8A_15 109.5 . . ?
C7_15 C8_15 H8B_15 109.5 . . ?
C7_15 C8_15 H8C_15 109.5 . . ?
H8A_15 C8_15 H8B_15 109.5 . . ?
H8A_15 C8_15 H8C_15 109.5 . . ?
H8B_15 C8_15 H8C_15 109.5 . . ?
C7_15 C9_15 H9A_15 109.5 . . ?
C7_15 C9_15 H9B_15 109.5 . . ?
C7_15 C9_15 H9C_15 109.5 . . ?
H9A_15 C9_15 H9B_15 109.5 . . ?
H9A_15 C9_15 H9C_15 109.5 . . ?
H9B_15 C9_15 H9C_15 109.5 . . ?
C7_15 C10_15 H10A_15 109.5 . . ?
C7_15 C10_15 H10B_15 109.5 . . ?
C7_15 C10_15 H10C_15 109.5 . . ?
H10A_15 C10_15 H10B_15 109.5 . . ?
H10A_15 C10_15 H10C_15 109.5 . . ?
H10B_15 C10_15 H10C_15 109.5 . . ?
C11_14 N1_14 P4 121.6(5) . . ?
C13_14 N1_14 P4 122.1(4) . . ?
C13_14 N1_14 C11_14 116.2(6) . . ?
N1_14 C11_14 H11A_14 108.2 . . ?
N1_14 C11_14 H11B_14 108.2 . . ?
N1_14 C11_14 C12_14 116.3(7) . . ?
H11A_14 C11_14 H11B_14 107.4 . . ?
C12_14 C11_14 H11A_14 108.2 . . ?
C12_14 C11_14 H11B_14 108.2 . . ?
C11_14 C12_14 H12A_14 109.5 . . ?
C11_14 C12_14 H12B_14 109.5 . . ?
C11_14 C12_14 H12C_14 109.5 . . ?
H12A_14 C12_14 H12B_14 109.5 . . ?
H12A_14 C12_14 H12C_14 109.5 . . ?
H12B_14 C12_14 H12C_14 109.5 . . ?
N1_14 C13_14 H13A_14 108.8 . . ?
N1_14 C13_14 H13B_14 108.8 . . ?
N1_14 C13_14 C14_14 114.0(8) . . ?
H13A_14 C13_14 H13B_14 107.7 . . ?
C14_14 C13_14 H13A_14 108.8 . . ?
C14_14 C13_14 H13B_14 108.8 . . ?
C13_14 C14_14 H14A_14 109.5 . . ?
C13_14 C14_14 H14B_14 109.5 . . ?
C13_14 C14_14 H14C_14 109.5 . . ?
H14A_14 C14_14 H14B_14 109.5 . . ?
H14A_14 C14_14 H14C_14 109.5 . . ?
H14B_14 C14_14 H14C_14 109.5 . . ?
P3 N1_1 Cs1 85.2(2) . . ?
C1_1 N1_1 Cs1 109.0(5) . . ?
C1_1 N1_1 P3 111.5(5) . . ?
C1_1 N1_1 C3_1 116.8(5) . . ?
C3_1 N1_1 Cs1 104.3(4) . . ?
C3_1 N1_1 P3 123.6(5) . . ?
C2_1 N2_1 P3 112.1(5) . . ?
C2_1 N2_1 C7_1 117.0(6) . . ?
C7_1 N2_1 P3 122.2(5) . . ?
N1_1 C1_1 H1A_1 110.6 . . ?
N1_1 C1_1 H1B_1 110.6 . . ?
N1_1 C1_1 C2_1 105.5(6) . . ?
H1A_1 C1_1 H1B_1 108.8 . . ?
C2_1 C1_1 H1A_1 110.6 . . ?
C2_1 C1_1 H1B_1 110.6 . . ?
N2_1 C2_1 C1_1 104.8(7) . . ?
N2_1 C2_1 H2A_1 110.8 . . ?
N2_1 C2_1 H2B_1 110.8 . . ?
C1_1 C2_1 H2A_1 110.8 . . ?
C1_1 C2_1 H2B_1 110.8 . . ?
H2A_1 C2_1 H2B_1 108.9 . . ?
N1_1 C3_1 C4_1 107.9(7) . . ?
N1_1 C3_1 C5_1 110.0(5) . . ?
N1_1 C3_1 C6_1 113.1(6) . . ?
C4_1 C3_1 C5_1 108.0(7) . . ?
C6_1 C3_1 C4_1 108.3(7) . . ?
C6_1 C3_1 C5_1 109.4(7) . . ?
C3_1 C4_1 H4A_1 109.5 . . ?
C3_1 C4_1 H4B_1 109.5 . . ?
C3_1 C4_1 H4C_1 109.5 . . ?
H4A_1 C4_1 H4B_1 109.5 . . ?
H4A_1 C4_1 H4C_1 109.5 . . ?
H4B_1 C4_1 H4C_1 109.5 . . ?
Cs1 C5_1 H5A_1 99.7 . . ?
Cs1 C5_1 H5B_1 141.6 . . ?
Cs1 C5_1 H5C_1 34.9 . . ?
C3_1 C5_1 Cs1 82.4(5) . . ?
C3_1 C5_1 H5A_1 109.5 . . ?
C3_1 C5_1 H5B_1 109.5 . . ?
C3_1 C5_1 H5C_1 109.5 . . ?
H5A_1 C5_1 H5B_1 109.5 . . ?
H5A_1 C5_1 H5C_1 109.5 . . ?
H5B_1 C5_1 H5C_1 109.5 . . ?
C3_1 C6_1 H6A_1 109.5 . . ?
C3_1 C6_1 H6B_1 109.5 . . ?
C3_1 C6_1 H6C_1 109.5 . . ?
H6A_1 C6_1 H6B_1 109.5 . . ?
H6A_1 C6_1 H6C_1 109.5 . . ?
H6B_1 C6_1 H6C_1 109.5 . . ?
N2_1 C7_1 C8_1 108.0(6) . . ?
N2_1 C7_1 C9_1 110.6(7) . . ?
N2_1 C7_1 C10_1 110.4(6) . . ?
C9_1 C7_1 C8_1 110.0(7) . . ?
C10_1 C7_1 C8_1 108.9(8) . . ?
C10_1 C7_1 C9_1 108.9(7) . . ?
C7_1 C8_1 H8A_1 109.5 . . ?
C7_1 C8_1 H8B_1 109.5 . . ?
C7_1 C8_1 H8C_1 109.5 . . ?
H8A_1 C8_1 H8B_1 109.5 . . ?
H8A_1 C8_1 H8C_1 109.5 . . ?
H8B_1 C8_1 H8C_1 109.5 . . ?
C7_1 C9_1 H9A_1 109.5 . . ?
C7_1 C9_1 H9B_1 109.5 . . ?
C7_1 C9_1 H9C_1 109.5 . . ?
H9A_1 C9_1 H9B_1 109.5 . . ?
H9A_1 C9_1 H9C_1 109.5 . . ?
H9B_1 C9_1 H9C_1 109.5 . . ?
C7_1 C10_1 H10A_1 109.5 . . ?
C7_1 C10_1 H10B_1 109.5 . . ?
C7_1 C10_1 H10C_1 109.5 . . ?
H10A_1 C10_1 H10B_1 109.5 . . ?
H10A_1 C10_1 H10C_1 109.5 . . ?
H10B_1 C10_1 H10C_1 109.5 . . ?

loop_
_geom_bond_atom_site_label_1
_geom_bond_atom_site_label_2
_geom_bond_distance
_geom_bond_site_symmetry_2
_geom_bond_publ_flag
Ce1 N2 2.326(6) . ?
Ce1 N3 2.388(5) . ?
Ce1 N4 2.398(5) . ?
Ce1 N9 2.295(6) . ?
Cs1 N3 3.069(6) . ?
Cs1 N4 3.052(6) . ?
Cs1 O1_19 3.156(8) . ?
Cs1 N1_1 3.327(6) . ?
P1 N9 1.541(6) . ?
P1 N1_26 1.690(6) . ?
P1 N1_3 1.725(6) . ?
P1 N2_3 1.700(6) . ?
P2 N2 1.544(6) . ?
P2 N1_24 1.686(7) . ?
P2 N1_4 1.709(7) . ?
P2 N2_4 1.717(6) . ?
P3 N3 1.534(6) . ?
P3 N1_23 1.684(6) . ?
P3 N1_1 1.732(6) . ?
P3 N2_1 1.727(6) . ?
P4 N4 1.532(6) . ?
P4 N1_2 1.734(6) . ?
P4 N2_2 1.701(5) . ?
P4 N1_14 1.682(6) . ?
Ce2 N5 2.316(6) . ?
Ce2 N6 2.348(5) . ?
Ce2 N7 2.364(5) . ?
Ce2 N8 2.358(5) . ?
Cs2 N7 3.066(6) . ?
Cs2 N8 3.080(6) . ?
Cs2 O2 3.135(9) . ?
Cs2 N2_5 3.323(6) . ?
P5 N5 1.541(6) . ?
P5 N1_20 1.690(6) . ?
P5 N1_6 1.720(5) . ?
P5 N2_6 1.699(6) . ?
P6 N6 1.536(6) . ?
P6 N1_21 1.685(6) . ?
P6 N1_15 1.710(6) . ?
P6 N2_15 1.703(6) . ?
P7 N7 1.538(5) . ?
P7 N1_22 1.687(6) . ?
P7 N1_7 1.695(5) . ?
P7 N2_7 1.749(6) . ?
P8 N8 1.530(6) . ?
P8 N1_25 1.699(6) . ?
P8 N1_5 1.719(6) . ?
P8 N2_5 1.733(6) . ?
O2 C5 1.422(3) . ?
O2 C7 1.420(3) . ?
C5 H5A 1.0830 . ?
C5 H5B 1.0830 . ?
C5 C6 1.520(3) . ?
C6 H6A 1.0831 . ?
C6 H6B 1.0831 . ?
C6 H6C 1.0831 . ?
C7 H7A 1.0830 . ?
C7 H7B 1.0830 . ?
C7 C8 1.519(3) . ?
C8 H8A 1.0831 . ?
C8 H8B 1.0831 . ?
C8 H8C 1.0831 . ?
O1_18 C2_18 1.396(13) . ?
O1_18 C3_18 1.455(14) . ?
C1_18 H1A_18 1.0831 . ?
C1_18 H1B_18 1.0831 . ?
C1_18 H1C_18 1.0831 . ?
C1_18 C2_18 1.524(3) . ?
C2_18 H2A_18 1.0830 . ?
C2_18 H2B_18 1.0830 . ?
C3_18 H3A_18 1.0830 . ?
C3_18 H3B_18 1.0830 . ?
C3_18 C4_18 1.524(3) . ?
C4_18 H4A_18 1.0831 . ?
C4_18 H4B_18 1.0831 . ?
C4_18 H4C_18 1.0831 . ?
O1_19 C2_19 1.449(7) . ?
O1_19 C3_19 1.450(7) . ?
C1_19 H1A_19 1.0831 . ?
C1_19 H1B_19 1.0831 . ?
C1_19 H1C_19 1.0831 . ?
C1_19 C2_19 1.526(3) . ?
C2_19 H2A_19 1.0830 . ?
C2_19 H2B_19 1.0830 . ?
C3_19 H3A_19 1.0830 . ?
C3_19 H3B_19 1.0830 . ?
C3_19 C4_19 1.525(3) . ?
C4_19 H4A_19 1.0831 . ?
C4_19 H4B_19 1.0831 . ?
C4_19 H4C_19 1.0831 . ?
O1_27 C2_27 1.402(16) . ?
O1_27 C3_27 1.434(15) . ?
C1_27 H1A_27 1.0831 . ?
C1_27 H1B_27 1.0831 . ?
C1_27 H1C_27 1.0831 . ?
C1_27 C2_27 1.526(17) . ?
C2_27 H2A_27 0.9900 . ?
C2_27 H2B_27 0.9900 . ?
C3_27 H3A_27 1.0830 . ?
C3_27 H3B_27 1.0830 . ?
C3_27 C4_27 1.536(18) . ?
C4_27 H4A_27 1.0831 . ?
C4_27 H4B_27 1.0831 . ?
C4_27 H4C_27 1.0831 . ?
N1_20 C11_20 1.450(8) . ?
N1_20 C13_20 1.459(8) . ?
C11_20 H11A_20 1.0830 . ?
C11_20 H11B_20 1.0830 . ?
C11_20 C12_20 1.522(10) . ?
C12_20 H12A_20 1.0831 . ?
C12_20 H12B_20 1.0831 . ?
C12_20 H12C_20 1.0831 . ?
C13_20 H13A_20 1.0830 . ?
C13_20 H13B_20 1.0830 . ?
C13_20 C14_20 1.522(10) . ?
C14_20 H14A_20 1.0831 . ?
C14_20 H14B_20 1.0831 . ?
C14_20 H14C_20 1.0831 . ?
N1_21 C11_21 1.444(8) . ?
N1_21 C13_21 1.467(8) . ?
C11_21 H11A_21 1.0830 . ?
C11_21 H11B_21 1.0830 . ?
C11_21 C12_21 1.533(10) . ?
C12_21 H12A_21 1.0831 . ?
C12_21 H12B_21 1.0831 . ?
C12_21 H12C_21 1.0831 . ?
C13_21 H13A_21 1.0830 . ?
C13_21 H13B_21 1.0830 . ?
C13_21 C14_21 1.527(10) . ?
C14_21 H14A_21 1.0831 . ?
C14_21 H14B_21 1.0831 . ?
C14_21 H14C_21 1.0831 . ?
N1_22 C11_22 1.455(9) . ?
N1_22 C13_22 1.462(8) . ?
C11_22 H11A_22 1.0830 . ?
C11_22 H11B_22 1.0830 . ?
C11_22 C12_22 1.536(10) . ?
C12_22 H12A_22 1.0831 . ?
C12_22 H12B_22 1.0831 . ?
C12_22 H12C_22 1.0831 . ?
C13_22 H13A_22 1.0830 . ?
C13_22 H13B_22 1.0830 . ?
C13_22 C14_22 1.517(10) . ?
C14_22 H14A_22 1.0831 . ?
C14_22 H14B_22 1.0831 . ?
C14_22 H14C_22 1.0831 . ?
N1_23 C11_23 1.470(9) . ?
N1_23 C13_23 1.462(8) . ?
C11_23 H11A_23 1.0830 . ?
C11_23 H11B_23 1.0830 . ?
C11_23 C12_23 1.522(9) . ?
C12_23 H12A_23 1.0831 . ?
C12_23 H12B_23 1.0831 . ?
C12_23 H12C_23 1.0831 . ?
C13_23 H13A_23 1.0830 . ?
C13_23 H13B_23 1.0830 . ?
C13_23 C14_23 1.511(10) . ?
C14_23 H14A_23 1.0831 . ?
C14_23 H14B_23 1.0831 . ?
C14_23 H14C_23 1.0831 . ?
N1_24 C11_24 1.452(10) . ?
N1_24 C13_24 1.469(9) . ?
C11_24 H11A_24 1.0830 . ?
C11_24 H11B_24 1.0830 . ?
C11_24 C12_24 1.524(12) . ?
C12_24 H12A_24 1.0831 . ?
C12_24 H12B_24 1.0831 . ?
C12_24 H12C_24 1.0831 . ?
C13_24 H13A_24 1.0830 . ?
C13_24 H13B_24 1.0830 . ?
C13_24 C14_24 1.530(11) . ?
C14_24 H14A_24 1.0831 . ?
C14_24 H14B_24 1.0831 . ?
C14_24 H14C_24 1.0831 . ?
N1_25 C11_25 1.466(8) . ?
N1_25 C13_25 1.459(9) . ?
C11_25 H11A_25 1.0830 . ?
C11_25 H11B_25 1.0830 . ?
C11_25 C12_25 1.524(10) . ?
C12_25 H12A_25 1.0831 . ?
C12_25 H12B_25 1.0831 . ?
C12_25 H12C_25 1.0831 . ?
C13_25 H13A_25 1.0830 . ?
C13_25 H13B_25 1.0830 . ?
C13_25 C14_25 1.534(10) . ?
C14_25 H14A_25 1.0831 . ?
C14_25 H14B_25 1.0831 . ?
C14_25 H14C_25 1.0831 . ?
N1_26 C11_26 1.465(5) . ?
N1_26 C13_26 1.465(6) . ?
C11_26 H11A_26 1.0830 . ?
C11_26 H11B_26 1.0830 . ?
C11_26 C12_26 1.504(10) . ?
C12_26 H12A_26 1.0831 . ?
C12_26 H12B_26 1.0831 . ?
C12_26 H12C_26 1.0831 . ?
C13_26 H13A_26 1.0830 . ?
C13_26 H13B_26 1.0830 . ?
C13_26 C14_26 1.493(12) . ?
C14_26 H14A_26 1.0831 . ?
C14_26 H14B_26 1.0831 . ?
C14_26 H14C_26 1.0831 . ?
N1_2 C1_2 1.450(9) . ?
N1_2 C3_2 1.481(9) . ?
N2_2 C2_2 1.467(9) . ?
N2_2 C7_2 1.477(9) . ?
C1_2 H1A_2 1.0830 . ?
C1_2 H1B_2 1.0830 . ?
C1_2 C2_2 1.519(11) . ?
C2_2 H2A_2 1.0830 . ?
C2_2 H2B_2 1.0830 . ?
C3_2 C4_2 1.528(11) . ?
C3_2 C5_2 1.556(11) . ?
C3_2 C6_2 1.524(11) . ?
C4_2 H4A_2 1.0831 . ?
C4_2 H4B_2 1.0831 . ?
C4_2 H4C_2 1.0831 . ?
C5_2 H5A_2 1.0831 . ?
C5_2 H5B_2 1.0831 . ?
C5_2 H5C_2 1.0831 . ?
C6_2 H6A_2 1.0831 . ?
C6_2 H6B_2 1.0831 . ?
C6_2 H6C_2 1.0831 . ?
C7_2 C8_2 1.534(11) . ?
C7_2 C9_2 1.538(10) . ?
C7_2 C10_2 1.525(12) . ?
C8_2 H8A_2 1.0831 . ?
C8_2 H8B_2 1.0831 . ?
C8_2 H8C_2 1.0831 . ?
C9_2 H9A_2 1.0831 . ?
C9_2 H9B_2 1.0831 . ?
C9_2 H9C_2 1.0831 . ?
C10_2 H10A_2 1.0831 . ?
C10_2 H10B_2 1.0831 . ?
C10_2 H10C_2 1.0831 . ?
N1_3 C1_3 1.455(9) . ?
N1_3 C3_3 1.475(9) . ?
N2_3 C2_3 1.460(12) . ?
N2_3 C7_3 1.476(9) . ?
C1_3 H1A_3 1.0830 . ?
C1_3 H1B_3 1.0830 . ?
C1_3 C2_3 1.525(12) . ?
C2_3 H2A_3 1.0830 . ?
C2_3 H2B_3 1.0830 . ?
C3_3 C4_3 1.525(10) . ?
C3_3 C5_3 1.547(11) . ?
C3_3 C6_3 1.523(11) . ?
C4_3 H4A_3 1.0831 . ?
C4_3 H4B_3 1.0831 . ?
C4_3 H4C_3 1.0831 . ?
C5_3 H5A_3 1.0831 . ?
C5_3 H5B_3 1.0831 . ?
C5_3 H5C_3 1.0831 . ?
C6_3 H6A_3 1.0831 . ?
C6_3 H6B_3 1.0831 . ?
C6_3 H6C_3 1.0831 . ?
C7_3 C8_3 1.542(11) . ?
C7_3 C9_3 1.535(12) . ?
C7_3 C10_3 1.528(15) . ?
C8_3 H8A_3 1.0831 . ?
C8_3 H8B_3 1.0831 . ?
C8_3 H8C_3 1.0831 . ?
C9_3 H9A_3 1.0831 . ?
C9_3 H9B_3 1.0831 . ?
C9_3 H9C_3 1.0831 . ?
C10_3 H10A_3 1.0831 . ?
C10_3 H10B_3 1.0831 . ?
C10_3 H10C_3 1.0831 . ?
N1_4 C1_4 1.420(11) . ?
N1_4 C3_4 1.473(10) . ?
N2_4 C2_4 1.445(12) . ?
N2_4 C7_4 1.465(9) . ?
C1_4 H1A_4 0.9900 . ?
C1_4 H1B_4 0.9900 . ?
C1_4 C2_4 1.448(13) . ?
C2_4 H2A_4 1.0830 . ?
C2_4 H2B_4 1.0830 . ?
C3_4 C4_4 1.521(11) . ?
C3_4 C5_4 1.552(11) . ?
C3_4 C6_4 1.532(13) . ?
C4_4 H4A_4 1.0831 . ?
C4_4 H4B_4 1.0831 . ?
C4_4 H4C_4 1.0831 . ?
C5_4 H5A_4 1.0831 . ?
C5_4 H5B_4 1.0831 . ?
C5_4 H5C_4 1.0831 . ?
C6_4 H6A_4 1.0831 . ?
C6_4 H6B_4 1.0831 . ?
C6_4 H6C_4 1.0831 . ?
C7_4 C8_4 1.530(11) . ?
C7_4 C9_4 1.540(11) . ?
C7_4 C10_4 1.531(12) . ?
C8_4 H8A_4 1.0831 . ?
C8_4 H8B_4 1.0831 . ?
C8_4 H8C_4 1.0831 . ?
C9_4 H9A_4 1.0831 . ?
C9_4 H9B_4 1.0831 . ?
C9_4 H9C_4 1.0831 . ?
C10_4 H10A_4 1.0831 . ?
C10_4 H10B_4 1.0831 . ?
C10_4 H10C_4 1.0831 . ?
N1_5 C1_5 1.452(9) . ?
N1_5 C3_5 1.479(9) . ?
N2_5 C2_5 1.463(10) . ?
N2_5 C7_5 1.489(9) . ?
C1_5 H1A_5 1.0830 . ?
C1_5 H1B_5 1.0830 . ?
C1_5 C2_5 1.523(11) . ?
C2_5 H2A_5 1.0830 . ?
C2_5 H2B_5 1.0830 . ?
C3_5 C4_5 1.526(12) . ?
C3_5 C5_5 1.521(14) . ?
C3_5 C6_5 1.535(11) . ?
C4_5 H4A_5 1.0831 . ?
C4_5 H4B_5 1.0831 . ?
C4_5 H4C_5 1.0831 . ?
C5_5 H5A_5 1.0831 . ?
C5_5 H5B_5 1.0831 . ?
C5_5 H5C_5 1.0831 . ?
C6_5 H6A_5 1.0831 . ?
C6_5 H6B_5 1.0831 . ?
C6_5 H6C_5 1.0831 . ?
C7_5 C8_5 1.548(11) . ?
C7_5 C9_5 1.524(12) . ?
C7_5 C10_5 1.536(12) . ?
C8_5 H8A_5 1.0831 . ?
C8_5 H8B_5 1.0831 . ?
C8_5 H8C_5 1.0831 . ?
C9_5 H9A_5 0.9800 . ?
C9_5 H9B_5 0.9800 . ?
C9_5 H9C_5 0.9800 . ?
C10_5 H10A_5 1.0831 . ?
C10_5 H10B_5 1.0831 . ?
C10_5 H10C_5 1.0831 . ?
N1_6 C1_6 1.461(9) . ?
N1_6 C3_6 1.481(9) . ?
N2_6 C2_6 1.447(8) . ?
N2_6 C7_6 1.484(9) . ?
C1_6 H1A_6 1.0830 . ?
C1_6 H1B_6 1.0830 . ?
C1_6 C2_6 1.524(11) . ?
C2_6 H2A_6 1.0830 . ?
C2_6 H2B_6 1.0830 . ?
C3_6 C4_6 1.545(10) . ?
C3_6 C5_6 1.532(11) . ?
C3_6 C6_6 1.533(10) . ?
C4_6 H4A_6 1.0831 . ?
C4_6 H4B_6 1.0831 . ?
C4_6 H4C_6 1.0831 . ?
C5_6 H5A_6 1.0831 . ?
C5_6 H5B_6 1.0831 . ?
C5_6 H5C_6 1.0831 . ?
C6_6 H6A_6 1.0831 . ?
C6_6 H6B_6 1.0831 . ?
C6_6 H6C_6 1.0831 . ?
C7_6 C8_6 1.526(11) . ?
C7_6 C9_6 1.532(9) . ?
C7_6 C10_6 1.542(9) . ?
C8_6 H8A_6 1.0831 . ?
C8_6 H8B_6 1.0831 . ?
C8_6 H8C_6 1.0831 . ?
C9_6 H9A_6 1.0831 . ?
C9_6 H9B_6 1.0831 . ?
C9_6 H9C_6 1.0831 . ?
C10_6 H10A_6 1.0831 . ?
C10_6 H10B_6 1.0831 . ?
C10_6 H10C_6 1.0831 . ?
N1_7 C1_7 1.462(9) . ?
N1_7 C3_7 1.492(9) . ?
N2_7 C2_7 1.455(8) . ?
N2_7 C7_7 1.488(9) . ?
C1_7 H1A_7 1.0830 . ?
C1_7 H1B_7 1.0830 . ?
C1_7 C2_7 1.517(10) . ?
C2_7 H2A_7 1.0830 . ?
C2_7 H2B_7 1.0830 . ?
C3_7 C4_7 1.551(13) . ?
C3_7 C5_7 1.532(11) . ?
C3_7 C6_7 1.540(11) . ?
C4_7 H4A_7 1.0831 . ?
C4_7 H4B_7 1.0831 . ?
C4_7 H4C_7 1.0831 . ?
C5_7 H5A_7 1.0831 . ?
C5_7 H5B_7 1.0831 . ?
C5_7 H5C_7 1.0831 . ?
C6_7 H6A_7 1.0831 . ?
C6_7 H6B_7 1.0831 . ?
C6_7 H6C_7 1.0831 . ?
C7_7 C8_7 1.532(10) . ?
C7_7 C9_7 1.547(12) . ?
C7_7 C10_7 1.520(10) . ?
C8_7 H8A_7 1.0831 . ?
C8_7 H8B_7 1.0831 . ?
C8_7 H8C_7 1.0831 . ?
C9_7 H9A_7 1.0831 . ?
C9_7 H9B_7 1.0831 . ?
C9_7 H9C_7 1.0831 . ?
C10_7 H10A_7 1.0831 . ?
C10_7 H10B_7 1.0831 . ?
C10_7 H10C_7 1.0831 . ?
N1_15 C1_15 1.437(10) . ?
N1_15 C3_15 1.470(9) . ?
N2_15 C2_15 1.449(10) . ?
N2_15 C7_15 1.455(11) . ?
C1_15 H1A_15 1.0830 . ?
C1_15 H1B_15 1.0830 . ?
C1_15 C2_15 1.453(13) . ?
C2_15 H2A_15 1.0830 . ?
C2_15 H2B_15 1.0830 . ?
C3_15 C4_15 1.529(11) . ?
C3_15 C5_15 1.531(10) . ?
C3_15 C6_15 1.568(11) . ?
C4_15 H4A_15 1.0831 . ?
C4_15 H4B_15 1.0831 . ?
C4_15 H4C_15 1.0831 . ?
C5_15 H5A_15 1.0831 . ?
C5_15 H5B_15 1.0831 . ?
C5_15 H5C_15 1.0831 . ?
C6_15 H6A_15 1.0831 . ?
C6_15 H6B_15 1.0831 . ?
C6_15 H6C_15 1.0831 . ?
C7_15 C8_15 1.535(13) . ?
C7_15 C9_15 1.538(12) . ?
C7_15 C10_15 1.532(12) . ?
C8_15 H8A_15 1.0831 . ?
C8_15 H8B_15 1.0831 . ?
C8_15 H8C_15 1.0831 . ?
C9_15 H9A_15 1.0831 . ?
C9_15 H9B_15 1.0831 . ?
C9_15 H9C_15 1.0831 . ?
C10_15 H10A_15 1.0831 . ?
C10_15 H10B_15 1.0831 . ?
C10_15 H10C_15 1.0831 . ?
N1_14 C11_14 1.458(8) . ?
N1_14 C13_14 1.454(10) . ?
C11_14 H11A_14 1.0830 . ?
C11_14 H11B_14 1.0830 . ?
C11_14 C12_14 1.496(13) . ?
C12_14 H12A_14 1.0831 . ?
C12_14 H12B_14 1.0831 . ?
C12_14 H12C_14 1.0831 . ?
C13_14 H13A_14 1.0830 . ?
C13_14 H13B_14 1.0830 . ?
C13_14 C14_14 1.523(14) . ?
C14_14 H14A_14 1.0831 . ?
C14_14 H14B_14 1.0831 . ?
C14_14 H14C_14 1.0831 . ?
N1_1 C1_1 1.465(10) . ?
N1_1 C3_1 1.489(9) . ?
N2_1 C2_1 1.459(10) . ?
N2_1 C7_1 1.484(9) . ?
C1_1 H1A_1 1.0830 . ?
C1_1 H1B_1 1.0830 . ?
C1_1 C2_1 1.493(11) . ?
C2_1 H2A_1 1.0830 . ?
C2_1 H2B_1 1.0830 . ?
C3_1 C4_1 1.536(13) . ?
C3_1 C5_1 1.548(12) . ?
C3_1 C6_1 1.519(11) . ?
C4_1 H4A_1 1.0831 . ?
C4_1 H4B_1 1.0831 . ?
C4_1 H4C_1 1.0831 . ?
C5_1 H5A_1 1.0831 . ?
C5_1 H5B_1 1.0831 . ?
C5_1 H5C_1 1.0831 . ?
C6_1 H6A_1 1.0831 . ?
C6_1 H6B_1 1.0831 . ?
C6_1 H6C_1 1.0831 . ?
C7_1 C8_1 1.541(11) . ?
C7_1 C9_1 1.535(11) . ?
C7_1 C10_1 1.520(13) . ?
C8_1 H8A_1 1.0831 . ?
C8_1 H8B_1 1.0831 . ?
C8_1 H8C_1 1.0831 . ?
C9_1 H9A_1 1.0831 . ?
C9_1 H9B_1 1.0831 . ?
C9_1 H9C_1 1.0831 . ?
C10_1 H10A_1 1.0831 . ?
C10_1 H10B_1 1.0831 . ?
C10_1 H10C_1 1.0831 . ?

loop_
_geom_torsion_atom_site_label_1
_geom_torsion_atom_site_label_2
_geom_torsion_atom_site_label_3
_geom_torsion_atom_site_label_4
_geom_torsion
_geom_torsion_site_symmetry_1
_geom_torsion_site_symmetry_2
_geom_torsion_site_symmetry_3
_geom_torsion_site_symmetry_4
_geom_torsion_publ_flag
Cs1 O1_19 C2_19 C1_19 54.2(18) . . . . ?
Cs1 O1_19 C3_19 C4_19 -55.1(17) . . . . ?
Cs1 N2_2 C2_2 C1_2 -52.3(5) . . . . ?
Cs1 N2_2 C7_2 C8_2 -146.3(6) . . . . ?
Cs1 N2_2 C7_2 C9_2 -27.2(6) . . . . ?
Cs1 N2_2 C7_2 C10_2 92.7(6) . . . . ?
Cs1 C1_2 C2_2 N2_2 51.2(5) . . . . ?
Cs1 N1_1 C1_1 C2_1 59.5(7) . . . . ?
Cs1 N1_1 C3_1 C4_1 64.7(6) . . . . ?
Cs1 N1_1 C3_1 C5_1 -53.0(7) . . . . ?
Cs1 N1_1 C3_1 C6_1 -175.6(6) . . . . ?
P1 N1_26 C11_26 C12_26 -134.9(7) . . . . ?
P1 N1_26 C13_26 C14_26 -118.0(9) . . . . ?
P1 N1_3 C1_3 C2_3 -42.2(6) . . . . ?
P1 N1_3 C3_3 C4_3 155.2(6) . . . . ?
P1 N1_3 C3_3 C5_3 37.2(7) . . . . ?
P1 N1_3 C3_3 C6_3 -83.1(8) . . . . ?
P1 N2_3 C2_3 C1_3 -12.0(7) . . . . ?
P1 N2_3 C7_3 C8_3 95.0(8) . . . . ?
P1 N2_3 C7_3 C9_3 -143.6(7) . . . . ?
P1 N2_3 C7_3 C10_3 -24.7(9) . . . . ?
P2 N1_24 C11_24 C12_24 135.5(7) . . . . ?
P2 N1_24 C13_24 C14_24 -95.4(9) . . . . ?
P2 N1_4 C1_4 C2_4 -4.9(15) . . . . ?
P2 N1_4 C3_4 C4_4 147.7(8) . . . . ?
P2 N1_4 C3_4 C5_4 28.2(9) . . . . ?
P2 N1_4 C3_4 C6_4 -91.4(8) . . . . ?
P2 N2_4 C2_4 C1_4 26.0(14) . . . . ?
P2 N2_4 C7_4 C8_4 82.1(8) . . . . ?
P2 N2_4 C7_4 C9_4 -155.8(6) . . . . ?
P2 N2_4 C7_4 C10_4 -37.9(8) . . . . ?
P3 N1_23 C11_23 C12_23 127.1(7) . . . . ?
P3 N1_23 C13_23 C14_23 126.3(7) . . . . ?
P3 N1_1 C1_1 C2_1 -32.8(8) . . . . ?
P3 N1_1 C3_1 C4_1 158.4(6) . . . . ?
P3 N1_1 C3_1 C5_1 40.8(9) . . . . ?
P3 N1_1 C3_1 C6_1 -81.9(8) . . . . ?
P3 N2_1 C2_1 C1_1 -33.8(8) . . . . ?
P3 N2_1 C7_1 C8_1 154.1(7) . . . . ?
P3 N2_1 C7_1 C9_1 -85.4(8) . . . . ?
P3 N2_1 C7_1 C10_1 35.2(9) . . . . ?
P4 N1_2 C1_2 Cs1 -56.8(4) . . . . ?
P4 N1_2 C1_2 C2_2 35.0(7) . . . . ?
P4 N1_2 C3_2 C4_2 -165.9(5) . . . . ?
P4 N1_2 C3_2 C5_2 73.5(8) . . . . ?
P4 N1_2 C3_2 C6_2 -47.4(7) . . . . ?
P4 N2_2 C2_2 C1_2 22.1(7) . . . . ?
P4 N2_2 C7_2 C8_2 132.1(7) . . . . ?
P4 N2_2 C7_2 C9_2 -108.8(7) . . . . ?
P4 N2_2 C7_2 C10_2 11.1(10) . . . . ?
P4 N1_14 C11_14 C12_14 128.0(7) . . . . ?
P4 N1_14 C13_14 C14_14 125.6(7) . . . . ?
N2 P2 N1_24 C11_24 -8.6(8) . . . . ?
N2 P2 N1_24 C13_24 -168.0(5) . . . . ?
N2 P2 N1_4 C1_4 -109.6(8) . . . . ?
N2 P2 N1_4 C3_4 51.8(8) . . . . ?
N2 P2 N2_4 C2_4 102.0(8) . . . . ?
N2 P2 N2_4 C7_4 -42.6(8) . . . . ?
N3 P3 N1_23 C11_23 7.9(7) . . . . ?
N3 P3 N1_23 C13_23 -171.8(6) . . . . ?
N3 P3 N1_1 Cs1 29.2(3) . . . . ?
N3 P3 N1_1 C1_1 137.8(5) . . . . ?
N3 P3 N1_1 C3_1 -74.7(6) . . . . ?
N3 P3 N2_1 C2_1 -107.8(6) . . . . ?
N3 P3 N2_1 C7_1 38.8(8) . . . . ?
N4 P4 N1_2 C1_2 103.8(5) . . . . ?
N4 P4 N1_2 C3_2 -42.9(7) . . . . ?
N4 P4 N2_2 Cs1 -40.5(3) . . . . ?
N4 P4 N2_2 C2_2 -129.5(5) . . . . ?
N4 P4 N2_2 C7_2 58.3(7) . . . . ?
N4 P4 N1_14 C11_14 -179.4(6) . . . . ?
N4 P4 N1_14 C13_14 -2.9(8) . . . . ?
N9 P1 N1_26 C11_26 8.2(7) . . . . ?
N9 P1 N1_26 C13_26 -175.6(6) . . . . ?
N9 P1 N1_3 C1_3 -94.3(5) . . . . ?
N9 P1 N1_3 C3_3 44.5(7) . . . . ?
N9 P1 N2_3 C2_3 117.8(6) . . . . ?
N9 P1 N2_3 C7_3 -49.7(8) . . . . ?
Cs2 O2 C5 C6 91.1(12) . . . . ?
Cs2 O2 C7 C8 34(2) . . . . ?
Cs2 N2_5 C2_5 C1_5 -57.4(6) . . . . ?
Cs2 N2_5 C7_5 C8_5 -179.9(6) . . . . ?
Cs2 N2_5 C7_5 C9_5 -60.0(6) . . . . ?
Cs2 N2_5 C7_5 C10_5 58.8(7) . . . . ?
Cs2 N2_7 C2_7 C1_7 -54.8(6) . . . . ?
Cs2 N2_7 C7_7 C8_7 -177.1(6) . . . . ?
Cs2 N2_7 C7_7 C9_7 -58.3(6) . . . . ?
Cs2 N2_7 C7_7 C10_7 61.1(7) . . . . ?
P5 N1_20 C11_20 C12_20 132.0(7) . . . . ?
P5 N1_20 C13_20 C14_20 114.4(7) . . . . ?
P5 N1_6 C1_6 C2_6 -39.4(6) . . . . ?
P5 N1_6 C3_6 C4_6 159.8(5) . . . . ?
P5 N1_6 C3_6 C5_6 43.0(7) . . . . ?
P5 N1_6 C3_6 C6_6 -79.1(7) . . . . ?
P5 N2_6 C2_6 C1_6 -17.3(7) . . . . ?
P5 N2_6 C7_6 C8_6 105.1(7) . . . . ?
P5 N2_6 C7_6 C9_6 -133.7(7) . . . . ?
P5 N2_6 C7_6 C10_6 -14.1(9) . . . . ?
P6 N1_21 C11_21 C12_21 135.2(7) . . . . ?
P6 N1_21 C13_21 C14_21 116.3(6) . . . . ?
P6 N1_15 C1_15 C2_15 -23.1(13) . . . . ?
P6 N1_15 C3_15 C4_15 156.5(6) . . . . ?
P6 N1_15 C3_15 C5_15 39.0(8) . . . . ?
P6 N1_15 C3_15 C6_15 -80.7(7) . . . . ?
P6 N2_15 C2_15 C1_15 7.0(11) . . . . ?
P6 N2_15 C7_15 C8_15 85.3(8) . . . . ?
P6 N2_15 C7_15 C9_15 -153.0(7) . . . . ?
P6 N2_15 C7_15 C10_15 -34.5(10) . . . . ?
P7 N1_22 C11_22 C12_22 -127.7(7) . . . . ?
P7 N1_22 C13_22 C14_22 -122.9(7) . . . . ?
P7 N1_7 C1_7 C2_7 26.3(8) . . . . ?
P7 N1_7 C3_7 C4_7 93.6(9) . . . . ?
P7 N1_7 C3_7 C5_7 -27.7(9) . . . . ?
P7 N1_7 C3_7 C6_7 -145.6(7) . . . . ?
P7 N2_7 C2_7 C1_7 35.0(7) . . . . ?
P7 N2_7 C7_7 C8_7 91.0(7) . . . . ?
P7 N2_7 C7_7 C9_7 -150.3(5) . . . . ?
P7 N2_7 C7_7 C10_7 -30.9(8) . . . . ?
P8 N1_25 C11_25 C12_25 -124.4(7) . . . . ?
P8 N1_25 C13_25 C14_25 -125.6(7) . . . . ?
P8 N1_5 C1_5 C2_5 23.6(7) . . . . ?
P8 N1_5 C3_5 C4_5 -153.9(8) . . . . ?
P8 N1_5 C3_5 C5_5 86.0(9) . . . . ?
P8 N1_5 C3_5 C6_5 -35.4(9) . . . . ?
P8 N2_5 C2_5 C1_5 35.4(7) . . . . ?
P8 N2_5 C7_5 C8_5 88.1(8) . . . . ?
P8 N2_5 C7_5 C9_5 -152.1(6) . . . . ?
P8 N2_5 C7_5 C10_5 -33.3(8) . . . . ?
N5 P5 N1_20 C11_20 -11.5(7) . . . . ?
N5 P5 N1_20 C13_20 175.2(5) . . . . ?
N5 P5 N1_6 C1_6 -101.6(5) . . . . ?
N5 P5 N1_6 C3_6 37.8(7) . . . . ?
N5 P5 N2_6 C2_6 123.0(5) . . . . ?
N5 P5 N2_6 C7_6 -54.5(7) . . . . ?
N6 P6 N1_21 C11_21 -9.1(7) . . . . ?
N6 P6 N1_21 C13_21 175.4(5) . . . . ?
N6 P6 N1_15 C1_15 -104.1(8) . . . . ?
N6 P6 N1_15 C3_15 40.6(7) . . . . ?
N6 P6 N2_15 C2_15 109.9(7) . . . . ?
N6 P6 N2_15 C7_15 -45.0(8) . . . . ?
N7 P7 N1_22 C11_22 -8.5(7) . . . . ?
N7 P7 N1_22 C13_22 169.9(5) . . . . ?
N7 P7 N1_7 C1_7 116.0(5) . . . . ?
N7 P7 N1_7 C3_7 -36.8(7) . . . . ?
N7 P7 N2_7 Cs2 -35.2(3) . . . . ?
N7 P7 N2_7 C2_7 -143.6(5) . . . . ?
N7 P7 N2_7 C7_7 68.4(6) . . . . ?
N8 P8 N1_25 C11_25 168.5(6) . . . . ?
N8 P8 N1_25 C13_25 -11.4(7) . . . . ?
N8 P8 N1_5 C1_5 118.1(6) . . . . ?
N8 P8 N1_5 C3_5 -31.8(7) . . . . ?
N8 P8 N2_5 Cs2 -33.2(3) . . . . ?
N8 P8 N2_5 C2_5 -145.9(5) . . . . ?
N8 P8 N2_5 C7_5 68.9(6) . . . . ?
C5 O2 C7 C8 -146.7(15) . . . . ?
C7 O2 C5 Cs2 -179.2(18) . . . . ?
C7 O2 C5 C6 -88.1(16) . . . . ?
C2_18 O1_18 C3_18 C4_18 179.9(16) . . . . ?
C3_18 O1_18 C2_18 C1_18 -174.9(15) . . . . ?
C2_19 O1_19 C3_19 C4_19 168.3(17) . . . . ?
C3_19 O1_19 C2_19 C1_19 -172.8(15) . . . . ?
C2_27 O1_27 C3_27 C4_27 -176.2(15) . . . . ?
C3_27 O1_27 C2_27 C1_27 -175.6(14) . . . . ?
N1_20 P5 N1_6 C1_6 131.1(5) . . . . ?
N1_20 P5 N1_6 C3_6 -89.6(6) . . . . ?
N1_20 P5 N2_6 C2_6 -109.3(5) . . . . ?
N1_20 P5 N2_6 C7_6 73.2(6) . . . . ?
C11_20 N1_20 C13_20 C14_20 -59.2(9) . . . . ?
C13_20 N1_20 C11_20 C12_20 -54.5(9) . . . . ?
N1_21 P6 N1_15 C1_15 126.9(8) . . . . ?
N1_21 P6 N1_15 C3_15 -88.4(6) . . . . ?
N1_21 P6 N2_15 C2_15 -122.1(6) . . . . ?
N1_21 P6 N2_15 C7_15 83.0(7) . . . . ?
C11_21 N1_21 C13_21 C14_21 -59.4(9) . . . . ?
C13_21 N1_21 C11_21 C12_21 -49.1(9) . . . . ?
N1_22 P7 N7 Ce2 -30.0(14) . . . . ?
N1_22 P7 N7 Cs2 166.0(3) . . . . ?
N1_22 P7 N1_7 C1_7 -115.3(5) . . . . ?
N1_22 P7 N1_7 C3_7 92.0(6) . . . . ?
N1_22 P7 N2_7 Cs2 -164.9(2) . . . . ?
N1_22 P7 N2_7 C2_7 86.7(5) . . . . ?
N1_22 P7 N2_7 C7_7 -61.3(6) . . . . ?
C11_22 N1_22 C13_22 C14_22 55.6(9) . . . . ?
C13_22 N1_22 C11_22 C12_22 53.9(10) . . . . ?
N1_23 P3 N3 Ce1 34.8(16) . . . . ?
N1_23 P3 N3 Cs1 -161.0(3) . . . . ?
N1_23 P3 N1_1 Cs1 160.0(2) . . . . ?
N1_23 P3 N1_1 C1_1 -91.4(6) . . . . ?
N1_23 P3 N1_1 C3_1 56.1(6) . . . . ?
N1_23 P3 N2_1 C2_1 123.9(6) . . . . ?
N1_23 P3 N2_1 C7_1 -89.5(6) . . . . ?
C11_23 N1_23 C13_23 C14_23 -53.4(10) . . . . ?
C13_23 N1_23 C11_23 C12_23 -53.2(9) . . . . ?
N1_24 P2 N1_4 C1_4 120.4(8) . . . . ?
N1_24 P2 N1_4 C3_4 -78.2(7) . . . . ?
N1_24 P2 N2_4 C2_4 -129.6(8) . . . . ?
N1_24 P2 N2_4 C7_4 85.7(6) . . . . ?
C11_24 N1_24 C13_24 C14_24 104.4(10) . . . . ?
C13_24 N1_24 C11_24 C12_24 -64.2(10) . . . . ?
N1_25 P8 N8 Ce2 -27.7(16) . . . . ?
N1_25 P8 N8 Cs2 162.5(3) . . . . ?
N1_25 P8 N1_5 C1_5 -112.7(5) . . . . ?
N1_25 P8 N1_5 C3_5 97.4(6) . . . . ?
N1_25 P8 N2_5 Cs2 -161.9(2) . . . . ?
N1_25 P8 N2_5 C2_5 85.4(6) . . . . ?
N1_25 P8 N2_5 C7_5 -59.7(6) . . . . ?
C11_25 N1_25 C13_25 C14_25 54.5(9) . . . . ?
C13_25 N1_25 C11_25 C12_25 55.5(10) . . . . ?
N1_26 P1 N9 Ce1 -161(2) . . . . ?
N1_26 P1 N1_3 C1_3 137.1(5) . . . . ?
N1_26 P1 N1_3 C3_3 -84.0(6) . . . . ?
N1_26 P1 N2_3 C2_3 -113.3(5) . . . . ?
N1_26 P1 N2_3 C7_3 79.2(6) . . . . ?
C11_26 N1_26 C13_26 C14_26 58.3(11) . . . . ?
C13_26 N1_26 C11_26 C12_26 48.9(10) . . . . ?
N1_2 P4 N4 Ce1 144.7(11) . . . . ?
N1_2 P4 N4 Cs1 -57.9(4) . . . . ?
N1_2 P4 N2_2 Cs1 86.6(2) . . . . ?
N1_2 P4 N2_2 C2_2 -2.3(5) . . . . ?
N1_2 P4 N2_2 C7_2 -174.6(6) . . . . ?
N1_2 P4 N1_14 C11_14 46.9(7) . . . . ?
N1_2 P4 N1_14 C13_14 -136.6(7) . . . . ?
N1_2 C1_2 C2_2 N2_2 -34.6(7) . . . . ?
N1_2 C3_2 C5_2 Cs1 -5.3(7) . . . . ?
N2_2 P4 N4 Ce1 -105.1(11) . . . . ?
N2_2 P4 N4 Cs1 52.3(4) . . . . ?
N2_2 P4 N1_2 C1_2 -19.9(5) . . . . ?
N2_2 P4 N1_2 C3_2 -166.6(6) . . . . ?
N2_2 P4 N1_14 C11_14 -48.3(7) . . . . ?
N2_2 P4 N1_14 C13_14 128.2(7) . . . . ?
N2_2 C7_2 C9_2 Cs1 25.9(6) . . . . ?
C1_2 N1_2 C3_2 C4_2 48.9(8) . . . . ?
C1_2 N1_2 C3_2 C5_2 -71.6(8) . . . . ?
C1_2 N1_2 C3_2 C6_2 167.5(6) . . . . ?
C2_2 N2_2 C7_2 C8_2 -39.9(9) . . . . ?
C2_2 N2_2 C7_2 C9_2 79.2(8) . . . . ?
C2_2 N2_2 C7_2 C10_2 -160.9(7) . . . . ?
C3_2 N1_2 C1_2 Cs1 92.1(5) . . . . ?
C3_2 N1_2 C1_2 C2_2 -176.1(6) . . . . ?
C4_2 C3_2 C5_2 Cs1 -126.6(5) . . . . ?
C6_2 C3_2 C5_2 Cs1 115.4(5) . . . . ?
C7_2 N2_2 C2_2 C1_2 -165.0(6) . . . . ?
C8_2 C7_2 C9_2 Cs1 146.0(6) . . . . ?
C10_2 C7_2 C9_2 Cs1 -95.7(6) . . . . ?
N1_3 P1 N9 Ce1 76(2) . . . . ?
N1_3 P1 N1_26 C11_26 142.0(6) . . . . ?
N1_3 P1 N1_26 C13_26 -41.8(6) . . . . ?
N1_3 P1 N2_3 C2_3 -10.4(5) . . . . ?
N1_3 P1 N2_3 C7_3 -177.9(6) . . . . ?
N1_3 C1_3 C2_3 N2_3 33.3(7) . . . . ?
N2_3 P1 N9 Ce1 -36(2) . . . . ?
N2_3 P1 N1_26 C11_26 -123.9(6) . . . . ?
N2_3 P1 N1_26 C13_26 52.3(7) . . . . ?
N2_3 P1 N1_3 C1_3 31.3(5) . . . . ?
N2_3 P1 N1_3 C3_3 170.1(6) . . . . ?
C1_3 N1_3 C3_3 C4_3 -68.4(8) . . . . ?
C1_3 N1_3 C3_3 C5_3 173.6(5) . . . . ?
C1_3 N1_3 C3_3 C6_3 53.3(8) . . . . ?
C2_3 N2_3 C7_3 C8_3 -71.9(9) . . . . ?
C2_3 N2_3 C7_3 C9_3 49.5(10) . . . . ?
C2_3 N2_3 C7_3 C10_3 168.4(7) . . . . ?
C3_3 N1_3 C1_3 C2_3 175.8(5) . . . . ?
C7_3 N2_3 C2_3 C1_3 156.5(6) . . . . ?
N1_4 P2 N1_24 C11_24 125.0(6) . . . . ?
N1_4 P2 N1_24 C13_24 -34.3(7) . . . . ?
N1_4 P2 N2_4 C2_4 -24.6(8) . . . . ?
N1_4 P2 N2_4 C7_4 -169.3(6) . . . . ?
N1_4 C1_4 C2_4 N2_4 -13.4(17) . . . . ?
N2_4 P2 N1_24 C11_24 -140.9(6) . . . . ?
N2_4 P2 N1_24 C13_24 59.8(6) . . . . ?
N2_4 P2 N1_4 C1_4 17.1(8) . . . . ?
N2_4 P2 N1_4 C3_4 178.5(7) . . . . ?
C1_4 N1_4 C3_4 C4_4 -52.1(12) . . . . ?
C1_4 N1_4 C3_4 C5_4 -171.6(9) . . . . ?
C1_4 N1_4 C3_4 C6_4 68.9(11) . . . . ?
C2_4 N2_4 C7_4 C8_4 -60.3(11) . . . . ?
C2_4 N2_4 C7_4 C9_4 61.7(11) . . . . ?
C2_4 N2_4 C7_4 C10_4 179.7(9) . . . . ?
C3_4 N1_4 C1_4 C2_4 -167.4(11) . . . . ?
C7_4 N2_4 C2_4 C1_4 173.1(10) . . . . ?
N1_5 P8 N8 Ce2 97.1(15) . . . . ?
N1_5 P8 N8 Cs2 -72.7(3) . . . . ?
N1_5 P8 N1_25 C11_25 34.3(6) . . . . ?
N1_5 P8 N1_25 C13_25 -145.6(6) . . . . ?
N1_5 P8 N2_5 Cs2 93.3(2) . . . . ?
N1_5 P8 N2_5 C2_5 -19.4(5) . . . . ?
N1_5 P8 N2_5 C7_5 -164.5(5) . . . . ?
N1_5 C1_5 C2_5 N2_5 -36.1(8) . . . . ?
N2_5 P8 N8 Ce2 -154.0(14) . . . . ?
N2_5 P8 N8 Cs2 36.3(4) . . . . ?
N2_5 P8 N1_25 C11_25 -61.6(6) . . . . ?
N2_5 P8 N1_25 C13_25 118.5(6) . . . . ?
N2_5 P8 N1_5 C1_5 -3.3(5) . . . . ?
N2_5 P8 N1_5 C3_5 -153.2(6) . . . . ?
N2_5 C7_5 C9_5 Cs2 46.7(5) . . . . ?
C1_5 N1_5 C3_5 C4_5 56.9(10) . . . . ?
C1_5 N1_5 C3_5 C5_5 -63.2(10) . . . . ?
C1_5 N1_5 C3_5 C6_5 175.4(6) . . . . ?
C2_5 N2_5 C7_5 C8_5 -55.4(9) . . . . ?
C2_5 N2_5 C7_5 C9_5 64.5(8) . . . . ?
C2_5 N2_5 C7_5 C10_5 -176.7(7) . . . . ?
C3_5 N1_5 C1_5 C2_5 175.5(6) . . . . ?
C7_5 N2_5 C2_5 C1_5 -176.6(6) . . . . ?
C8_5 C7_5 C9_5 Cs2 168.7(6) . . . . ?
C10_5 C7_5 C9_5 Cs2 -74.1(6) . . . . ?
N1_6 P5 N1_20 C11_20 120.5(6) . . . . ?
N1_6 P5 N1_20 C13_20 -52.7(6) . . . . ?
N1_6 P5 N2_6 C2_6 -4.3(5) . . . . ?
N1_6 P5 N2_6 C7_6 178.2(6) . . . . ?
N1_6 C1_6 C2_6 N2_6 35.0(7) . . . . ?
N2_6 P5 N1_20 C11_20 -144.0(6) . . . . ?
N2_6 P5 N1_20 C13_20 42.7(6) . . . . ?
N2_6 P5 N1_6 C1_6 25.9(5) . . . . ?
N2_6 P5 N1_6 C3_6 165.3(6) . . . . ?
C1_6 N1_6 C3_6 C4_6 -63.6(8) . . . . ?
C1_6 N1_6 C3_6 C5_6 179.6(5) . . . . ?
C1_6 N1_6 C3_6 C6_6 57.5(7) . . . . ?
C2_6 N2_6 C7_6 C8_6 -72.3(8) . . . . ?
C2_6 N2_6 C7_6 C9_6 48.8(9) . . . . ?
C2_6 N2_6 C7_6 C10_6 168.5(6) . . . . ?
C3_6 N1_6 C1_6 C2_6 178.7(5) . . . . ?
C7_6 N2_6 C2_6 C1_6 160.5(6) . . . . ?
N1_7 P7 N7 Ce2 94.2(14) . . . . ?
N1_7 P7 N7 Cs2 -69.9(3) . . . . ?
N1_7 P7 N1_22 C11_22 -141.4(6) . . . . ?
N1_7 P7 N1_22 C13_22 36.9(6) . . . . ?
N1_7 P7 N2_7 Cs2 90.3(2) . . . . ?
N1_7 P7 N2_7 C2_7 -18.1(5) . . . . ?
N1_7 P7 N2_7 C7_7 -166.1(5) . . . . ?
N1_7 C1_7 C2_7 N2_7 -37.4(8) . . . . ?
N2_7 P7 N7 Ce2 -157.3(13) . . . . ?
N2_7 P7 N7 Cs2 38.6(3) . . . . ?
N2_7 P7 N1_22 C11_22 122.6(6) . . . . ?
N2_7 P7 N1_22 C13_22 -59.1(6) . . . . ?
N2_7 P7 N1_7 C1_7 -5.6(5) . . . . ?
N2_7 P7 N1_7 C3_7 -158.3(6) . . . . ?
C1_7 N1_7 C3_7 C4_7 -58.4(9) . . . . ?
C1_7 N1_7 C3_7 C5_7 -179.6(7) . . . . ?
C1_7 N1_7 C3_7 C6_7 62.5(10) . . . . ?
C2_7 N2_7 C7_7 C8_7 -55.6(9) . . . . ?
C2_7 N2_7 C7_7 C9_7 63.1(8) . . . . ?
C2_7 N2_7 C7_7 C10_7 -177.5(6) . . . . ?
C3_7 N1_7 C1_7 C2_7 -178.8(6) . . . . ?
C7_7 N2_7 C2_7 C1_7 -173.9(6) . . . . ?
N1_15 P6 N1_21 C11_21 124.1(6) . . . . ?
N1_15 P6 N1_21 C13_21 -51.4(6) . . . . ?
N1_15 P6 N2_15 C2_15 -17.4(7) . . . . ?
N1_15 P6 N2_15 C7_15 -172.3(7) . . . . ?
N1_15 C1_15 C2_15 N2_15 10.1(14) . . . . ?
N2_15 P6 N1_21 C11_21 -141.7(6) . . . . ?
N2_15 P6 N1_21 C13_21 42.8(6) . . . . ?
N2_15 P6 N1_15 C1_15 23.3(8) . . . . ?
N2_15 P6 N1_15 C3_15 168.0(6) . . . . ?
C1_15 N1_15 C3_15 C4_15 -60.4(10) . . . . ?
C1_15 N1_15 C3_15 C5_15 -177.9(9) . . . . ?
C1_15 N1_15 C3_15 C6_15 62.4(10) . . . . ?
C2_15 N2_15 C7_15 C8_15 -68.5(10) . . . . ?
C2_15 N2_15 C7_15 C9_15 53.2(10) . . . . ?
C2_15 N2_15 C7_15 C10_15 171.7(8) . . . . ?
C3_15 N1_15 C1_15 C2_15 -170.3(9) . . . . ?
C7_15 N2_15 C2_15 C1_15 163.8(9) . . . . ?
N1_14 P4 N4 Ce1 20.6(13) . . . . ?
N1_14 P4 N4 Cs1 178.1(2) . . . . ?
N1_14 P4 N1_2 C1_2 -127.9(5) . . . . ?
N1_14 P4 N1_2 C3_2 85.4(6) . . . . ?
N1_14 P4 N2_2 Cs1 -169.0(2) . . . . ?
N1_14 P4 N2_2 C2_2 102.1(5) . . . . ?
N1_14 P4 N2_2 C7_2 -70.1(7) . . . . ?
C11_14 N1_14 C13_14 C14_14 -57.6(11) . . . . ?
C13_14 N1_14 C11_14 C12_14 -48.8(11) . . . . ?
N1_1 P3 N3 Ce1 163.7(14) . . . . ?
N1_1 P3 N3 Cs1 -32.2(3) . . . . ?
N1_1 P3 N1_23 C11_23 -124.0(6) . . . . ?
N1_1 P3 N1_23 C13_23 56.3(7) . . . . ?
N1_1 P3 N2_1 C2_1 13.4(6) . . . . ?
N1_1 P3 N2_1 C7_1 160.1(6) . . . . ?
N1_1 C1_1 C2_1 N2_1 40.7(9) . . . . ?
N1_1 C3_1 C5_1 Cs1 42.3(5) . . . . ?
N2_1 P3 N3 Ce1 -88.2(15) . . . . ?
N2_1 P3 N3 Cs1 76.0(4) . . . . ?
N2_1 P3 N1_23 C11_23 140.8(6) . . . . ?
N2_1 P3 N1_23 C13_23 -38.9(6) . . . . ?
N2_1 P3 N1_1 Cs1 -96.7(2) . . . . ?
N2_1 P3 N1_1 C1_1 11.9(6) . . . . ?
N2_1 P3 N1_1 C3_1 159.4(6) . . . . ?
C1_1 N1_1 C3_1 C4_1 -55.7(9) . . . . ?
C1_1 N1_1 C3_1 C5_1 -173.3(7) . . . . ?
C1_1 N1_1 C3_1 C6_1 64.0(10) . . . . ?
C2_1 N2_1 C7_1 C8_1 -60.8(10) . . . . ?
C2_1 N2_1 C7_1 C9_1 59.7(9) . . . . ?
C2_1 N2_1 C7_1 C10_1 -179.7(7) . . . . ?
C3_1 N1_1 C1_1 C2_1 177.3(7) . . . . ?
C4_1 C3_1 C5_1 Cs1 -75.3(6) . . . . ?
C6_1 C3_1 C5_1 Cs1 167.0(5) . . . . ?
C7_1 N2_1 C2_1 C1_1 177.6(6) . . . . ?

loop_
_twin_individual_id
_twin_individual_mass_fraction_refined
1 0.7720(7)
2 0.2280(7)
